data_7110871
loop_
_publ_author_name
'Femoni, Cristina'
'Iapalucci, M. Carmela'
'Longoni, Giuliano'
'Svensson, Per H.'

_publ_contact_author
;
Prof. Giuliano Longoni
Viale Risorgimento 4, I-40136 Bologna, Italy
 
;
_publ_section_title
;
 A high-nuclearity Ni--Sb carbonyl cluster displaying unprecedented metal
 stereochemistries: synthesis and X-ray structure of
 [NEt4]6[Ni31Sb4(CO)40]&#x00B7;2 Me2CO
;
_journal_issue 8
_journal_name_full 'Chemical Communications'
_journal_page_first 655
_journal_paper_doi 10.1039/b000783h
_journal_year 2000
_chemical_formula_sum 'C94 H132 N6 Ni31 O42 Sb4'
_chemical_formula_weight 4325.07
_chemical_name_systematic
; 
 ? 
;
_space_group_IT_number 14
_symmetry_cell_setting monoclinic
_symmetry_space_group_name_Hall '-P 2yn'
_symmetry_space_group_name_H-M 'P 1 21/n 1'
_atom_sites_solution_hydrogens geom
_atom_sites_solution_primary direct
_atom_sites_solution_secondary difmap
_audit_creation_method SHELXL-97
_cell_angle_alpha 90.00
_cell_angle_beta 93.7070(10)
_cell_angle_gamma 90.00
_cell_formula_units_Z 4
_cell_length_a 20.9876(6)
_cell_length_b 14.6084(4)
_cell_length_c 44.1418(11)
_cell_measurement_reflns_used 8192
_cell_measurement_temperature 293(2)
_cell_measurement_theta_max 66.24
_cell_measurement_theta_min 1.47
_cell_volume 13505.4(6)
_computing_cell_refinement 'Bruker SMART'
_computing_data_collection 'Bruker SMART'
_computing_data_reduction 'Bruker SHELXTL'
_computing_molecular_graphics 'Bruker SHELXTL'
_computing_publication_material 'Bruker SHELXTL'
_computing_structure_refinement 'SHELXL-97 (Sheldrick, 1997)'
_computing_structure_solution 'SHELXS-97 (Sheldrick, 1990)'
_diffrn_ambient_temperature 293(2)
_diffrn_measured_fraction_theta_full 0.999
_diffrn_measured_fraction_theta_max 0.999
_diffrn_measurement_device_type 'CCD area detector'
_diffrn_measurement_method 'phi and omega scans'
_diffrn_radiation_monochromator graphite
_diffrn_radiation_source 'fine-focus sealed tube'
_diffrn_radiation_type MoK\a
_diffrn_radiation_wavelength 0.71073
_diffrn_reflns_av_R_equivalents 0.0923
_diffrn_reflns_av_sigmaI/netI 0.0945
_diffrn_reflns_limit_h_max 24
_diffrn_reflns_limit_h_min -24
_diffrn_reflns_limit_k_max 17
_diffrn_reflns_limit_k_min -17
_diffrn_reflns_limit_l_max 52
_diffrn_reflns_limit_l_min -47
_diffrn_reflns_number 94623
_diffrn_reflns_theta_full 25.00
_diffrn_reflns_theta_max 25.00
_diffrn_reflns_theta_min 1.47
_exptl_absorpt_coefficient_mu 5.059
_exptl_absorpt_correction_T_max 0.573
_exptl_absorpt_correction_T_min 0.416
_exptl_absorpt_correction_type empirical
_exptl_crystal_colour black
_exptl_crystal_density_diffrn 2.127
_exptl_crystal_density_method 'not measured'
_exptl_crystal_description rectangular
_exptl_crystal_F_000 8584
_exptl_crystal_size_max 0.17
_exptl_crystal_size_mid 0.12
_exptl_crystal_size_min 0.11
_refine_diff_density_max 1.526
_refine_diff_density_min -1.060
_refine_diff_density_rms 0.171
_refine_ls_extinction_method none
_refine_ls_goodness_of_fit_ref 0.885
_refine_ls_hydrogen_treatment mixed
_refine_ls_matrix_type full
_refine_ls_number_parameters 1449
_refine_ls_number_reflns 23779
_refine_ls_number_restraints 28
_refine_ls_restrained_S_all 0.884
_refine_ls_R_factor_all 0.1012
_refine_ls_R_factor_gt 0.0492
_refine_ls_shift/su_max 0.004
_refine_ls_shift/su_mean 0.000
_refine_ls_structure_factor_coef Fsqd
_refine_ls_weighting_details 'calc w=1/[\s^2^(Fo^2^)+(0.0647P)^2^+0.0000P] where P=(Fo^2^+2Fc^2^)/3'
_refine_ls_weighting_scheme calc
_refine_ls_wR_factor_gt 0.1166
_refine_ls_wR_factor_ref 0.1274
_reflns_number_gt 12946
_reflns_number_total 23779
_reflns_threshold_expression >2sigma(I)
_cod_data_source_file b000783hsup1.cif
_cod_data_source_block '[NEt4]6[Ni31Sb4(CO)40].2Me2CO'
_cod_depositor_comments
;
The following automatic conversions were performed:
'__cell_measurement_theta_max' tag replaced with
'_cell_measurement_theta_max'.

Automatic conversion script
Id: cif_correct_tags 1440 2010-10-19 06:21:57Z saulius 

The following automatic conversions were performed:

'_symmetry_cell_setting' value 'Monoclinic' changed to 'monoclinic'
according to /home/saulius/struct/CIF-dictionaries/cif_core.dic
dictionary named 'cif_core.dic' version 2.4.2 from 2011-04-26.

Automatic conversion script
Id: cif_fix_values 1891 2012-01-12 08:04:46Z andrius 
;
_cod_original_sg_symbol_H-M P2(1)/n
_cod_database_code 7110871

loop_
_symmetry_equiv_pos_as_xyz
'x, y, z'
'-x+1/2, y+1/2, -z+1/2'
'-x, -y, -z'
'x-1/2, -y-1/2, z-1/2'

loop_
_atom_site_label
_atom_site_type_symbol
_atom_site_fract_x
_atom_site_fract_y
_atom_site_fract_z
_atom_site_U_iso_or_equiv
_atom_site_adp_type
_atom_site_occupancy
_atom_site_symmetry_multiplicity
_atom_site_calc_flag
_atom_site_refinement_flags
Sb1 Sb 0.20994(2) 0.68008(4) 0.122084(13) 0.04204(15) Uani 1 1 d .
Sb2 Sb 0.39958(2) 0.62339(4) 0.106348(13) 0.04243(15) Uani 1 1 d .
Sb3 Sb 0.37118(3) 0.76892(4) 0.183294(13) 0.04576(16) Uani 1 1 d .
Sb4 Sb 0.56053(3) 0.74269(4) 0.161647(14) 0.04634(16) Uani 1 1 d .
Ni1 Ni 0.09745(5) 0.60012(8) 0.11315(3) 0.0565(3) Uani 1 1 d D
Ni2 Ni 0.04272(5) 0.70035(8) 0.07499(3) 0.0626(4) Uani 1 1 d .
Ni3 Ni 0.10994(6) 0.53942(9) 0.06058(4) 0.0738(4) Uani 1 1 d D
Ni4 Ni 0.11194(5) 0.78660(8) 0.10868(3) 0.0570(3) Uani 1 1 d .
Ni5 Ni 0.16404(5) 0.68981(8) 0.06616(3) 0.0486(3) Uani 1 1 d .
Ni6 Ni 0.21617(5) 0.53101(7) 0.08939(3) 0.0548(3) Uani 1 1 d .
Ni7 Ni 0.25239(5) 0.72014(8) 0.17778(3) 0.0516(3) Uani 1 1 d .
Ni8 Ni 0.19658(5) 0.84216(7) 0.14354(3) 0.0480(3) Uani 1 1 d .
Ni9 Ni 0.23641(5) 0.81350(7) 0.08335(3) 0.0437(3) Uani 1 1 d .
Ni10 Ni 0.29437(5) 0.66060(7) 0.07724(2) 0.0412(3) Uani 1 1 d .
Ni11 Ni 0.29787(5) 0.55656(7) 0.13004(3) 0.0477(3) Uani 1 1 d .
Ni12 Ni 0.32178(5) 0.74255(7) 0.13104(2) 0.0388(3) Uani 1 1 d .
Ni13 Ni 0.28317(5) 0.89055(8) 0.17635(3) 0.0507(3) Uani 1 1 d .
Ni14 Ni 0.29471(5) 0.90721(7) 0.11901(2) 0.0406(3) Uani 1 1 d .
Ni15 Ni 0.36730(5) 0.79639(7) 0.08391(2) 0.0410(3) Uani 1 1 d .
Ni16 Ni 0.38546(5) 0.60391(7) 0.16354(3) 0.0509(3) Uani 1 1 d .
Ni17 Ni 0.48364(5) 0.69471(7) 0.07397(3) 0.0455(3) Uani 1 1 d .
Ni18 Ni 0.39907(5) 0.90490(7) 0.14286(2) 0.0421(3) Uani 1 1 d .
Ni19 Ni 0.44780(5) 0.75161(7) 0.13737(2) 0.0400(3) Uani 1 1 d .
Ni20 Ni 0.47003(5) 0.85848(7) 0.09428(2) 0.0405(3) Uani 1 1 d .
Ni21 Ni 0.52043(5) 0.61230(7) 0.12393(3) 0.0492(3) Uani 1 1 d .
Ni22 Ni 0.47431(5) 0.66920(8) 0.19271(3) 0.0553(3) Uani 1 1 d .
Ni23 Ni 0.47409(5) 0.85940(8) 0.18659(3) 0.0481(3) Uani 1 1 d .
Ni24 Ni 0.52860(5) 0.90806(7) 0.13887(3) 0.0465(3) Uani 1 1 d .
Ni25 Ni 0.56986(5) 0.75922(7) 0.10374(3) 0.0447(3) Uani 1 1 d .
Ni26 Ni 0.55383(6) 0.76434(9) 0.22084(3) 0.0654(4) Uani 1 1 d .
Ni27 Ni 0.60175(5) 0.89605(8) 0.18424(3) 0.0519(3) Uani 1 1 d .
Ni28 Ni 0.65361(5) 0.82871(9) 0.13656(3) 0.0585(3) Uani 1 1 d .
Ni29 Ni 0.67213(6) 0.73096(9) 0.19368(3) 0.0641(4) Uani 1 1 d .
Ni30 Ni 0.65657(6) 0.85222(10) 0.23314(3) 0.0724(4) Uani 1 1 d .
Ni31 Ni 0.72383(6) 0.87263(9) 0.17835(3) 0.0645(4) Uani 1 1 d .
O1 O 0.1135(11) 0.4770(17) 0.1626(5) 0.159(8) Uiso 0.50 1 d P
O1B O 0.0864(10) 0.5754(15) 0.1807(5) 0.151(8) Uiso 0.50 1 d P
O2 O -0.0655(4) 0.6982(8) 0.0332(2) 0.136(4) Uani 1 1 d .
O3 O 0.0357(6) 0.4328(7) 0.0167(3) 0.208(7) Uani 1 1 d .
O4 O -0.0143(6) 0.6826(8) 0.1330(3) 0.211(7) Uani 1 1 d .
O5 O 0.0424(7) 0.4283(12) 0.1030(4) 0.262(8) Uiso 1 1 d D
O6 O 0.0338(4) 0.8956(5) 0.0665(2) 0.121(3) Uani 1 1 d .
O7 O 0.1169(5) 0.6539(7) 0.0050(2) 0.139(4) Uani 1 1 d .
O8 O 0.1921(3) 0.3829(5) 0.04847(19) 0.088(2) Uani 1 1 d .
O9 O 0.0793(3) 0.9403(6) 0.1450(2) 0.109(3) Uani 1 1 d .
O10 O 0.1674(4) 0.8505(5) 0.02699(19) 0.096(3) Uani 1 1 d .
O11 O 0.2908(4) 0.5352(5) 0.02646(18) 0.094(3) Uani 1 1 d .
O12 O 0.2554(4) 0.3724(5) 0.12189(18) 0.093(3) Uani 1 1 d .
O13 O 0.2103(5) 0.5838(6) 0.2199(2) 0.130(4) Uani 1 1 d .
O14 O 0.1681(3) 0.8403(5) 0.20813(16) 0.078(2) Uani 1 1 d .
O15 O 0.2132(3) 1.0402(4) 0.14351(15) 0.0661(18) Uani 1 1 d .
O16 O 0.2450(3) 1.0028(5) 0.06562(17) 0.082(2) Uani 1 1 d .
O17 O 0.3137(3) 0.7658(5) 0.02368(16) 0.074(2) Uani 1 1 d .
O18 O 0.3131(3) 0.4560(5) 0.18612(18) 0.091(2) Uani 1 1 d .
O19 O 0.3336(4) 1.0244(6) 0.21909(19) 0.107(3) Uani 1 1 d .
O20 O 0.3608(3) 1.0799(4) 0.11639(16) 0.0689(19) Uani 1 1 d .
O21 O 0.3945(3) 0.9577(4) 0.04906(14) 0.0623(17) Uani 1 1 d .
O22 O 0.4400(4) 0.6294(7) 0.01388(19) 0.124(4) Uani 1 1 d .
O23 O 0.4660(3) 0.4731(5) 0.19577(19) 0.097(3) Uani 1 1 d .
O24 O 0.5633(4) 0.4329(5) 0.1421(2) 0.115(3) Uani 1 1 d .
O25 O 0.5231(4) 0.5966(6) 0.25048(19) 0.110(3) Uani 1 1 d .
O26 O 0.4727(4) 0.9323(6) 0.24762(18) 0.112(3) Uani 1 1 d .
O27 O 0.4545(3) 1.0535(5) 0.17740(15) 0.0687(19) Uani 1 1 d .
O28 O 0.5006(3) 1.0506(4) 0.09513(14) 0.0611(17) Uani 1 1 d .
O29 O 0.5479(3) 0.8446(4) 0.04348(15) 0.0605(17) Uani 1 1 d .
O30 O 0.6023(3) 0.5866(4) 0.07475(16) 0.071(2) Uani 1 1 d .
O31 O 0.6896(3) 0.7803(5) 0.07723(16) 0.077(2) Uani 1 1 d .
O32 O 0.5813(4) 0.7930(8) 0.2852(2) 0.134(4) Uani 1 1 d .
O33 O 0.6052(3) 1.0670(5) 0.15087(17) 0.084(2) Uani 1 1 d .
O34 O 0.6577(5) 0.5350(7) 0.1980(3) 0.152(4) Uani 1 1 d .
O35 O 0.6413(5) 1.0484(6) 0.2204(2) 0.131(4) Uani 1 1 d .
O36 O 0.7112(6) 0.9432(9) 0.2864(3) 0.177(5) Uani 1 1 d .
O37 O 0.7426(3) 0.9698(5) 0.12230(18) 0.089(2) Uani 1 1 d .
O38 O 0.7905(5) 0.7097(7) 0.1628(3) 0.151(4) Uani 1 1 d .
O39 O 0.7508(5) 0.7144(8) 0.2493(2) 0.171(5) Uani 1 1 d .
O40 O 0.8260(5) 0.9720(8) 0.2114(3) 0.169(5) Uani 1 1 d .
C1 C 0.1021(11) 0.5505(16) 0.1489(5) 0.207(9) Uiso 1 1 d .
C2 C -0.0207(5) 0.6953(8) 0.0489(3) 0.084(4) Uani 1 1 d .
C3 C 0.0651(7) 0.4778(8) 0.0338(4) 0.162(8) Uani 1 1 d .
C4 C 0.0243(8) 0.6756(10) 0.1168(4) 0.161(8) Uani 1 1 d .
C5 C 0.0709(6) 0.4951(14) 0.0961(5) 0.187(8) Uiso 1 1 d D
C6 C 0.0561(5) 0.8320(7) 0.0784(3) 0.070(3) Uani 1 1 d .
C7 C 0.1291(6) 0.6482(7) 0.0313(3) 0.081(3) Uani 1 1 d .
C8 C 0.1879(4) 0.4496(6) 0.0621(2) 0.062(3) Uani 1 1 d .
C9 C 0.1107(4) 0.8825(7) 0.1365(2) 0.066(3) Uani 1 1 d .
C10 C 0.1828(4) 0.8082(7) 0.0486(3) 0.063(3) Uani 1 1 d .
C11 C 0.2856(4) 0.5805(7) 0.0484(3) 0.066(3) Uani 1 1 d .
C12 C 0.2570(4) 0.4495(7) 0.1166(2) 0.058(3) Uani 1 1 d .
C13 C 0.2284(5) 0.6346(8) 0.2028(2) 0.081(3) Uani 1 1 d .
C14 C 0.2025(5) 0.8251(6) 0.1894(2) 0.064(3) Uani 1 1 d .
C15 C 0.2329(4) 0.9660(6) 0.1443(2) 0.056(3) Uani 1 1 d .
C16 C 0.2528(4) 0.9369(6) 0.0803(2) 0.052(2) Uani 1 1 d .
C17 C 0.3206(4) 0.7573(6) 0.0503(2) 0.058(3) Uani 1 1 d .
C18 C 0.3252(4) 0.5103(6) 0.1680(2) 0.059(3) Uani 1 1 d .
C19 C 0.3134(5) 0.9720(7) 0.2033(2) 0.064(3) Uani 1 1 d .
C20 C 0.3573(4) 1.0035(6) 0.1231(2) 0.050(2) Uani 1 1 d .
C21 C 0.4022(4) 0.8974(6) 0.0665(2) 0.046(2) Uani 1 1 d .
C22 C 0.4570(4) 0.6552(7) 0.0378(3) 0.064(3) Uani 1 1 d .
C23 C 0.4508(5) 0.5464(7) 0.1883(2) 0.069(3) Uani 1 1 d .
C24 C 0.5453(4) 0.5031(7) 0.1359(2) 0.066(3) Uani 1 1 d .
C25 C 0.5190(5) 0.6496(8) 0.2303(3) 0.076(3) Uani 1 1 d .
C26 C 0.4811(5) 0.8983(8) 0.2252(2) 0.073(3) Uani 1 1 d .
C27 C 0.4485(4) 0.9792(6) 0.1695(2) 0.052(2) Uani 1 1 d .
C28 C 0.5022(4) 0.9793(6) 0.10528(19) 0.048(2) Uani 1 1 d .
C29 C 0.5296(4) 0.8127(6) 0.0662(2) 0.045(2) Uani 1 1 d .
C30 C 0.5676(4) 0.6300(6) 0.0885(2) 0.056(2) Uani 1 1 d .
C31 C 0.6572(4) 0.7894(6) 0.0979(2) 0.053(2) Uani 1 1 d .
C32 C 0.5810(6) 0.7927(9) 0.2585(3) 0.092(4) Uani 1 1 d .
C33 C 0.5869(5) 0.9930(7) 0.1548(2) 0.061(3) Uani 1 1 d .
C34 C 0.6642(5) 0.6119(8) 0.1955(3) 0.094(4) Uani 1 1 d .
C35 C 0.6330(5) 0.9742(8) 0.2126(2) 0.076(3) Uani 1 1 d .
C36 C 0.6901(6) 0.9082(10) 0.2653(3) 0.101(4) Uani 1 1 d .
C37 C 0.7175(4) 0.9149(7) 0.1373(2) 0.067(3) Uani 1 1 d .
C38 C 0.7483(6) 0.7496(9) 0.1722(3) 0.098(4) Uani 1 1 d .
C39 C 0.7118(6) 0.7492(9) 0.2334(3) 0.099(4) Uani 1 1 d .
C40 C 0.7854(6) 0.9354(10) 0.1976(3) 0.105(4) Uani 1 1 d .
N1 N 0.0526(4) 0.1587(6) 0.0568(2) 0.074(3) Uani 1 1 d .
N2 N 0.6718(4) 1.0874(6) 0.04653(19) 0.068(2) Uani 1 1 d .
N3 N 0.5179(6) 1.2525(10) 0.2528(3) 0.122(4) Uani 1 1 d D
N4 N 0.4089(4) 1.3062(5) 0.0578(2) 0.068(2) Uani 1 1 d .
N5 N 0.1518(8) 1.2069(7) 0.2062(2) 0.136(5) Uani 1 1 d D
N6 N 0.8209(7) 0.4923(10) 0.0794(4) 0.65(2) Uani 1 1 d D
C41 C 0.0219(11) 0.1135(12) 0.0818(5) 0.235(12) Uani 1 1 d D
H41A H 0.0536 0.0914 0.0970 0.282 Uiso 1 1 calc R
H41B H -0.0040 0.0622 0.0743 0.282 Uiso 1 1 calc R
C42 C -0.0255(8) 0.1981(13) 0.0968(4) 0.182(8) Uani 1 1 d .
H42A H -0.0668 0.1732 0.1002 0.273 Uiso 1 1 calc R
H42B H -0.0303 0.2481 0.0827 0.273 Uiso 1 1 calc R
H42C H -0.0056 0.2196 0.1156 0.273 Uiso 1 1 calc R
C43 C 0.0105(10) 0.1929(15) 0.0364(5) 0.206(9) Uiso 1 1 d .
H43A H 0.0329 0.2222 0.0204 0.248 Uiso 1 1 calc R
H43B H -0.0148 0.2391 0.0458 0.248 Uiso 1 1 calc R
C44 C -0.0363(7) 0.1143(10) 0.0217(4) 0.175(8) Uani 1 1 d .
H44A H -0.0782 0.1393 0.0174 0.263 Uiso 1 1 calc R
H44B H -0.0384 0.0643 0.0357 0.263 Uiso 1 1 calc R
H44C H -0.0199 0.0928 0.0031 0.263 Uiso 1 1 calc R
C45 C 0.0943(8) 0.0829(13) 0.0494(6) 0.35(2) Uani 1 1 d D
H45A H 0.0702 0.0269 0.0458 0.423 Uiso 1 1 calc R
H45B H 0.1272 0.0724 0.0655 0.423 Uiso 1 1 calc R
C46 C 0.1251(7) 0.1184(13) 0.0186(3) 0.184(9) Uani 1 1 d .
H46A H 0.1689 0.0994 0.0188 0.276 Uiso 1 1 calc R
H46B H 0.1228 0.1840 0.0176 0.276 Uiso 1 1 calc R
H46C H 0.1017 0.0927 0.0012 0.276 Uiso 1 1 calc R
C47 C 0.0781(17) 0.2422(13) 0.0691(5) 0.37(2) Uani 1 1 d .
H47A H 0.0463 0.2767 0.0793 0.441 Uiso 1 1 calc R
H47B H 0.0953 0.2801 0.0536 0.441 Uiso 1 1 calc R
C48 C 0.1408(8) 0.1999(14) 0.0958(3) 0.186(9) Uani 1 1 d .
H48A H 0.1807 0.2273 0.0915 0.278 Uiso 1 1 calc R
H48B H 0.1438 0.1346 0.0940 0.278 Uiso 1 1 calc R
H48C H 0.1308 0.2155 0.1161 0.278 Uiso 1 1 calc R
C49 C 0.3800(5) 0.8840(7) -0.0227(2) 0.076(3) Uani 1 1 d .
H49A H 0.3850 0.8182 -0.0240 0.091 Uiso 1 1 calc R
H49B H 0.3648 0.8973 -0.0029 0.091 Uiso 1 1 calc R
C50 C 0.4459(4) 0.9274(7) -0.0242(2) 0.080(3) Uani 1 1 d .
H50A H 0.4738 0.9045 -0.0078 0.119 Uiso 1 1 calc R
H50B H 0.4423 0.9927 -0.0224 0.119 Uiso 1 1 calc R
H50C H 0.4630 0.9123 -0.0432 0.119 Uiso 1 1 calc R
C51 C 0.6501(5) 1.1085(8) 0.0786(2) 0.082(3) Uani 1 1 d .
H51A H 0.6119 1.0731 0.0815 0.099 Uiso 1 1 calc R
H51B H 0.6830 1.0866 0.0933 0.099 Uiso 1 1 calc R
C52 C 0.6363(6) 1.2073(10) 0.0860(3) 0.127(5) Uani 1 1 d .
H52A H 0.6237 1.2116 0.1065 0.191 Uiso 1 1 calc R
H52B H 0.6025 1.2297 0.0723 0.191 Uiso 1 1 calc R
H52C H 0.6740 1.2434 0.0839 0.191 Uiso 1 1 calc R
C53 C 0.6821(6) 0.9845(8) 0.0461(3) 0.097(4) Uani 1 1 d .
H53A H 0.6430 0.9541 0.0510 0.117 Uiso 1 1 calc R
H53B H 0.7150 0.9685 0.0617 0.117 Uiso 1 1 calc R
C54 C 0.7019(8) 0.9501(10) 0.0155(3) 0.161(7) Uani 1 1 d .
H54A H 0.7077 0.8850 0.0164 0.242 Uiso 1 1 calc R
H54B H 0.7412 0.9789 0.0109 0.242 Uiso 1 1 calc R
H54C H 0.6692 0.9648 0.0001 0.242 Uiso 1 1 calc R
C55 C 0.7297(5) 1.1404(8) 0.0396(3) 0.095(4) Uani 1 1 d .
H55A H 0.7193 1.2050 0.0399 0.114 Uiso 1 1 calc R
H55B H 0.7406 1.1252 0.0192 0.114 Uiso 1 1 calc R
C56 C 0.7884(6) 1.1238(10) 0.0614(3) 0.131(5) Uani 1 1 d .
H56A H 0.8234 1.1602 0.0552 0.196 Uiso 1 1 calc R
H56B H 0.7998 1.0602 0.0610 0.196 Uiso 1 1 calc R
H56C H 0.7787 1.1407 0.0816 0.196 Uiso 1 1 calc R
C57 C 0.4764(17) 1.268(3) 0.2787(7) 0.53(3) Uiso 1 1 d D
H57A H 0.4806 1.2196 0.2937 0.633 Uiso 1 1 calc R
H57B H 0.4319 1.2760 0.2720 0.633 Uiso 1 1 calc R
C58 C 0.5067(16) 1.356(2) 0.2900(8) 0.41(2) Uiso 1 1 d D
H58A H 0.4873 1.3752 0.3080 0.621 Uiso 1 1 calc R
H58B H 0.5008 1.4020 0.2746 0.621 Uiso 1 1 calc R
H58C H 0.5516 1.3461 0.2946 0.621 Uiso 1 1 calc R
C59 C 0.4872(12) 1.210(2) 0.2276(8) 0.35(2) Uiso 1 1 d D
H59A H 0.4849 1.1446 0.2306 0.421 Uiso 1 1 calc R
H59B H 0.5095 1.2224 0.2095 0.421 Uiso 1 1 calc R
C60 C 0.4217(11) 1.2519(18) 0.2253(7) 0.35(2) Uani 1 1 d D
H60A H 0.3975 1.2262 0.2082 0.532 Uiso 1 1 calc R
H60B H 0.4252 1.3169 0.2226 0.532 Uiso 1 1 calc R
H60C H 0.4007 1.2393 0.2435 0.532 Uiso 1 1 calc R
C61 C 0.5732(11) 1.205(2) 0.2695(7) 0.355(18) Uiso 1 1 d D
H61A H 0.6003 1.1790 0.2549 0.426 Uiso 1 1 calc R
H61B H 0.5982 1.2508 0.2811 0.426 Uiso 1 1 calc R
C62 C 0.5537(19) 1.132(3) 0.2906(10) 0.57(4) Uiso 1 1 d D
H62A H 0.5911 1.1046 0.3006 0.849 Uiso 1 1 calc R
H62B H 0.5299 1.0855 0.2792 0.849 Uiso 1 1 calc R
H62C H 0.5275 1.1575 0.3055 0.849 Uiso 1 1 calc R
C63 C 0.5512(15) 1.3379(14) 0.2434(7) 0.39(2) Uiso 1 1 d D
H63A H 0.5210 1.3861 0.2377 0.465 Uiso 1 1 calc R
H63B H 0.5812 1.3599 0.2594 0.465 Uiso 1 1 calc R
C64 C 0.5850(14) 1.304(2) 0.2166(6) 0.340(17) Uiso 1 1 d D
H64A H 0.6106 1.3529 0.2091 0.510 Uiso 1 1 calc R
H64B H 0.5540 1.2853 0.2009 0.510 Uiso 1 1 calc R
H64C H 0.6118 1.2535 0.2226 0.510 Uiso 1 1 calc R
C65 C 0.3950(12) 1.3462(18) 0.0891(6) 0.101(8) Uiso 0.50 1 d P
C65B C 0.4427(12) 1.2356(18) 0.0804(6) 0.101(8) Uiso 0.50 1 d P
C66 C 0.4342(8) 1.2806(12) 0.1148(3) 0.156(7) Uani 1 1 d .
C67 C 0.3365(10) 1.3089(15) 0.0612(5) 0.076(6) Uiso 0.50 1 d P
C67B C 0.3867(10) 1.2086(15) 0.0534(5) 0.074(6) Uiso 0.50 1 d P
C68 C 0.3085(6) 1.2082(8) 0.0571(3) 0.110(5) Uani 1 1 d .
C69 C 0.4320(10) 1.4041(15) 0.0597(5) 0.078(6) Uiso 0.50 1 d P
C69B C 0.4839(11) 1.3036(16) 0.0548(5) 0.090(7) Uiso 0.50 1 d P
C70 C 0.5112(6) 1.4043(8) 0.0580(3) 0.108(5) Uani 1 1 d .
C71 C 0.3811(12) 1.3772(18) 0.0339(6) 0.104(8) Uiso 0.50 1 d P
C71B C 0.4213(11) 1.2608(15) 0.0268(5) 0.084(7) Uiso 0.50 1 d P
C72 C 0.3870(7) 1.3289(12) 0.0005(3) 0.132(6) Uani 1 1 d .
C73 C 0.1680(11) 1.1124(16) 0.2115(4) 0.262(12) Uiso 1 1 d D
H73A H 0.2141 1.1077 0.2139 0.315 Uiso 1 1 calc R
H73B H 0.1543 1.0780 0.1934 0.315 Uiso 1 1 calc R
C74 C 0.1408(7) 1.0666(10) 0.2381(3) 0.137(5) Uiso 1 1 d D
H74A H 0.1550 1.0042 0.2393 0.206 Uiso 1 1 calc R
H74B H 0.0950 1.0682 0.2358 0.206 Uiso 1 1 calc R
H74C H 0.1550 1.0982 0.2564 0.206 Uiso 1 1 calc R
C75 C 0.0857(16) 1.246(2) 0.2000(8) 0.38(2) Uiso 1 1 d .
H75A H 0.0867 1.3009 0.1875 0.459 Uiso 1 1 calc R
H75B H 0.0662 1.2606 0.2187 0.459 Uiso 1 1 calc R
C76 C 0.0488(10) 1.1645(15) 0.1821(5) 0.227(10) Uiso 1 1 d .
H76A H 0.0048 1.1810 0.1781 0.341 Uiso 1 1 calc R
H76B H 0.0516 1.1100 0.1943 0.341 Uiso 1 1 calc R
H76C H 0.0680 1.1536 0.1633 0.341 Uiso 1 1 calc R
C77 C 0.1851(14) 1.2483(16) 0.2339(4) 0.347(18) Uiso 1 1 d D
H77A H 0.2254 1.2172 0.2386 0.416 Uiso 1 1 calc R
H77B H 0.1590 1.2412 0.2511 0.416 Uiso 1 1 calc R
C78 C 0.1969(11) 1.3480(16) 0.2284(5) 0.275(13) Uiso 1 1 d D
H78A H 0.2182 1.3746 0.2462 0.412 Uiso 1 1 calc R
H78B H 0.1569 1.3786 0.2240 0.412 Uiso 1 1 calc R
H78C H 0.2232 1.3547 0.2116 0.412 Uiso 1 1 calc R
C79 C 0.1798(10) 1.229(2) 0.1766(4) 0.333(17) Uiso 1 1 d D
H79A H 0.1690 1.2919 0.1709 0.399 Uiso 1 1 calc R
H79B H 0.1618 1.1890 0.1609 0.399 Uiso 1 1 calc R
C80 C 0.2511(10) 1.2186(15) 0.1795(5) 0.244(11) Uiso 1 1 d D
H80A H 0.2684 1.2331 0.1605 0.366 Uiso 1 1 calc R
H80B H 0.2617 1.1565 0.1849 0.366 Uiso 1 1 calc R
H80C H 0.2688 1.2592 0.1949 0.366 Uiso 1 1 calc R
C81 C 0.7775(11) 0.4247(15) 0.0630(6) 0.376(19) Uiso 1 1 d D
H81A H 0.7717 0.3774 0.0780 0.451 Uiso 1 1 calc R
H81B H 0.8040 0.3971 0.0483 0.451 Uiso 1 1 calc R
C82 C 0.7132(12) 0.432(3) 0.0463(8) 0.52(3) Uiso 1 1 d D
H82A H 0.7104 0.3897 0.0297 0.784 Uiso 1 1 calc R
H82B H 0.7074 0.4935 0.0386 0.784 Uiso 1 1 calc R
H82C H 0.6805 0.4189 0.0599 0.784 Uiso 1 1 calc R
C83 C 0.7690(11) 0.5346(15) 0.0966(5) 0.46(3) Uiso 1 1 d D
H83A H 0.7881 0.5900 0.1052 0.556 Uiso 1 1 calc R
H83B H 0.7377 0.5549 0.0809 0.556 Uiso 1 1 calc R
C84 C 0.7298(9) 0.4982(18) 0.1211(5) 0.35(2) Uani 1 1 d D
H84A H 0.7156 0.5482 0.1331 0.519 Uiso 1 1 calc R
H84B H 0.7552 0.4572 0.1338 0.519 Uiso 1 1 calc R
H84C H 0.6934 0.4660 0.1121 0.519 Uiso 1 1 calc R
C85 C 0.8668(13) 0.4429(15) 0.1011(5) 0.76(5) Uiso 1 1 d D
H85A H 0.9077 0.4364 0.0923 0.908 Uiso 1 1 calc R
H85B H 0.8506 0.3822 0.1052 0.908 Uiso 1 1 calc R
C86 C 0.8750(13) 0.496(2) 0.1302(4) 0.41(2) Uiso 1 1 d D
H86A H 0.9028 0.4632 0.1445 0.608 Uiso 1 1 calc R
H86B H 0.8342 0.5044 0.1385 0.608 Uiso 1 1 calc R
H86C H 0.8933 0.5549 0.1263 0.608 Uiso 1 1 calc R
C87 C 0.8441(9) 0.5605(18) 0.0572(7) 0.72(5) Uiso 1 1 d D
H87A H 0.8637 0.5314 0.0404 0.867 Uiso 1 1 calc R
H87B H 0.8733 0.6048 0.0668 0.867 Uiso 1 1 calc R
C88 C 0.7804(9) 0.6017(13) 0.0478(6) 0.275(15) Uani 1 1 d D
H88A H 0.7842 0.6390 0.0301 0.412 Uiso 1 1 calc R
H88B H 0.7662 0.6387 0.0641 0.412 Uiso 1 1 calc R
H88C H 0.7500 0.5537 0.0433 0.412 Uiso 1 1 calc R
C89 C 0.7250(12) 1.230(2) 0.1688(5) 0.305(19) Uani 1 1 d .
H89A H 0.6934 1.2661 0.1574 0.457 Uiso 1 1 calc R
H89B H 0.7369 1.2608 0.1875 0.457 Uiso 1 1 calc R
H89C H 0.7077 1.1711 0.1729 0.457 Uiso 1 1 calc R
C90 C 0.7800(13) 1.2200(18) 0.1515(7) 0.178(9) Uiso 1 1 d .
C91 C 0.8340(16) 1.1670(17) 0.1598(5) 0.326(19) Uani 1 1 d .
H91A H 0.8623 1.1673 0.1436 0.489 Uiso 1 1 calc R
H91B H 0.8212 1.1053 0.1637 0.489 Uiso 1 1 calc R
H91C H 0.8555 1.1922 0.1778 0.489 Uiso 1 1 calc R
O41 O 0.7772(8) 1.2651(10) 0.1276(4) 0.224(7) Uani 1 1 d .
C92 C 0.8563(7) 0.8338(15) 0.0873(5) 0.253(14) Uani 1 1 d .
H92A H 0.8564 0.7863 0.1024 0.380 Uiso 1 1 calc R
H92B H 0.8790 0.8131 0.0704 0.380 Uiso 1 1 calc R
H92C H 0.8131 0.8484 0.0806 0.380 Uiso 1 1 calc R
C93 C 0.8863(8) 0.9119(12) 0.1000(4) 0.123(5) Uiso 1 1 d .
C94 C 0.8914(7) 0.9799(11) 0.0840(4) 0.147(6) Uiso 1 1 d .
H94A H 0.9131 1.0273 0.0956 0.220 Uiso 1 1 calc R
H94B H 0.8497 1.0010 0.0770 0.220 Uiso 1 1 calc R
H94C H 0.9153 0.9647 0.0669 0.220 Uiso 1 1 calc R
O42 O 0.9113(7) 0.9245(14) 0.1300(5) 0.289(10) Uani 1 1 d .

loop_
_atom_site_aniso_label
_atom_site_aniso_U_11
_atom_site_aniso_U_22
_atom_site_aniso_U_33
_atom_site_aniso_U_23
_atom_site_aniso_U_13
_atom_site_aniso_U_12
Sb1 0.0338(3) 0.0370(3) 0.0553(4) -0.0007(3) 0.0026(3) -0.0007(3)
Sb2 0.0325(3) 0.0379(3) 0.0569(4) -0.0007(3) 0.0022(3) 0.0001(3)
Sb3 0.0414(3) 0.0509(4) 0.0450(4) 0.0042(3) 0.0025(3) -0.0039(3)
Sb4 0.0366(3) 0.0489(4) 0.0527(4) 0.0059(3) -0.0036(3) -0.0020(3)
Ni1 0.0435(7) 0.0464(7) 0.0792(9) 0.0034(6) 0.0006(6) -0.0074(6)
Ni2 0.0383(7) 0.0577(8) 0.0907(10) 0.0040(7) -0.0027(6) 0.0008(6)
Ni3 0.0474(8) 0.0613(9) 0.1107(12) -0.0282(8) -0.0108(7) -0.0030(6)
Ni4 0.0414(7) 0.0579(8) 0.0714(9) -0.0103(6) 0.0019(6) 0.0105(6)
Ni5 0.0373(6) 0.0459(7) 0.0619(8) -0.0071(6) -0.0023(5) -0.0019(5)
Ni6 0.0446(7) 0.0377(7) 0.0803(9) -0.0065(6) -0.0099(6) -0.0006(5)
Ni7 0.0490(7) 0.0550(7) 0.0516(8) 0.0062(6) 0.0088(6) -0.0086(6)
Ni8 0.0388(6) 0.0446(7) 0.0611(8) -0.0063(6) 0.0074(5) -0.0009(5)
Ni9 0.0406(6) 0.0363(6) 0.0533(7) 0.0009(5) -0.0040(5) -0.0021(5)
Ni10 0.0330(6) 0.0375(6) 0.0530(7) -0.0008(5) 0.0024(5) -0.0007(5)
Ni11 0.0388(6) 0.0386(6) 0.0651(8) 0.0082(6) -0.0012(6) -0.0034(5)
Ni12 0.0340(6) 0.0383(6) 0.0441(7) 0.0022(5) 0.0036(5) -0.0011(5)
Ni13 0.0481(7) 0.0514(7) 0.0534(8) -0.0063(6) 0.0078(6) -0.0024(6)
Ni14 0.0372(6) 0.0343(6) 0.0503(7) -0.0010(5) 0.0034(5) 0.0000(5)
Ni15 0.0346(6) 0.0405(6) 0.0479(7) 0.0027(5) 0.0038(5) -0.0033(5)
Ni16 0.0477(7) 0.0427(7) 0.0611(8) 0.0129(6) -0.0056(6) -0.0053(5)
Ni17 0.0371(6) 0.0464(7) 0.0533(7) -0.0034(5) 0.0042(5) -0.0027(5)
Ni18 0.0383(6) 0.0390(6) 0.0487(7) -0.0002(5) 0.0002(5) -0.0003(5)
Ni19 0.0337(6) 0.0381(6) 0.0480(7) 0.0026(5) 0.0006(5) -0.0011(5)
Ni20 0.0356(6) 0.0408(6) 0.0449(7) 0.0025(5) 0.0004(5) -0.0024(5)
Ni21 0.0386(6) 0.0418(7) 0.0668(8) 0.0043(6) 0.0003(6) 0.0034(5)
Ni22 0.0447(7) 0.0585(8) 0.0611(8) 0.0194(6) -0.0091(6) -0.0052(6)
Ni23 0.0416(6) 0.0547(7) 0.0471(7) 0.0018(6) -0.0028(5) -0.0038(5)
Ni24 0.0406(6) 0.0452(7) 0.0525(7) 0.0036(5) -0.0052(5) -0.0049(5)
Ni25 0.0328(6) 0.0471(7) 0.0541(7) -0.0001(5) 0.0020(5) -0.0003(5)
Ni26 0.0537(8) 0.0879(10) 0.0529(8) 0.0146(7) -0.0095(6) -0.0158(7)
Ni27 0.0420(7) 0.0587(8) 0.0538(8) 0.0024(6) -0.0063(6) -0.0044(6)
Ni28 0.0390(7) 0.0720(9) 0.0643(8) -0.0039(7) 0.0020(6) -0.0106(6)
Ni29 0.0476(7) 0.0679(9) 0.0746(9) 0.0118(7) -0.0129(6) 0.0022(6)
Ni30 0.0563(8) 0.0958(11) 0.0623(9) 0.0034(8) -0.0174(7) -0.0066(7)
Ni31 0.0424(7) 0.0786(9) 0.0707(9) 0.0042(7) -0.0105(6) -0.0083(6)
O2 0.085(7) 0.197(11) 0.121(8) 0.007(7) -0.033(6) -0.029(7)
O3 0.212(13) 0.106(9) 0.284(16) -0.035(9) -0.148(12) -0.027(8)
O4 0.224(13) 0.223(13) 0.204(12) 0.086(10) 0.163(11) 0.123(11)
O6 0.128(8) 0.062(6) 0.165(9) 0.015(6) -0.054(7) 0.023(5)
O7 0.213(12) 0.138(9) 0.063(6) -0.013(6) -0.016(7) -0.059(8)
O8 0.078(5) 0.057(5) 0.126(7) -0.029(5) -0.016(5) 0.004(4)
O9 0.069(5) 0.106(7) 0.151(8) -0.078(6) 0.007(5) 0.016(5)
O10 0.084(6) 0.091(6) 0.105(7) 0.042(5) -0.046(5) -0.021(5)
O11 0.090(6) 0.099(6) 0.096(6) -0.043(5) 0.029(5) -0.021(5)
O12 0.120(7) 0.048(5) 0.107(6) 0.006(4) -0.028(5) -0.005(4)
O13 0.151(9) 0.130(8) 0.113(8) 0.052(6) 0.038(6) -0.028(7)
O14 0.071(5) 0.098(6) 0.069(5) -0.017(4) 0.034(4) -0.002(4)
O15 0.067(4) 0.042(4) 0.091(5) -0.008(4) 0.017(4) 0.010(3)
O16 0.095(6) 0.052(4) 0.092(6) 0.012(4) -0.038(4) -0.008(4)
O17 0.076(5) 0.093(6) 0.053(5) 0.014(4) -0.007(4) -0.031(4)
O18 0.089(5) 0.073(5) 0.107(6) 0.038(5) -0.017(5) -0.039(4)
O19 0.091(6) 0.129(8) 0.100(7) -0.063(6) 0.001(5) -0.004(5)
O20 0.066(4) 0.040(4) 0.098(6) 0.015(4) -0.011(4) -0.010(3)
O21 0.059(4) 0.067(5) 0.058(4) 0.016(4) -0.017(3) -0.010(3)
O22 0.094(6) 0.210(11) 0.067(6) -0.049(6) 0.005(5) -0.022(6)
O23 0.078(5) 0.063(5) 0.147(8) 0.039(5) -0.026(5) 0.005(4)
O24 0.101(7) 0.057(5) 0.184(10) 0.016(6) -0.018(6) 0.016(5)
O25 0.104(6) 0.125(7) 0.095(6) 0.060(6) -0.033(5) -0.040(5)
O26 0.135(8) 0.135(8) 0.064(6) -0.035(5) -0.017(5) 0.025(6)
O27 0.075(5) 0.048(4) 0.082(5) -0.014(4) -0.001(4) -0.002(4)
O28 0.064(4) 0.048(4) 0.069(5) 0.007(4) -0.009(3) -0.011(3)
O29 0.055(4) 0.064(4) 0.064(5) 0.011(3) 0.014(3) -0.007(3)
O30 0.050(4) 0.057(4) 0.108(6) -0.016(4) 0.022(4) 0.009(3)
O31 0.053(4) 0.098(6) 0.080(5) -0.009(4) 0.011(4) -0.011(4)
O32 0.118(8) 0.215(11) 0.067(6) 0.018(7) -0.015(6) -0.065(7)
O33 0.095(6) 0.057(5) 0.096(6) 0.010(4) -0.028(4) -0.023(4)
O34 0.127(8) 0.079(7) 0.243(13) 0.040(8) -0.043(8) 0.011(6)
O35 0.201(11) 0.085(7) 0.098(7) -0.024(5) -0.064(7) 0.010(7)
O36 0.186(12) 0.201(12) 0.133(10) -0.020(9) -0.080(9) -0.048(9)
O37 0.078(5) 0.094(6) 0.093(6) 0.019(5) -0.009(4) -0.035(5)
O38 0.132(9) 0.123(8) 0.206(12) 0.015(8) 0.072(8) 0.039(7)
O39 0.167(10) 0.221(12) 0.113(8) -0.013(8) -0.066(7) 0.104(10)
O40 0.121(9) 0.205(12) 0.172(11) -0.028(9) -0.054(8) -0.061(8)
C2 0.055(7) 0.082(8) 0.111(10) 0.009(7) -0.018(7) -0.011(6)
C3 0.148(14) 0.048(8) 0.27(2) -0.014(10) -0.145(14) -0.003(8)
C4 0.182(15) 0.144(14) 0.171(15) 0.082(11) 0.128(13) 0.111(12)
C6 0.050(6) 0.059(7) 0.100(9) -0.003(6) -0.007(6) 0.011(5)
C7 0.098(9) 0.069(8) 0.074(9) -0.014(6) -0.002(7) -0.015(6)
C8 0.060(6) 0.042(6) 0.082(8) -0.018(5) 0.008(5) -0.007(5)
C9 0.043(6) 0.060(7) 0.097(8) -0.020(6) 0.008(5) -0.003(5)
C10 0.040(6) 0.056(7) 0.089(8) -0.004(6) -0.018(5) 0.001(5)
C11 0.058(6) 0.055(7) 0.084(8) -0.017(6) 0.008(6) -0.003(5)
C12 0.058(6) 0.042(6) 0.071(7) 0.000(5) -0.011(5) -0.002(5)
C13 0.082(8) 0.097(9) 0.067(8) 0.021(7) 0.024(6) -0.021(7)
C14 0.067(7) 0.060(7) 0.066(7) -0.011(5) 0.012(6) -0.006(5)
C15 0.056(6) 0.041(6) 0.071(7) -0.003(5) 0.013(5) 0.007(5)
C16 0.045(5) 0.051(6) 0.059(6) 0.007(5) -0.010(5) 0.001(5)
C17 0.053(6) 0.058(6) 0.063(7) 0.010(5) -0.005(5) -0.023(5)
C18 0.059(6) 0.043(6) 0.073(7) 0.018(5) -0.009(5) -0.014(5)
C19 0.055(6) 0.075(8) 0.062(7) -0.019(6) 0.005(5) 0.010(5)
C20 0.042(5) 0.051(6) 0.057(6) -0.005(5) 0.006(4) -0.011(5)
C21 0.037(5) 0.045(6) 0.054(6) 0.007(5) -0.001(4) 0.000(4)
C22 0.044(6) 0.081(8) 0.070(8) -0.001(6) 0.018(5) -0.012(5)
C23 0.059(7) 0.062(7) 0.085(8) 0.030(6) -0.007(6) -0.002(5)
C24 0.053(6) 0.046(6) 0.096(8) 0.005(6) -0.008(6) 0.006(5)
C25 0.061(7) 0.089(8) 0.075(8) 0.020(7) -0.014(6) -0.020(6)
C26 0.078(8) 0.085(8) 0.056(7) -0.008(6) -0.002(6) -0.015(6)
C27 0.047(6) 0.042(6) 0.065(7) -0.003(5) -0.003(5) -0.008(5)
C28 0.047(5) 0.047(6) 0.048(6) 0.010(5) 0.003(4) -0.008(4)
C29 0.038(5) 0.051(6) 0.046(6) -0.005(4) 0.000(4) -0.006(4)
C30 0.051(6) 0.052(6) 0.065(7) 0.002(5) 0.005(5) 0.008(5)
C31 0.038(5) 0.053(6) 0.068(7) -0.003(5) 0.002(5) 0.003(4)
C32 0.094(9) 0.130(11) 0.050(8) 0.012(7) -0.022(7) -0.018(8)
C33 0.073(7) 0.048(6) 0.059(7) -0.002(5) -0.019(5) -0.009(5)
C34 0.069(8) 0.067(8) 0.141(12) 0.016(8) -0.029(7) 0.007(7)
C35 0.082(8) 0.066(8) 0.076(8) -0.015(6) -0.021(6) 0.005(6)
C36 0.089(9) 0.129(12) 0.080(10) 0.007(8) -0.034(7) -0.030(8)
C37 0.047(6) 0.080(8) 0.072(8) 0.005(6) -0.008(5) 0.000(6)
C38 0.081(9) 0.086(9) 0.129(12) 0.021(8) 0.015(8) 0.013(7)
C39 0.088(9) 0.111(11) 0.095(10) 0.005(8) -0.020(8) 0.013(8)
C40 0.081(9) 0.141(12) 0.088(10) 0.016(8) -0.030(7) -0.040(9)
N1 0.063(6) 0.057(6) 0.097(7) 0.015(5) -0.019(5) 0.001(5)
N2 0.058(5) 0.080(6) 0.066(6) 0.012(5) 0.000(4) 0.000(5)
N3 0.091(8) 0.162(12) 0.112(10) -0.025(8) -0.007(7) 0.034(8)
N4 0.057(5) 0.054(5) 0.094(7) 0.000(5) 0.008(5) 0.006(4)
N5 0.267(17) 0.065(7) 0.072(7) -0.012(6) -0.015(9) 0.039(9)
N6 0.98(5) 0.41(2) 0.52(5) 0.24(3) -0.45(5) -0.550
C41 0.32(3) 0.109(15) 0.29(3) 0.059(17) 0.11(2) -0.016(17)
C42 0.146(15) 0.25(2) 0.158(17) -0.083(16) 0.050(13) 0.011(15)
C44 0.163(16) 0.122(13) 0.25(2) -0.094(14) 0.062(15) -0.060(12)
C45 0.079(13) 0.19(2) 0.78(7) 0.27(3) 0.00(2) -0.030(14)
C46 0.108(12) 0.31(3) 0.135(14) 0.043(15) -0.004(11) -0.098(15)
C47 0.83(7) 0.137(19) 0.15(2) -0.022(16) 0.14(3) -0.20(3)
C48 0.167(17) 0.30(3) 0.085(12) 0.041(14) -0.063(11) -0.043(16)
C49 0.086(8) 0.080(8) 0.061(7) 0.015(6) -0.007(6) -0.004(6)
C50 0.052(6) 0.101(9) 0.084(8) -0.001(7) -0.009(6) -0.014(6)
C51 0.074(8) 0.114(10) 0.059(7) -0.007(7) 0.003(6) -0.007(7)
C52 0.122(12) 0.138(13) 0.118(12) -0.031(10) -0.021(9) 0.034(10)
C53 0.110(10) 0.074(9) 0.107(11) -0.003(7) 0.001(8) 0.014(7)
C54 0.223(18) 0.159(15) 0.096(11) -0.046(11) -0.031(12) 0.092(14)
C55 0.065(8) 0.115(10) 0.109(10) 0.020(8) 0.025(7) -0.018(7)
C56 0.072(9) 0.188(16) 0.129(13) 0.030(11) -0.019(9) -0.001(9)
C60 0.18(3) 0.40(4) 0.48(5) -0.22(4) -0.04(3) 0.07(3)
C66 0.182(17) 0.191(17) 0.092(12) 0.030(11) -0.005(11) -0.071(13)
C68 0.077(9) 0.084(9) 0.167(14) 0.016(9) -0.007(8) -0.025(7)
C70 0.097(9) 0.085(9) 0.145(12) -0.020(8) 0.038(9) -0.043(7)
C72 0.117(12) 0.201(17) 0.076(10) 0.032(10) -0.001(8) -0.008(11)
C84 0.18(2) 0.40(4) 0.44(4) 0.20(4) -0.20(3) -0.09(2)
C88 0.18(2) 0.149(18) 0.51(5) -0.14(2) 0.08(3) -0.035(16)
C89 0.24(3) 0.53(5) 0.14(2) -0.07(3) 0.020(19) -0.20(3)
C91 0.53(6) 0.22(3) 0.21(3) -0.04(2) -0.12(4) 0.00(3)
O41 0.279(19) 0.204(15) 0.192(15) 0.038(12) 0.033(13) -0.045(13)
C92 0.101(14) 0.31(3) 0.34(3) -0.18(3) -0.042(16) 0.105(17)
O42 0.157(13) 0.40(3) 0.30(2) -0.147(19) 0.002(13) 0.039(14)

loop_
_atom_type_symbol
_atom_type_description
_atom_type_scat_dispersion_real
_atom_type_scat_dispersion_imag
_atom_type_scat_source
C C 0.0033 0.0016 'International Tables Vol C Tables 4.2.6.8 and 6.1.1.4'
N N 0.0061 0.0033 'International Tables Vol C Tables 4.2.6.8 and 6.1.1.4'
O O 0.0106 0.0060 'International Tables Vol C Tables 4.2.6.8 and 6.1.1.4'
Ni Ni 0.3393 1.1124 'International Tables Vol C Tables 4.2.6.8 and 6.1.1.4'
Sb Sb -0.5866 1.5461 'International Tables Vol C Tables 4.2.6.8 and 6.1.1.4'
H H 0.0000 0.0000 'International Tables Vol C Tables 4.2.6.8 and 6.1.1.4'

loop_
_geom_angle_atom_site_label_1
_geom_angle_atom_site_label_2
_geom_angle_atom_site_label_3
_geom_angle
_geom_angle_site_symmetry_1
_geom_angle_site_symmetry_3
Ni12 Sb1 Ni8 74.46(4) . .
Ni12 Sb1 Ni11 65.38(3) . .
Ni8 Sb1 Ni11 133.27(4) . .
Ni12 Sb1 Ni5 114.40(4) . .
Ni8 Sb1 Ni5 104.91(4) . .
Ni11 Sb1 Ni5 112.63(4) . .
Ni12 Sb1 Ni4 121.98(4) . .
Ni8 Sb1 Ni4 55.45(4) . .
Ni11 Sb1 Ni4 171.28(4) . .
Ni5 Sb1 Ni4 60.94(4) . .
Ni12 Sb1 Ni6 107.91(4) . .
Ni8 Sb1 Ni6 168.04(5) . .
Ni11 Sb1 Ni6 55.59(4) . .
Ni5 Sb1 Ni6 63.28(4) . .
Ni4 Sb1 Ni6 115.87(4) . .
Ni12 Sb1 Ni7 61.14(3) . .
Ni8 Sb1 Ni7 59.25(4) . .
Ni11 Sb1 Ni7 80.36(4) . .
Ni5 Sb1 Ni7 163.92(4) . .
Ni4 Sb1 Ni7 107.06(4) . .
Ni6 Sb1 Ni7 132.43(4) . .
Ni12 Sb1 Ni1 174.93(4) . .
Ni8 Sb1 Ni1 110.15(4) . .
Ni11 Sb1 Ni1 109.55(4) . .
Ni5 Sb1 Ni1 66.98(4) . .
Ni4 Sb1 Ni1 63.07(4) . .
Ni6 Sb1 Ni1 68.04(4) . .
Ni7 Sb1 Ni1 118.96(4) . .
Ni12 Sb1 Ni9 66.89(3) . .
Ni8 Sb1 Ni9 66.22(4) . .
Ni11 Sb1 Ni9 114.77(4) . .
Ni5 Sb1 Ni9 55.36(4) . .
Ni4 Sb1 Ni9 67.34(4) . .
Ni6 Sb1 Ni9 103.52(4) . .
Ni7 Sb1 Ni9 111.36(4) . .
Ni1 Sb1 Ni9 116.59(4) . .
Ni12 Sb1 Ni10 61.01(3) . .
Ni8 Sb1 Ni10 116.75(4) . .
Ni11 Sb1 Ni10 62.58(3) . .
Ni5 Sb1 Ni10 62.53(3) . .
Ni4 Sb1 Ni10 115.58(4) . .
Ni6 Sb1 Ni10 57.40(3) . .
Ni7 Sb1 Ni10 120.03(4) . .
Ni1 Sb1 Ni10 117.22(4) . .
Ni9 Sb1 Ni10 56.37(3) . .
Ni12 Sb1 Ni14 41.58(3) . .
Ni8 Sb1 Ni14 42.81(3) . .
Ni11 Sb1 Ni14 106.51(3) . .
Ni5 Sb1 Ni14 93.70(3) . .
Ni4 Sb1 Ni14 80.47(3) . .
Ni6 Sb1 Ni14 132.13(4) . .
Ni7 Sb1 Ni14 72.86(3) . .
Ni1 Sb1 Ni14 143.43(4) . .
Ni9 Sb1 Ni14 38.55(3) . .
Ni10 Sb1 Ni14 74.83(3) . .
Ni12 Sb1 Ni3 138.67(4) . .
Ni8 Sb1 Ni3 132.35(4) . .
Ni11 Sb1 Ni3 94.24(4) . .
Ni5 Sb1 Ni3 38.56(3) . .
Ni4 Sb1 Ni3 77.09(4) . .
Ni6 Sb1 Ni3 39.09(3) . .
Ni7 Sb1 Ni3 154.46(4) . .
Ni1 Sb1 Ni3 39.52(4) . .
Ni9 Sb1 Ni3 93.64(4) . .
Ni10 Sb1 Ni3 77.76(3) . .
Ni14 Sb1 Ni3 132.16(3) . .
Ni19 Sb2 Ni10 115.16(4) . .
Ni19 Sb2 Ni17 74.42(4) . .
Ni10 Sb2 Ni17 103.78(4) . .
Ni19 Sb2 Ni16 67.27(4) . .
Ni10 Sb2 Ni16 111.58(4) . .
Ni17 Sb2 Ni16 135.91(4) . .
Ni19 Sb2 Ni21 62.06(4) . .
Ni10 Sb2 Ni21 163.76(4) . .
Ni17 Sb2 Ni21 60.00(4) . .
Ni16 Sb2 Ni21 82.69(4) . .
Ni19 Sb2 Ni11 111.83(4) . .
Ni10 Sb2 Ni11 65.07(4) . .
Ni17 Sb2 Ni11 168.59(4) . .
Ni16 Sb2 Ni11 54.59(4) . .
Ni21 Sb2 Ni11 131.17(4) . .
Ni19 Sb2 Ni12 61.52(3) . .
Ni10 Sb2 Ni12 62.10(3) . .
Ni17 Sb2 Ni12 115.10(4) . .
Ni16 Sb2 Ni12 63.87(4) . .
Ni21 Sb2 Ni12 121.87(4) . .
Ni11 Sb2 Ni12 62.93(3) . .
Ni19 Sb2 Ni15 66.07(3) . .
Ni10 Sb2 Ni15 56.08(3) . .
Ni17 Sb2 Ni15 65.96(3) . .
Ni16 Sb2 Ni15 114.11(4) . .
Ni21 Sb2 Ni15 111.84(4) . .
Ni11 Sb2 Ni15 107.10(4) . .
Ni12 Sb2 Ni15 53.93(3) . .
Ni19 Sb2 Ni20 41.32(3) . .
Ni10 Sb2 Ni20 93.97(3) . .
Ni17 Sb2 Ni20 42.64(3) . .
Ni16 Sb2 Ni20 107.96(3) . .
Ni21 Sb2 Ni20 73.59(3) . .
Ni11 Sb2 Ni20 136.68(3) . .
Ni12 Sb2 Ni20 73.78(3) . .
Ni15 Sb2 Ni20 38.29(3) . .
Ni12 Sb3 Ni23 115.84(4) . .
Ni12 Sb3 Ni13 75.16(4) . .
Ni23 Sb3 Ni13 104.51(4) . .
Ni12 Sb3 Ni16 66.12(4) . .
Ni23 Sb3 Ni16 112.91(4) . .
Ni13 Sb3 Ni16 134.65(4) . .
Ni12 Sb3 Ni7 62.03(4) . .
Ni23 Sb3 Ni7 164.38(4) . .
Ni13 Sb3 Ni7 59.88(4) . .
Ni16 Sb3 Ni7 81.01(4) . .
Ni12 Sb3 Ni22 110.49(4) . .
Ni23 Sb3 Ni22 65.64(4) . .
Ni13 Sb3 Ni22 169.92(4) . .
Ni16 Sb3 Ni22 54.75(4) . .
Ni7 Sb3 Ni22 129.98(4) . .
Ni12 Sb3 Ni19 61.33(3) . .
Ni23 Sb3 Ni19 62.66(4) . .
Ni13 Sb3 Ni19 115.94(4) . .
Ni16 Sb3 Ni19 64.46(3) . .
Ni7 Sb3 Ni19 121.61(4) . .
Ni22 Sb3 Ni19 62.45(4) . .
Ni12 Sb3 Ni18 66.80(3) . .
Ni23 Sb3 Ni18 56.26(4) . .
Ni13 Sb3 Ni18 66.76(3) . .
Ni16 Sb3 Ni18 114.75(4) . .
Ni7 Sb3 Ni18 112.37(4) . .
Ni22 Sb3 Ni18 107.18(4) . .
Ni19 Sb3 Ni18 54.24(3) . .
Ni12 Sb3 Ni14 41.74(3) . .
Ni23 Sb3 Ni14 94.82(3) . .
Ni13 Sb3 Ni14 43.02(3) . .
Ni16 Sb3 Ni14 107.43(3) . .
Ni7 Sb3 Ni14 73.46(3) . .
Ni22 Sb3 Ni14 136.62(4) . .
Ni19 Sb3 Ni14 74.18(3) . .
Ni18 Sb3 Ni14 38.95(3) . .
Ni19 Sb4 Ni22 65.04(4) . .
Ni19 Sb4 Ni27 113.53(4) . .
Ni22 Sb4 Ni27 112.71(4) . .
Ni19 Sb4 Ni25 72.90(4) . .
Ni22 Sb4 Ni25 131.74(4) . .
Ni27 Sb4 Ni25 104.84(4) . .
Ni19 Sb4 Ni28 119.73(4) . .
Ni22 Sb4 Ni28 172.49(5) . .
Ni27 Sb4 Ni28 60.50(4) . .
Ni25 Sb4 Ni28 55.46(4) . .
Ni19 Sb4 Ni21 61.22(3) . .
Ni22 Sb4 Ni21 80.10(4) . .
Ni27 Sb4 Ni21 163.52(4) . .
Ni25 Sb4 Ni21 58.95(4) . .
Ni28 Sb4 Ni21 107.19(4) . .
Ni19 Sb4 Ni26 107.67(4) . .
Ni22 Sb4 Ni26 55.92(4) . .
Ni27 Sb4 Ni26 63.38(4) . .
Ni25 Sb4 Ni26 167.71(4) . .
Ni28 Sb4 Ni26 116.61(4) . .
Ni21 Sb4 Ni26 132.55(4) . .
Ni19 Sb4 Ni29 172.86(4) . .
Ni22 Sb4 Ni29 108.35(4) . .
Ni27 Sb4 Ni29 65.72(4) . .
Ni25 Sb4 Ni29 114.24(4) . .
Ni28 Sb4 Ni29 66.55(4) . .
Ni21 Sb4 Ni29 121.59(4) . .
Ni26 Sb4 Ni29 65.42(4) . .
Ni19 Sb4 Ni24 65.93(3) . .
Ni22 Sb4 Ni24 114.06(4) . .
Ni27 Sb4 Ni24 55.43(4) . .
Ni25 Sb4 Ni24 65.11(4) . .
Ni28 Sb4 Ni24 65.56(4) . .
Ni21 Sb4 Ni24 110.63(4) . .
Ni26 Sb4 Ni24 103.56(4) . .
Ni29 Sb4 Ni24 116.53(4) . .
Ni19 Sb4 Ni23 61.27(3) . .
Ni22 Sb4 Ni23 62.86(4) . .
Ni27 Sb4 Ni23 61.54(4) . .
Ni25 Sb4 Ni23 115.39(4) . .
Ni28 Sb4 Ni23 113.41(4) . .
Ni21 Sb4 Ni23 120.41(4) . .
Ni26 Sb4 Ni23 57.01(4) . .
Ni29 Sb4 Ni23 113.89(4) . .
Ni24 Sb4 Ni23 56.01(3) . .
Ni19 Sb4 Ni20 40.96(3) . .
Ni22 Sb4 Ni20 105.55(3) . .
Ni27 Sb4 Ni20 93.09(3) . .
Ni25 Sb4 Ni20 41.84(3) . .
Ni28 Sb4 Ni20 78.80(3) . .
Ni21 Sb4 Ni20 72.87(3) . .
Ni26 Sb4 Ni20 131.37(4) . .
Ni29 Sb4 Ni20 144.93(4) . .
Ni24 Sb4 Ni20 37.84(3) . .
Ni23 Sb4 Ni20 74.41(3) . .
C1 Ni1 C5 91.2(10) . .
C1 Ni1 C4 99.4(9) . .
C5 Ni1 C4 107.6(7) . .
C1 Ni1 Ni2 150.3(8) . .
C5 Ni1 Ni2 95.9(4) . .
C4 Ni1 Ni2 51.0(4) . .
C1 Ni1 Ni3 133.6(8) . .
C5 Ni1 Ni3 49.8(7) . .
C4 Ni1 Ni3 114.5(5) . .
Ni2 Ni1 Ni3 69.50(6) . .
C1 Ni1 Sb1 93.0(7) . .
C5 Ni1 Sb1 134.1(4) . .
C4 Ni1 Sb1 116.6(6) . .
Ni2 Ni1 Sb1 102.26(5) . .
Ni3 Ni1 Sb1 98.53(5) . .
C1 Ni1 Ni4 118.7(8) . .
C5 Ni1 Ni4 148.8(5) . .
C4 Ni1 Ni4 61.7(5) . .
Ni2 Ni1 Ni4 53.85(5) . .
Ni3 Ni1 Ni4 105.34(6) . .
Sb1 Ni1 Ni4 58.02(3) . .
C1 Ni1 O5 76.6(8) . .
C5 Ni1 O5 16.6(8) . .
C4 Ni1 O5 101.9(6) . .
Ni2 Ni1 O5 104.8(3) . .
Ni3 Ni1 O5 66.5(4) . .
Sb1 Ni1 O5 141.2(3) . .
Ni4 Ni1 O5 158.0(3) . .
C1 Ni1 O4 84.0(8) . .
C5 Ni1 O4 104.8(5) . .
C4 Ni1 O4 15.7(5) . .
Ni2 Ni1 O4 66.3(2) . .
Ni3 Ni1 O4 125.1(3) . .
Sb1 Ni1 O4 121.1(3) . .
Ni4 Ni1 O4 72.4(3) . .
O5 Ni1 O4 95.2(4) . .
C1 Ni1 O1 15.4(10) . .
C5 Ni1 O1 78.3(8) . .
C4 Ni1 O1 111.0(6) . .
Ni2 Ni1 O1 158.9(5) . .
Ni3 Ni1 O1 118.2(5) . .
Sb1 Ni1 O1 96.0(5) . .
Ni4 Ni1 O1 132.6(5) . .
O5 Ni1 O1 65.1(6) . .
O4 Ni1 O1 95.3(5) . .
C1 Ni1 Ni5 147.3(7) . .
C5 Ni1 Ni5 103.9(7) . .
C4 Ni1 Ni5 103.2(4) . .
Ni2 Ni1 Ni5 57.63(4) . .
Ni3 Ni1 Ni5 54.06(5) . .
Sb1 Ni1 Ni5 55.75(3) . .
Ni4 Ni1 Ni5 55.82(4) . .
O5 Ni1 Ni5 120.5(4) . .
O4 Ni1 Ni5 118.6(2) . .
O1 Ni1 Ni5 143.4(5) . .
C1 Ni1 Ni6 100.4(8) . .
C5 Ni1 Ni6 78.7(5) . .
C4 Ni1 Ni6 159.0(4) . .
Ni2 Ni1 Ni6 109.19(6) . .
Ni3 Ni1 Ni6 53.77(4) . .
Sb1 Ni1 Ni6 55.65(3) . .
Ni4 Ni1 Ni6 102.36(5) . .
O5 Ni1 Ni6 89.2(3) . .
O4 Ni1 Ni6 174.4(2) . .
O1 Ni1 Ni6 89.7(5) . .
Ni5 Ni1 Ni6 55.94(4) . .
C1 Ni1 O1B 19.5(9) . .
C5 Ni1 O1B 105.7(8) . .
C4 Ni1 O1B 82.6(6) . .
Ni2 Ni1 O1B 133.1(4) . .
Ni3 Ni1 O1B 152.4(4) . .
Sb1 Ni1 O1B 91.8(4) . .
Ni4 Ni1 O1B 101.8(4) . .
O5 Ni1 O1B 89.6(5) . .
O4 Ni1 O1B 68.1(5) . .
O1 Ni1 O1B 34.7(6) . .
Ni5 Ni1 O1B 146.4(4) . .
Ni6 Ni1 O1B 115.5(4) . .
C1 Ni1 Ni11 77.4(7) . .
C5 Ni1 Ni11 102.9(3) . .
C4 Ni1 Ni11 149.4(6) . .
Ni2 Ni1 Ni11 128.25(5) . .
Ni3 Ni1 Ni11 87.04(4) . .
Sb1 Ni1 Ni11 34.83(2) . .
Ni4 Ni1 Ni11 92.74(4) . .
O5 Ni1 Ni11 106.7(3) . .
O4 Ni1 Ni11 146.8(3) . .
O1 Ni1 Ni11 72.8(5) . .
Ni5 Ni1 Ni11 71.11(3) . .
Ni6 Ni1 Ni11 33.33(3) . .
O1B Ni1 Ni11 87.0(4) . .
C1 Ni1 Ni8 93.6(8) . .
C5 Ni1 Ni8 167.8(6) . .
C4 Ni1 Ni8 82.7(6) . .
Ni2 Ni1 Ni8 85.34(4) . .
Ni3 Ni1 Ni8 120.25(5) . .
Sb1 Ni1 Ni8 34.40(2) . .
Ni4 Ni1 Ni8 31.68(3) . .
O5 Ni1 Ni8 169.7(3) . .
O4 Ni1 Ni8 86.9(3) . .
O1 Ni1 Ni8 104.6(5) . .
Ni5 Ni1 Ni8 66.54(3) . .
Ni6 Ni1 Ni8 89.40(4) . .
O1B Ni1 Ni8 81.7(4) . .
Ni11 Ni1 Ni8 67.33(3) . .
C2 Ni2 C4 116.1(7) . .
C2 Ni2 C6 101.3(5) . .
C4 Ni2 C6 98.5(6) . .
C2 Ni2 Ni4 150.0(4) . .
C4 Ni2 Ni4 69.8(6) . .
C6 Ni2 Ni4 49.4(3) . .
C2 Ni2 Ni1 138.3(4) . .
C4 Ni2 Ni1 49.6(4) . .
C6 Ni2 Ni1 118.5(3) . .
Ni4 Ni2 Ni1 69.33(5) . .
C2 Ni2 Ni5 128.6(4) . .
C4 Ni2 Ni5 112.8(5) . .
C6 Ni2 Ni5 86.1(3) . .
Ni4 Ni2 Ni5 63.92(5) . .
Ni1 Ni2 Ni5 69.49(5) . .
C2 Ni2 O2 2.7(5) . .
C4 Ni2 O2 114.6(6) . .
C6 Ni2 O2 99.6(4) . .
Ni4 Ni2 O2 147.9(2) . .
Ni1 Ni2 O2 139.4(2) . .
Ni5 Ni2 O2 130.7(2) . .
C2 Ni2 Ni3 101.0(4) . .
C4 Ni2 Ni3 101.0(4) . .
C6 Ni2 Ni3 139.9(3) . .
Ni4 Ni2 Ni3 106.71(6) . .
Ni1 Ni2 Ni3 56.15(5) . .
Ni5 Ni2 Ni3 53.99(4) . .
O2 Ni2 Ni3 103.6(2) . .
C2 Ni2 C7 91.9(5) . .
C4 Ni2 C7 140.4(4) . .
C6 Ni2 C7 102.8(4) . .
Ni4 Ni2 C7 100.2(2) . .
Ni1 Ni2 C7 90.9(3) . .
Ni5 Ni2 C7 37.7(2) . .
O2 Ni2 C7 94.3(3) . .
Ni3 Ni2 C7 43.6(2) . .
C2 Ni2 O6 85.0(4) . .
C4 Ni2 O6 107.0(5) . .
C6 Ni2 O6 16.3(4) . .
Ni4 Ni2 O6 65.68(18) . .
Ni1 Ni2 O6 134.59(18) . .
Ni5 Ni2 O6 95.4(2) . .
O2 Ni2 O6 83.3(3) . .
Ni3 Ni2 O6 145.1(2) . .
C7 Ni2 O6 102.5(3) . .
C2 Ni2 O4 104.1(5) . .
C4 Ni2 O4 13.8(5) . .
C6 Ni2 O4 94.9(4) . .
Ni4 Ni2 O4 76.4(3) . .
Ni1 Ni2 O4 62.9(2) . .
Ni5 Ni2 O4 126.0(3) . .
O2 Ni2 O4 102.4(4) . .
Ni3 Ni2 O4 111.3(2) . .
C7 Ni2 O4 153.2(3) . .
O6 Ni2 O4 100.1(3) . .
C2 Ni2 C5 106.2(5) . .
C4 Ni2 C5 65.9(5) . .
C6 Ni2 C5 152.2(5) . .
Ni4 Ni2 C5 102.8(3) . .
Ni1 Ni2 C5 33.8(3) . .
Ni5 Ni2 C5 79.8(3) . .
O2 Ni2 C5 107.8(4) . .
Ni3 Ni2 C5 36.8(4) . .
C7 Ni2 C5 80.3(4) . .
O6 Ni2 C5 168.4(4) . .
O4 Ni2 C5 74.8(4) . .
C2 Ni2 Ni9 138.8(4) . .
C4 Ni2 Ni9 103.3(6) . .
C6 Ni2 Ni9 59.5(3) . .
Ni4 Ni2 Ni9 38.73(4) . .
Ni1 Ni2 Ni9 77.13(4) . .
Ni5 Ni2 Ni9 28.89(3) . .
O2 Ni2 Ni9 139.4(2) . .
Ni3 Ni2 Ni9 81.91(4) . .
C7 Ni2 Ni9 61.8(2) . .
O6 Ni2 Ni9 71.92(18) . .
O4 Ni2 Ni9 113.1(3) . .
C5 Ni2 Ni9 100.2(3) . .
C2 Ni2 Ni6 132.4(4) . .
C4 Ni2 Ni6 88.4(4) . .
C6 Ni2 Ni6 115.4(3) . .
Ni4 Ni2 Ni6 75.02(4) . .
Ni1 Ni2 Ni6 39.05(4) . .
Ni5 Ni2 Ni6 35.25(3) . .
O2 Ni2 Ni6 135.0(2) . .
Ni3 Ni2 Ni6 31.76(3) . .
C7 Ni2 Ni6 52.4(3) . .
O6 Ni2 Ni6 128.29(19) . .
O4 Ni2 Ni6 101.9(2) . .
C5 Ni2 Ni6 45.1(3) . .
Ni9 Ni2 Ni6 56.44(2) . .
C3 Ni3 C5 98.1(9) . .
C3 Ni3 C8 95.0(6) . .
C5 Ni3 C8 97.8(4) . .
C3 Ni3 C7 95.2(6) . .
C5 Ni3 C7 149.5(6) . .
C8 Ni3 C7 108.3(4) . .
C3 Ni3 Ni5 139.5(6) . .
C5 Ni3 Ni5 115.7(7) . .
C8 Ni3 Ni5 101.5(3) . .
C7 Ni3 Ni5 44.5(3) . .
C3 Ni3 Ni6 139.1(5) . .
C5 Ni3 Ni6 89.0(3) . .
C8 Ni3 Ni6 44.2(3) . .
C7 Ni3 Ni6 98.6(3) . .
Ni5 Ni3 Ni6 66.72(5) . .
C3 Ni3 Ni1 137.3(7) . .
C5 Ni3 Ni1 45.0(7) . .
C8 Ni3 Ni1 108.6(3) . .
C7 Ni3 Ni1 109.7(3) . .
Ni5 Ni3 Ni1 70.72(5) . .
Ni6 Ni3 Ni1 71.95(5) . .
C3 Ni3 Ni2 109.3(5) . .
C5 Ni3 Ni2 81.5(5) . .
C8 Ni3 Ni2 155.6(3) . .
C7 Ni3 Ni2 68.2(3) . .
Ni5 Ni3 Ni2 58.26(4) . .
Ni6 Ni3 Ni2 111.55(6) . .
Ni1 Ni3 Ni2 54.36(5) . .
C3 Ni3 O3 1.4(6) . .
C5 Ni3 O3 97.2(7) . .
C8 Ni3 O3 94.1(4) . .
C7 Ni3 O3 96.5(4) . .
Ni5 Ni3 O3 140.8(3) . .
Ni6 Ni3 O3 138.2(3) . .
Ni1 Ni3 O3 136.9(3) . .
Ni2 Ni3 O3 110.2(3) . .
C3 Ni3 O5 83.2(7) . .
C5 Ni3 O5 16.3(8) . .
C8 Ni3 O5 92.4(4) . .
C7 Ni3 O5 159.4(4) . .
Ni5 Ni3 O5 132.0(4) . .
Ni6 Ni3 O5 95.8(3) . .
Ni1 Ni3 O5 61.3(3) . .
Ni2 Ni3 O5 92.8(3) . .
O3 Ni3 O5 82.2(5) . .
C3 Ni3 O8 76.6(5) . .
C5 Ni3 O8 99.9(5) . .
C8 Ni3 O8 18.3(3) . .
C7 Ni3 O8 109.8(4) . .
Ni5 Ni3 O8 116.00(15) . .
Ni6 Ni3 O8 62.53(14) . .
Ni1 Ni3 O8 122.74(17) . .
Ni2 Ni3 O8 173.76(15) . .
O3 Ni3 O8 75.7(3) . .
O5 Ni3 O8 89.9(3) . .
C3 Ni3 O7 77.4(6) . .
C5 Ni3 O7 154.7(3) . .
C8 Ni3 O7 107.4(4) . .
C7 Ni3 O7 18.0(3) . .
Ni5 Ni3 O7 62.47(17) . .
Ni6 Ni3 O7 110.9(2) . .
Ni1 Ni3 O7 125.14(19) . .
Ni2 Ni3 O7 76.8(2) . .
O3 Ni3 O7 78.6(3) . .
O5 Ni3 O7 153.3(3) . .
O8 Ni3 O7 103.1(3) . .
C3 Ni3 Sb1 179.2(7) . .
C5 Ni3 Sb1 81.3(6) . .
C8 Ni3 Sb1 85.6(3) . .
C7 Ni3 Sb1 85.1(3) . .
Ni5 Ni3 Sb1 40.75(4) . .
Ni6 Ni3 Sb1 41.42(3) . .
Ni1 Ni3 Sb1 41.95(3) . .
Ni2 Ni3 Sb1 70.16(4) . .
O3 Ni3 Sb1 178.4(3) . .
O5 Ni3 Sb1 96.2(3) . .
O8 Ni3 Sb1 103.95(15) . .
O7 Ni3 Sb1 102.95(17) . .
C3 Ni3 Ni4 142.0(5) . .
C5 Ni3 Ni4 82.4(6) . .
C8 Ni3 Ni4 122.8(3) . .
C7 Ni3 Ni4 70.4(3) . .
Ni5 Ni3 Ni4 36.45(4) . .
Ni6 Ni3 Ni4 78.74(4) . .
Ni1 Ni3 Ni4 39.28(4) . .
Ni2 Ni3 Ni4 32.87(3) . .
O3 Ni3 Ni4 143.0(2) . .
O5 Ni3 Ni4 98.3(3) . .
O8 Ni3 Ni4 141.06(14) . .
O7 Ni3 Ni4 86.22(18) . .
Sb1 Ni3 Ni4 37.51(2) . .
C3 Ni3 Ni10 141.7(7) . .
C5 Ni3 Ni10 115.3(5) . .
C8 Ni3 Ni10 63.7(3) . .
C7 Ni3 Ni10 65.6(3) . .
Ni5 Ni3 Ni10 38.01(3) . .
Ni6 Ni3 Ni10 33.33(4) . .
Ni1 Ni3 Ni10 80.93(4) . .
Ni2 Ni3 Ni10 94.37(4) . .
O3 Ni3 Ni10 142.0(3) . .
O5 Ni3 Ni10 126.3(3) . .
O8 Ni3 Ni10 79.52(14) . .
O7 Ni3 Ni10 79.46(19) . .
Sb1 Ni3 Ni10 39.02(2) . .
Ni4 Ni3 Ni10 64.95(3) . .
C6 Ni4 C9 99.9(5) . .
C6 Ni4 Ni2 53.2(3) . .
C9 Ni4 Ni2 141.1(3) . .
C6 Ni4 Ni8 138.5(3) . .
C9 Ni4 Ni8 50.8(3) . .
Ni2 Ni4 Ni8 166.76(7) . .
C6 Ni4 C4 84.2(5) . .
C9 Ni4 C4 110.6(4) . .
Ni2 Ni4 C4 47.0(4) . .
Ni8 Ni4 C4 130.2(4) . .
C6 Ni4 Sb1 146.3(3) . .
C9 Ni4 Sb1 110.0(3) . .
Ni2 Ni4 Sb1 105.45(5) . .
Ni8 Ni4 Sb1 61.35(4) . .
C4 Ni4 Sb1 99.0(3) . .
C6 Ni4 Ni5 87.1(3) . .
C9 Ni4 Ni5 153.4(3) . .
Ni2 Ni4 Ni5 62.32(5) . .
Ni8 Ni4 Ni5 108.14(5) . .
C4 Ni4 Ni5 95.6(3) . .
Sb1 Ni4 Ni5 59.13(4) . .
C6 Ni4 Ni1 109.9(3) . .
C9 Ni4 Ni1 133.7(3) . .
Ni2 Ni4 Ni1 56.83(5) . .
Ni8 Ni4 Ni1 111.57(6) . .
C4 Ni4 Ni1 42.3(3) . .
Sb1 Ni4 Ni1 58.90(4) . .
Ni5 Ni4 Ni1 64.76(4) . .
C6 Ni4 O9 87.7(4) . .
C9 Ni4 O9 13.9(3) . .
Ni2 Ni4 O9 127.38(16) . .
Ni8 Ni4 O9 64.75(16) . .
C4 Ni4 O9 102.9(4) . .
Sb1 Ni4 O9 123.54(17) . .
Ni5 Ni4 O9 160.16(19) . .
Ni1 Ni4 O9 134.79(19) . .
C6 Ni4 O6 12.5(4) . .
C9 Ni4 O6 88.8(4) . .
Ni2 Ni4 O6 65.68(17) . .
Ni8 Ni4 O6 126.23(18) . .
C4 Ni4 O6 93.3(4) . .
Sb1 Ni4 O6 151.8(2) . .
Ni5 Ni4 O6 94.6(2) . .
Ni1 Ni4 O6 122.20(18) . .
O9 Ni4 O6 77.4(3) . .
C6 Ni4 Ni9 102.4(3) . .
C9 Ni4 Ni9 101.6(3) . .
Ni2 Ni4 Ni9 110.88(6) . .
Ni8 Ni4 Ni9 63.98(4) . .
C4 Ni4 Ni9 145.6(3) . .
Sb1 Ni4 Ni9 57.28(3) . .
Ni5 Ni4 Ni9 51.78(4) . .
Ni1 Ni4 Ni9 105.39(5) . .
O9 Ni4 Ni9 111.03(16) . .
O6 Ni4 Ni9 99.4(2) . .
C6 Ni4 C10 70.4(4) . .
C9 Ni4 C10 120.5(4) . .
Ni2 Ni4 C10 80.13(17) . .
Ni8 Ni4 C10 97.76(17) . .
C4 Ni4 C10 125.5(4) . .
Sb1 Ni4 C10 80.92(18) . .
Ni5 Ni4 C10 38.14(18) . .
Ni1 Ni4 C10 102.77(18) . .
O9 Ni4 C10 122.4(3) . .
O6 Ni4 C10 71.3(3) . .
Ni9 Ni4 C10 35.13(17) . .
C6 Ni4 Ni3 87.6(3) . .
C9 Ni4 Ni3 169.1(3) . .
Ni2 Ni4 Ni3 40.42(4) . .
Ni8 Ni4 Ni3 126.58(5) . .
C4 Ni4 Ni3 61.9(3) . .
Sb1 Ni4 Ni3 65.40(3) . .
Ni5 Ni4 Ni3 33.86(3) . .
Ni1 Ni4 Ni3 35.37(4) . .
O9 Ni4 Ni3 164.51(16) . .
O6 Ni4 Ni3 99.32(18) . .
Ni9 Ni4 Ni3 84.39(4) . .
C10 Ni4 Ni3 69.41(18) . .
C6 Ni4 Ni7 171.7(3) . .
C9 Ni4 Ni7 74.7(3) . .
Ni2 Ni4 Ni7 134.61(5) . .
Ni8 Ni4 Ni7 33.39(4) . .
C4 Ni4 Ni7 103.5(4) . .
Sb1 Ni4 Ni7 36.55(3) . .
Ni5 Ni4 Ni7 95.08(4) . .
Ni1 Ni4 Ni7 78.19(4) . .
O9 Ni4 Ni7 87.57(18) . .
O6 Ni4 Ni7 159.61(17) . .
Ni9 Ni4 Ni7 73.05(4) . .
C10 Ni4 Ni7 106.67(17) . .
Ni3 Ni4 Ni7 98.74(3) . .
C6 Ni4 Ni14 117.3(3) . .
C9 Ni4 Ni14 70.5(3) . .
Ni2 Ni4 Ni14 143.61(5) . .
Ni8 Ni4 Ni14 33.32(3) . .
C4 Ni4 Ni14 158.3(3) . .
Sb1 Ni4 Ni14 61.83(3) . .
Ni5 Ni4 Ni14 83.40(4) . .
Ni1 Ni4 Ni14 120.67(4) . .
O9 Ni4 Ni14 82.01(15) . .
O6 Ni4 Ni14 108.34(19) . .
Ni9 Ni4 Ni14 32.81(3) . .
C10 Ni4 Ni14 64.65(17) . .
Ni3 Ni4 Ni14 113.21(3) . .
Ni7 Ni4 Ni14 55.23(3) . .
C6 Ni4 Ni6 117.5(3) . .
C9 Ni4 Ni6 141.9(3) . .
Ni2 Ni4 Ni6 73.88(4) . .
Ni8 Ni4 Ni6 93.08(4) . .
C4 Ni4 Ni6 81.8(3) . .
Sb1 Ni4 Ni6 32.10(2) . .
Ni5 Ni4 Ni6 35.09(3) . .
Ni1 Ni4 Ni6 40.39(3) . .
O9 Ni4 Ni6 154.82(18) . .
O6 Ni4 Ni6 127.44(19) . .
Ni9 Ni4 Ni6 65.00(3) . .
C10 Ni4 Ni6 69.89(18) . .
Ni3 Ni4 Ni6 33.50(2) . .
Ni7 Ni4 Ni6 67.34(3) . .
Ni14 Ni4 Ni6 85.19(3) . .
C6 Ni4 Ni12 141.1(3) . .
C9 Ni4 Ni12 91.0(3) . .
Ni2 Ni4 Ni12 127.79(5) . .
Ni8 Ni4 Ni12 40.40(3) . .
C4 Ni4 Ni12 126.6(3) . .
Sb1 Ni4 Ni12 28.45(2) . .
Ni5 Ni4 Ni12 68.59(4) . .
Ni1 Ni4 Ni12 87.35(4) . .
O9 Ni4 Ni12 104.82(15) . .
O6 Ni4 Ni12 136.8(2) . .
Ni9 Ni4 Ni12 38.67(3) . .
C10 Ni4 Ni12 71.87(17) . .
Ni3 Ni4 Ni12 88.02(3) . .
Ni7 Ni4 Ni12 34.84(2) . .
Ni14 Ni4 Ni12 33.42(2) . .
Ni6 Ni4 Ni12 55.51(2) . .
C7 Ni5 C10 92.4(5) . .
C7 Ni5 Ni9 137.5(4) . .
C10 Ni5 Ni9 47.9(3) . .
C7 Ni5 Ni3 56.5(4) . .
C10 Ni5 Ni3 148.4(3) . .
Ni9 Ni5 Ni3 162.93(7) . .
C7 Ni5 Sb1 156.4(4) . .
C10 Ni5 Sb1 110.8(3) . .
Ni9 Ni5 Sb1 63.97(4) . .
Ni3 Ni5 Sb1 100.70(6) . .
C7 Ni5 Ni2 78.2(4) . .
C10 Ni5 Ni2 103.4(3) . .
Ni9 Ni5 Ni2 120.17(6) . .
Ni3 Ni5 Ni2 67.74(5) . .
Sb1 Ni5 Ni2 99.63(5) . .
C7 Ni5 Ni4 129.4(4) . .
C10 Ni5 Ni4 84.9(3) . .
Ni9 Ni5 Ni4 70.25(5) . .
Ni3 Ni5 Ni4 109.70(6) . .
Sb1 Ni5 Ni4 59.92(4) . .
Ni2 Ni5 Ni4 53.76(4) . .
C7 Ni5 Ni6 99.7(4) . .
C10 Ni5 Ni6 144.7(3) . .
Ni9 Ni5 Ni6 106.54(5) . .
Ni3 Ni5 Ni6 56.98(5) . .
Sb1 Ni5 Ni6 58.81(4) . .
Ni2 Ni5 Ni6 111.41(5) . .
Ni4 Ni5 Ni6 111.18(6) . .
C7 Ni5 Ni10 116.6(4) . .
C10 Ni5 Ni10 89.1(3) . .
Ni9 Ni5 Ni10 58.36(4) . .
Ni3 Ni5 Ni10 108.70(5) . .
Sb1 Ni5 Ni10 61.56(3) . .
Ni2 Ni5 Ni10 160.51(6) . .
Ni4 Ni5 Ni10 113.88(5) . .
Ni6 Ni5 Ni10 55.87(4) . .
C7 Ni5 O7 10.9(4) . .
C10 Ni5 O7 81.6(4) . .
Ni9 Ni5 O7 126.6(2) . .
Ni3 Ni5 O7 67.39(19) . .
Sb1 Ni5 O7 166.2(2) . .
Ni2 Ni5 O7 82.6(2) . .
Ni4 Ni5 O7 129.4(2) . .
Ni6 Ni5 O7 107.7(2) . .
Ni10 Ni5 O7 114.4(2) . .
C7 Ni5 Ni1 106.0(4) . .
C10 Ni5 Ni1 144.0(3) . .
Ni9 Ni5 Ni1 115.55(6) . .
Ni3 Ni5 Ni1 55.22(5) . .
Sb1 Ni5 Ni1 57.27(4) . .
Ni2 Ni5 Ni1 52.88(4) . .
Ni4 Ni5 Ni1 59.41(4) . .
Ni6 Ni5 Ni1 63.04(4) . .
Ni10 Ni5 Ni1 108.67(5) . .
O7 Ni5 Ni1 116.1(2) . .
C7 Ni5 O10 77.6(4) . .
C10 Ni5 O10 15.5(3) . .
Ni9 Ni5 O10 63.39(15) . .
Ni3 Ni5 O10 133.03(16) . .
Sb1 Ni5 O10 125.87(16) . .
Ni2 Ni5 O10 95.87(16) . .
Ni4 Ni5 O10 91.00(18) . .
Ni6 Ni5 O10 151.59(17) . .
Ni10 Ni5 O10 99.59(15) . .
O7 Ni5 O10 67.0(3) . .
Ni1 Ni5 O10 145.21(18) . .
C7 Ni5 C6 96.5(4) . .
C10 Ni5 C6 69.4(3) . .
Ni9 Ni5 C6 84.20(19) . .
Ni3 Ni5 C6 105.78(19) . .
Sb1 Ni5 C6 95.8(2) . .
Ni2 Ni5 C6 38.15(19) . .
Ni4 Ni5 C6 35.8(2) . .
Ni6 Ni5 C6 140.4(2) . .
Ni10 Ni5 C6 141.49(19) . .
O7 Ni5 C6 94.2(3) . .
Ni1 Ni5 C6 77.8(2) . .
O10 Ni5 C6 67.4(3) . .
C7 Ni5 C11 84.6(4) . .
C10 Ni5 C11 99.4(3) . .
Ni9 Ni5 C11 87.43(18) . .
Ni3 Ni5 C11 84.21(18) . .
Sb1 Ni5 C11 87.3(2) . .
Ni2 Ni5 C11 151.87(18) . .
Ni4 Ni5 C11 145.8(2) . .
Ni6 Ni5 C11 49.70(19) . .
Ni10 Ni5 C11 33.18(19) . .
O7 Ni5 C11 84.7(3) . .
Ni1 Ni5 C11 112.70(19) . .
O10 Ni5 C11 102.1(3) . .
C6 Ni5 C11 168.7(3) . .
C7 Ni5 Ni8 161.7(4) . .
C10 Ni5 Ni8 79.7(3) . .
Ni9 Ni5 Ni8 43.48(3) . .
Ni3 Ni5 Ni8 127.96(6) . .
Sb1 Ni5 Ni8 37.35(3) . .
Ni2 Ni5 Ni8 87.42(4) . .
Ni4 Ni5 Ni8 34.05(3) . .
Ni6 Ni5 Ni8 96.15(4) . .
Ni10 Ni5 Ni8 80.08(4) . .
O7 Ni5 Ni8 156.1(2) . .
Ni1 Ni5 Ni8 73.15(4) . .
O10 Ni5 Ni8 92.75(17) . .
C6 Ni5 Ni8 65.3(2) . .
C11 Ni5 Ni8 112.9(2) . .
C7 Ni5 Ni12 153.9(4) . .
C10 Ni5 Ni12 86.5(3) . .
Ni9 Ni5 Ni12 39.38(3) . .
Ni3 Ni5 Ni12 123.55(5) . .
Sb1 Ni5 Ni12 32.30(2) . .
Ni2 Ni5 Ni12 127.37(5) . .
Ni4 Ni5 Ni12 76.55(4) . .
Ni6 Ni5 Ni12 68.33(4) . .
Ni10 Ni5 Ni12 37.33(3) . .
O7 Ni5 Ni12 149.8(2) . .
Ni1 Ni5 Ni12 89.46(4) . .
O10 Ni5 Ni12 101.73(14) . .
C6 Ni5 Ni12 107.42(19) . .
C11 Ni5 Ni12 69.90(19) . .
Ni8 Ni5 Ni12 42.99(2) . .
C7 Ni5 Ni11 129.0(4) . .
C10 Ni5 Ni11 121.4(3) . .
Ni9 Ni5 Ni11 76.46(4) . .
Ni3 Ni5 Ni11 86.55(5) . .
Sb1 Ni5 Ni11 33.64(2) . .
Ni2 Ni5 Ni11 122.03(5) . .
Ni4 Ni5 Ni11 93.38(4) . .
Ni6 Ni5 Ni11 31.20(3) . .
Ni10 Ni5 Ni11 39.11(3) . .
O7 Ni5 Ni11 134.8(2) . .
Ni1 Ni5 Ni11 69.56(4) . .
O10 Ni5 Ni11 135.28(14) . .
C6 Ni5 Ni11 129.2(2) . .
C11 Ni5 Ni11 55.3(2) . .
Ni8 Ni5 Ni11 68.52(3) . .
Ni12 Ni5 Ni11 37.40(2) . .
C8 Ni6 C12 97.4(4) . .
C8 Ni6 Ni11 142.8(3) . .
C12 Ni6 Ni11 49.3(3) . .
C8 Ni6 Ni3 55.7(3) . .
C12 Ni6 Ni3 136.0(3) . .
Ni11 Ni6 Ni3 158.89(7) . .
C8 Ni6 C11 83.5(4) . .
C12 Ni6 C11 112.7(4) . .
Ni11 Ni6 C11 94.2(2) . .
Ni3 Ni6 C11 99.2(2) . .
C8 Ni6 Ni10 122.8(3) . .
C12 Ni6 Ni10 109.3(3) . .
Ni11 Ni6 Ni10 67.25(4) . .
Ni3 Ni6 Ni10 114.60(6) . .
C11 Ni6 Ni10 39.7(2) . .
C8 Ni6 Sb1 155.2(3) . .
C12 Ni6 Sb1 102.3(3) . .
Ni11 Ni6 Sb1 61.54(4) . .
Ni3 Ni6 Sb1 99.49(5) . .
C11 Ni6 Sb1 102.2(2) . .
Ni10 Ni6 Sb1 63.93(4) . .
C8 Ni6 Ni5 101.9(3) . .
C12 Ni6 Ni5 160.2(3) . .
Ni11 Ni6 Ni5 113.11(5) . .
Ni3 Ni6 Ni5 56.30(4) . .
C11 Ni6 Ni5 73.8(2) . .
Ni10 Ni6 Ni5 62.94(4) . .
Sb1 Ni6 Ni5 57.91(4) . .
C8 Ni6 O12 82.4(4) . .
C12 Ni6 O12 16.0(3) . .
Ni11 Ni6 O12 65.26(15) . .
Ni3 Ni6 O12 121.42(16) . .
C11 Ni6 O12 116.1(3) . .
Ni10 Ni6 O12 122.61(17) . .
Sb1 Ni6 O12 115.22(16) . .
Ni5 Ni6 O12 169.72(18) . .
C8 Ni6 O8 10.6(4) . .
C12 Ni6 O8 88.8(3) . .
Ni11 Ni6 O8 132.39(15) . .
Ni3 Ni6 O8 66.28(15) . .
C11 Ni6 O8 81.3(3) . .
Ni10 Ni6 O8 120.99(17) . .
Sb1 Ni6 O8 165.77(15) . .
Ni5 Ni6 O8 110.91(16) . .
O12 Ni6 O8 74.4(2) . .
C8 Ni6 Ni1 102.6(3) . .
C12 Ni6 Ni1 110.8(3) . .
Ni11 Ni6 Ni1 104.92(6) . .
Ni3 Ni6 Ni1 54.29(5) . .
C11 Ni6 Ni1 134.8(2) . .
Ni10 Ni6 Ni1 112.72(5) . .
Sb1 Ni6 Ni1 56.31(3) . .
Ni5 Ni6 Ni1 61.02(4) . .
O12 Ni6 Ni1 109.07(18) . .
O8 Ni6 Ni1 111.57(15) . .
C8 Ni6 C5 70.4(5) . .
C12 Ni6 C5 104.1(4) . .
Ni11 Ni6 C5 127.0(4) . .
Ni3 Ni6 C5 38.0(3) . .
C11 Ni6 C5 137.2(4) . .
Ni10 Ni6 C5 141.1(3) . .
Sb1 Ni6 C5 90.2(4) . .
Ni5 Ni6 C5 79.0(3) . .
O12 Ni6 C5 93.9(4) . .
O8 Ni6 C5 78.4(4) . .
Ni1 Ni6 C5 34.0(4) . .
C8 Ni6 Ni9 130.9(3) . .
C12 Ni6 Ni9 129.2(3) . .
Ni11 Ni6 Ni9 79.91(4) . .
Ni3 Ni6 Ni9 90.57(5) . .
C11 Ni6 Ni9 66.5(2) . .
Ni10 Ni6 Ni9 36.00(3) . .
Sb1 Ni6 Ni9 38.71(3) . .
Ni5 Ni6 Ni9 34.37(3) . .
O12 Ni6 Ni9 145.11(15) . .
O8 Ni6 Ni9 136.82(17) . .
Ni1 Ni6 Ni9 76.99(3) . .
C5 Ni6 Ni9 106.1(3) . .
C8 Ni6 Ni12 161.2(3) . .
C12 Ni6 Ni12 88.9(3) . .
Ni11 Ni6 Ni12 39.57(3) . .
Ni3 Ni6 Ni12 128.39(5) . .
C11 Ni6 Ni12 77.7(2) . .
Ni10 Ni6 Ni12 38.77(3) . .
Sb1 Ni6 Ni12 35.28(2) . .
Ni5 Ni6 Ni12 74.01(4) . .
O12 Ni6 Ni12 104.82(15) . .
O8 Ni6 Ni12 156.02(16) . .
Ni1 Ni6 Ni12 91.54(4) . .
C5 Ni6 Ni12 125.3(4) . .
Ni9 Ni6 Ni12 40.34(2) . .
C8 Ni6 Ni2 92.4(3) . .
C12 Ni6 Ni2 142.5(3) . .
Ni11 Ni6 Ni2 123.82(5) . .
Ni3 Ni6 Ni2 36.69(4) . .
C11 Ni6 Ni2 104.3(2) . .
Ni10 Ni6 Ni2 95.08(4) . .
Sb1 Ni6 Ni2 62.83(3) . .
Ni5 Ni6 Ni2 33.34(3) . .
O12 Ni6 Ni2 138.15(18) . .
O8 Ni6 Ni2 102.95(15) . .
Ni1 Ni6 Ni2 31.76(3) . .
C5 Ni6 Ni2 46.2(3) . .
Ni9 Ni6 Ni2 61.40(3) . .
Ni12 Ni6 Ni2 93.34(3) . .
C8 Ni6 Ni4 123.3(3) . .
C12 Ni6 Ni4 128.8(3) . .
Ni11 Ni6 Ni4 93.56(4) . .
Ni3 Ni6 Ni4 67.75(4) . .
C11 Ni6 Ni4 102.3(2) . .
Ni10 Ni6 Ni4 75.58(4) . .
Sb1 Ni6 Ni4 32.04(2) . .
Ni5 Ni6 Ni4 33.73(3) . .
O12 Ni6 Ni4 136.48(17) . .
O8 Ni6 Ni4 133.85(15) . .
Ni1 Ni6 Ni4 37.25(3) . .
C5 Ni6 Ni4 68.1(4) . .
Ni9 Ni6 Ni4 39.74(2) . .
Ni12 Ni6 Ni4 62.96(3) . .
Ni2 Ni6 Ni4 31.10(2) . .
C13 Ni7 C14 102.3(5) . .
C13 Ni7 Ni8 136.2(4) . .
C14 Ni7 Ni8 51.3(3) . .
C13 Ni7 Ni13 141.6(4) . .
C14 Ni7 Ni13 52.0(3) . .
Ni8 Ni7 Ni13 54.57(4) . .
C13 Ni7 Sb3 116.7(4) . .
C14 Ni7 Sb3 106.9(3) . .
Ni8 Ni7 Sb3 105.30(5) . .
Ni13 Ni7 Sb3 59.63(4) . .
C13 Ni7 Ni12 141.0(4) . .
C14 Ni7 Ni12 116.4(3) . .
Ni8 Ni7 Ni12 72.89(4) . .
Ni13 Ni7 Ni12 72.96(4) . .
Sb3 Ni7 Ni12 57.26(3) . .
C13 Ni7 Sb1 109.5(4) . .
C14 Ni7 Sb1 105.5(3) . .
Ni8 Ni7 Sb1 59.33(4) . .
Ni13 Ni7 Sb1 105.26(5) . .
Sb3 Ni7 Sb1 114.56(4) . .
Ni12 Ni7 Sb1 57.54(3) . .
C13 Ni7 O14 86.1(4) . .
C14 Ni7 O14 16.3(3) . .
Ni8 Ni7 O14 65.22(15) . .
Ni13 Ni7 O14 65.48(14) . .
Sb3 Ni7 O14 113.88(14) . .
Ni12 Ni7 O14 132.72(15) . .
Sb1 Ni7 O14 112.91(15) . .
C13 Ni7 O13 1.9(4) . .
C14 Ni7 O13 100.4(4) . .
Ni8 Ni7 O13 135.0(2) . .
Ni13 Ni7 O13 140.1(2) . .
Sb3 Ni7 O13 117.3(2) . .
Ni12 Ni7 O13 142.9(2) . .
Sb1 Ni7 O13 110.4(2) . .
O14 Ni7 O13 84.2(2) . .
C13 Ni7 Ni16 91.9(4) . .
C14 Ni7 Ni16 156.3(3) . .
Ni8 Ni7 Ni16 126.36(5) . .
Ni13 Ni7 Ni16 105.73(5) . .
Sb3 Ni7 Ni16 49.47(3) . .
Ni12 Ni7 Ni16 53.53(4) . .
Sb1 Ni7 Ni16 87.02(4) . .
O14 Ni7 Ni16 159.46(15) . .
O13 Ni7 Ni16 93.7(2) . .
C13 Ni7 Ni11 89.6(4) . .
C14 Ni7 Ni11 154.8(3) . .
Ni8 Ni7 Ni11 105.14(5) . .
Ni13 Ni7 Ni11 126.15(5) . .
Sb3 Ni7 Ni11 86.79(4) . .
Ni12 Ni7 Ni11 53.23(3) . .
Sb1 Ni7 Ni11 49.33(3) . .
O14 Ni7 Ni11 158.56(15) . .
O13 Ni7 Ni11 91.4(2) . .
Ni16 Ni7 Ni11 41.55(3) . .
C13 Ni7 Ni14 176.1(4) . .
C14 Ni7 Ni14 76.9(3) . .
Ni8 Ni7 Ni14 40.49(3) . .
Ni13 Ni7 Ni14 40.49(3) . .
Sb3 Ni7 Ni14 67.13(3) . .
Ni12 Ni7 Ni14 39.55(3) . .
Sb1 Ni7 Ni14 67.20(3) . .
O14 Ni7 Ni14 93.17(14) . .
O13 Ni7 Ni14 175.4(2) . .
Ni16 Ni7 Ni14 90.11(3) . .
Ni11 Ni7 Ni14 89.72(3) . .
C13 Ni7 Ni4 113.7(4) . .
C14 Ni7 Ni4 69.3(3) . .
Ni8 Ni7 Ni4 31.13(3) . .
Ni13 Ni7 Ni4 85.66(4) . .
Sb3 Ni7 Ni4 128.95(4) . .
Ni12 Ni7 Ni4 78.46(4) . .
Sb1 Ni7 Ni4 36.39(3) . .
O14 Ni7 Ni4 76.97(15) . .
O13 Ni7 Ni4 113.2(2) . .
Ni16 Ni7 Ni4 122.10(4) . .
Ni11 Ni7 Ni4 85.63(4) . .
Ni14 Ni7 Ni4 62.43(3) . .
C13 Ni7 Ni9 144.1(4) . .
C14 Ni7 Ni9 89.8(3) . .
Ni8 Ni7 Ni9 38.74(3) . .
Ni13 Ni7 Ni9 71.30(4) . .
Sb3 Ni7 Ni9 91.02(3) . .
Ni12 Ni7 Ni9 39.11(3) . .
Sb1 Ni7 Ni9 34.68(2) . .
O14 Ni7 Ni9 103.95(15) . .
O13 Ni7 Ni9 144.7(2) . .
Ni16 Ni7 Ni9 89.59(3) . .
Ni11 Ni7 Ni9 68.43(3) . .
Ni14 Ni7 Ni9 32.56(2) . .
Ni4 Ni7 Ni9 39.87(2) . .
C13 Ni7 Ni18 151.7(4) . .
C14 Ni7 Ni18 90.5(3) . .
Ni8 Ni7 Ni18 71.00(4) . .
Ni13 Ni7 Ni18 39.06(3) . .
Sb3 Ni7 Ni18 35.03(2) . .
Ni12 Ni7 Ni18 38.62(3) . .
Sb1 Ni7 Ni18 90.65(3) . .
O14 Ni7 Ni18 104.54(14) . .
O13 Ni7 Ni18 152.3(2) . .
Ni16 Ni7 Ni18 68.87(3) . .
Ni11 Ni7 Ni18 89.04(3) . .
Ni14 Ni7 Ni18 32.13(2) . .
Ni4 Ni7 Ni18 94.41(3) . .
Ni9 Ni7 Ni18 59.52(2) . .
C9 Ni8 C15 94.6(4) . .
C9 Ni8 C14 101.3(4) . .
C15 Ni8 C14 95.6(4) . .
C9 Ni8 Ni13 133.8(3) . .
C15 Ni8 Ni13 55.3(3) . .
C14 Ni8 Ni13 55.3(3) . .
C9 Ni8 Ni4 49.4(3) . .
C15 Ni8 Ni4 126.1(3) . .
C14 Ni8 Ni4 126.0(3) . .
Ni13 Ni8 Ni4 176.77(6) . .
C9 Ni8 Ni7 134.6(3) . .
C15 Ni8 Ni7 117.9(3) . .
C14 Ni8 Ni7 48.2(3) . .
Ni13 Ni8 Ni7 62.79(5) . .
Ni4 Ni8 Ni7 115.49(6) . .
C9 Ni8 Ni14 126.4(3) . .
C15 Ni8 Ni14 49.1(3) . .
C14 Ni8 Ni14 117.7(3) . .
Ni13 Ni8 Ni14 62.69(4) . .
Ni4 Ni8 Ni14 115.63(6) . .
Ni7 Ni8 Ni14 99.03(5) . .
C9 Ni8 Sb1 110.5(3) . .
C15 Ni8 Sb1 143.4(3) . .
C14 Ni8 Sb1 104.6(3) . .
Ni13 Ni8 Sb1 113.84(5) . .
Ni4 Ni8 Sb1 63.20(4) . .
Ni7 Ni8 Sb1 61.43(4) . .
Ni14 Ni8 Sb1 94.35(4) . .
C9 Ni8 O9 15.9(3) . .
C15 Ni8 O9 82.6(3) . .
C14 Ni8 O9 92.1(3) . .
Ni13 Ni8 O9 117.88(15) . .
Ni4 Ni8 O9 65.33(15) . .
Ni7 Ni8 O9 134.2(2) . .
Ni14 Ni8 O9 122.64(19) . .
Sb1 Ni8 O9 125.84(15) . .
C9 Ni8 Ni9 102.9(3) . .
C15 Ni8 Ni9 90.8(3) . .
C14 Ni8 Ni9 154.3(3) . .
Ni13 Ni8 Ni9 110.72(5) . .
Ni4 Ni8 Ni9 66.85(5) . .
Ni7 Ni8 Ni9 107.13(5) . .
Ni14 Ni8 Ni9 51.25(4) . .
Sb1 Ni8 Ni9 58.61(3) . .
O9 Ni8 Ni9 113.41(18) . .
C9 Ni8 O15 78.8(3) . .
C15 Ni8 O15 16.0(3) . .
C14 Ni8 O15 97.0(3) . .
Ni13 Ni8 O15 67.35(14) . .
Ni4 Ni8 O15 114.64(14) . .
Ni7 Ni8 O15 129.69(14) . .
Ni14 Ni8 O15 62.18(12) . .
Sb1 Ni8 O15 153.87(13) . .
O9 Ni8 O15 66.7(2) . .
Ni9 Ni8 O15 95.88(13) . .
C9 Ni8 O14 84.9(4) . .
C15 Ni8 O14 95.5(3) . .
C14 Ni8 O14 16.5(3) . .
Ni13 Ni8 O14 66.77(14) . .
Ni4 Ni8 O14 115.21(14) . .
Ni7 Ni8 O14 62.53(14) . .
Ni14 Ni8 O14 128.93(14) . .
Sb1 Ni8 O14 112.41(14) . .
O9 Ni8 O14 75.8(2) . .
Ni9 Ni8 O14 169.57(15) . .
O15 Ni8 O14 92.36(19) . .
C9 Ni8 Ni12 157.8(3) . .
C15 Ni8 Ni12 95.9(3) . .
C14 Ni8 Ni12 97.0(3) . .
Ni13 Ni8 Ni12 67.65(4) . .
Ni4 Ni8 Ni12 109.13(5) . .
Ni7 Ni8 Ni12 54.33(4) . .
Ni14 Ni8 Ni12 51.97(3) . .
Sb1 Ni8 Ni12 52.08(3) . .
O9 Ni8 Ni12 170.84(19) . .
Ni9 Ni8 Ni12 57.49(3) . .
O15 Ni8 Ni12 111.39(12) . .
O14 Ni8 Ni12 113.38(14) . .
C9 Ni8 Ni5 85.8(3) . .
C15 Ni8 Ni5 123.9(3) . .
C14 Ni8 Ni5 139.4(3) . .
Ni13 Ni8 Ni5 139.05(5) . .
Ni4 Ni8 Ni5 37.81(3) . .
Ni7 Ni8 Ni5 99.13(4) . .
Ni14 Ni8 Ni5 86.82(4) . .
Sb1 Ni8 Ni5 37.74(3) . .
O9 Ni8 Ni5 101.18(16) . .
Ni9 Ni8 Ni5 36.00(3) . .
O15 Ni8 Ni5 123.54(14) . .
O14 Ni8 Ni5 140.12(14) . .
Ni12 Ni8 Ni5 72.10(3) . .
C9 Ni8 Ni1 76.6(3) . .
C15 Ni8 Ni1 161.5(3) . .
C14 Ni8 Ni1 102.0(3) . .
Ni13 Ni8 Ni1 141.35(5) . .
Ni4 Ni8 Ni1 36.75(4) . .
Ni7 Ni8 Ni1 78.75(4) . .
Ni14 Ni8 Ni1 124.11(4) . .
Sb1 Ni8 Ni1 35.45(2) . .
O9 Ni8 Ni1 91.12(15) . .
Ni9 Ni8 Ni1 75.73(4) . .
O15 Ni8 Ni1 151.30(14) . .
O14 Ni8 Ni1 99.83(14) . .
Ni12 Ni8 Ni1 87.52(3) . .
Ni5 Ni8 Ni1 40.31(3) . .
C9 Ni8 Ni18 148.1(3) . .
C15 Ni8 Ni18 55.0(3) . .
C14 Ni8 Ni18 92.1(3) . .
Ni13 Ni8 Ni18 39.33(3) . .
Ni4 Ni8 Ni18 138.20(5) . .
Ni7 Ni8 Ni18 75.04(4) . .
Ni14 Ni8 Ni18 27.03(3) . .
Sb1 Ni8 Ni18 93.53(3) . .
O9 Ni8 Ni18 137.64(17) . .
Ni9 Ni8 Ni18 71.39(3) . .
O15 Ni8 Ni18 70.94(12) . .
O14 Ni8 Ni18 105.53(14) . .
Ni12 Ni8 Ni18 41.76(3) . .
Ni5 Ni8 Ni18 102.65(3) . .
Ni1 Ni8 Ni18 128.91(3) . .
C16 Ni9 C10 94.9(4) . .
C16 Ni9 Ni14 52.6(3) . .
C10 Ni9 Ni14 147.0(3) . .
C16 Ni9 Ni5 144.5(3) . .
C10 Ni9 Ni5 51.6(3) . .
Ni14 Ni9 Ni5 156.41(6) . .
C16 Ni9 C17 97.8(3) . .
C10 Ni9 C17 85.2(4) . .
Ni14 Ni9 C17 102.9(2) . .
Ni5 Ni9 C17 91.4(2) . .
C16 Ni9 Ni10 138.8(3) . .
C10 Ni9 Ni10 98.3(3) . .
Ni14 Ni9 Ni10 110.19(5) . .
Ni5 Ni9 Ni10 67.29(4) . .
C17 Ni9 Ni10 45.2(2) . .
C16 Ni9 Sb1 143.9(3) . .
C10 Ni9 Sb1 111.1(3) . .
Ni14 Ni9 Sb1 96.67(5) . .
Ni5 Ni9 Sb1 60.67(4) . .
C17 Ni9 Sb1 108.5(2) . .
Ni10 Ni9 Sb1 63.40(3) . .
C16 Ni9 Ni15 84.2(3) . .
C10 Ni9 Ni15 123.9(3) . .
Ni14 Ni9 Ni15 64.81(4) . .
Ni5 Ni9 Ni15 122.24(5) . .
C17 Ni9 Ni15 40.1(2) . .
Ni10 Ni9 Ni15 56.16(4) . .
Sb1 Ni9 Ni15 100.15(4) . .
C16 Ni9 O10 80.6(3) . .
C10 Ni9 O10 14.8(3) . .
Ni14 Ni9 O10 133.09(16) . .
Ni5 Ni9 O10 66.38(15) . .
C17 Ni9 O10 83.7(3) . .
Ni10 Ni9 O10 106.93(18) . .
Sb1 Ni9 O10 125.57(15) . .
Ni15 Ni9 O10 118.37(17) . .
C16 Ni9 Ni8 89.6(3) . .
C10 Ni9 Ni8 125.3(3) . .
Ni14 Ni9 Ni8 57.88(4) . .
Ni5 Ni9 Ni8 100.52(5) . .
C17 Ni9 Ni8 148.0(2) . .
Ni10 Ni9 Ni8 113.14(5) . .
Sb1 Ni9 Ni8 55.17(3) . .
Ni15 Ni9 Ni8 110.79(5) . .
O10 Ni9 Ni8 128.27(18) . .
C16 Ni9 Ni12 107.3(3) . .
C10 Ni9 Ni12 156.0(3) . .
Ni14 Ni9 Ni12 56.58(4) . .
Ni5 Ni9 Ni12 107.83(5) . .
C17 Ni9 Ni12 83.0(2) . .
Ni10 Ni9 Ni12 58.98(4) . .
Sb1 Ni9 Ni12 54.07(3) . .
Ni15 Ni9 Ni12 52.11(3) . .
O10 Ni9 Ni12 165.41(19) . .
Ni8 Ni9 Ni12 65.06(4) . .
C16 Ni9 O16 13.1(3) . .
C10 Ni9 O16 81.9(3) . .
Ni14 Ni9 O16 65.60(14) . .
Ni5 Ni9 O16 132.23(14) . .
C17 Ni9 O16 95.6(3) . .
Ni10 Ni9 O16 140.19(16) . .
Sb1 Ni9 O16 153.10(16) . .
Ni15 Ni9 O16 90.55(15) . .
O10 Ni9 O16 67.5(2) . .
Ni8 Ni9 O16 97.97(16) . .
Ni12 Ni9 O16 119.92(14) . .
C16 Ni9 Ni4 109.5(3) . .
C10 Ni9 Ni4 78.5(3) . .
Ni14 Ni9 Ni4 105.00(5) . .
Ni5 Ni9 Ni4 57.97(4) . .
C17 Ni9 Ni4 149.1(2) . .
Ni10 Ni9 Ni4 111.30(5) . .
Sb1 Ni9 Ni4 55.38(3) . .
Ni15 Ni9 Ni4 153.60(5) . .
O10 Ni9 Ni4 86.75(17) . .
Ni8 Ni9 Ni4 49.17(4) . .
Ni12 Ni9 Ni4 101.60(5) . .
O16 Ni9 Ni4 107.75(16) . .
C16 Ni9 Ni6 175.0(3) . .
C10 Ni9 Ni6 87.3(3) . .
Ni14 Ni9 Ni6 125.58(5) . .
Ni5 Ni9 Ni6 39.10(3) . .
C17 Ni9 Ni6 77.9(2) . .
Ni10 Ni9 Ni6 36.30(3) . .
Sb1 Ni9 Ni6 37.78(3) . .
Ni15 Ni9 Ni6 90.88(4) . .
O10 Ni9 Ni6 101.31(16) . .
Ni8 Ni9 Ni6 92.77(4) . .
Ni12 Ni9 Ni6 69.87(3) . .
O16 Ni9 Ni6 167.88(15) . .
Ni4 Ni9 Ni6 75.25(4) . .
C16 Ni9 Ni13 77.4(3) . .
C10 Ni9 Ni13 153.2(3) . .
Ni14 Ni9 Ni13 30.56(3) . .
Ni5 Ni9 Ni13 125.90(5) . .
C17 Ni9 Ni13 121.0(2) . .
Ni10 Ni9 Ni13 104.31(4) . .
Sb1 Ni9 Ni13 67.98(3) . .
Ni15 Ni9 Ni13 81.36(4) . .
O10 Ni9 Ni13 148.68(18) . .
Ni8 Ni9 Ni13 30.79(3) . .
Ni12 Ni9 Ni13 45.74(3) . .
O16 Ni9 Ni13 89.64(14) . .
Ni4 Ni9 Ni13 79.94(4) . .
Ni6 Ni9 Ni13 102.47(3) . .
C16 Ni9 Ni7 111.8(3) . .
C10 Ni9 Ni7 141.6(3) . .
Ni14 Ni9 Ni7 62.76(4) . .
Ni5 Ni9 Ni7 94.18(4) . .
C17 Ni9 Ni7 116.1(2) . .
Ni10 Ni9 Ni7 79.69(4) . .
Sb1 Ni9 Ni7 33.96(2) . .
Ni15 Ni9 Ni7 87.03(4) . .
O10 Ni9 Ni7 153.38(16) . .
Ni8 Ni9 Ni7 34.12(3) . .
Ni12 Ni9 Ni7 35.21(3) . .
O16 Ni9 Ni7 123.71(15) . .
Ni4 Ni9 Ni7 67.08(4) . .
Ni6 Ni9 Ni7 68.39(3) . .
Ni13 Ni9 Ni7 34.46(2) . .
C16 Ni9 Ni18 66.7(3) . .
C10 Ni9 Ni18 157.2(3) . .
Ni14 Ni9 Ni18 22.35(3) . .
Ni5 Ni9 Ni18 148.70(5) . .
C17 Ni9 Ni18 84.1(2) . .
Ni10 Ni9 Ni18 88.39(4) . .
Sb1 Ni9 Ni18 91.42(3) . .
Ni15 Ni9 Ni18 44.33(3) . .
O10 Ni9 Ni18 143.01(15) . .
Ni8 Ni9 Ni18 70.26(3) . .
Ni12 Ni9 Ni18 40.91(3) . .
O16 Ni9 Ni18 79.07(13) . .
Ni4 Ni9 Ni18 119.40(4) . .
Ni6 Ni9 Ni18 110.05(3) . .
Ni13 Ni9 Ni18 39.47(2) . .
Ni7 Ni9 Ni18 60.99(2) . .
C16 Ni9 Ni2 122.6(3) . .
C10 Ni9 Ni2 53.2(3) . .
Ni14 Ni9 Ni2 135.33(5) . .
Ni5 Ni9 Ni2 30.93(3) . .
C17 Ni9 Ni2 120.9(2) . .
Ni10 Ni9 Ni2 96.10(4) . .
Sb1 Ni9 Ni2 63.19(3) . .
Ni15 Ni9 Ni2 152.25(4) . .
O10 Ni9 Ni2 65.26(15) . .
Ni8 Ni9 Ni2 78.96(4) . .
Ni12 Ni9 Ni2 117.23(4) . .
O16 Ni9 Ni2 114.39(14) . .
Ni4 Ni9 Ni2 30.40(3) . .
Ni6 Ni9 Ni2 62.16(3) . .
Ni13 Ni9 Ni2 109.37(3) . .
Ni7 Ni9 Ni2 88.64(3) . .
Ni18 Ni9 Ni2 148.05(4) . .
C16 Ni9 Ni11 144.4(3) . .
C10 Ni9 Ni11 119.7(3) . .
Ni14 Ni9 Ni11 93.33(4) . .
Ni5 Ni9 Ni11 71.05(4) . .
C17 Ni9 Ni11 78.4(2) . .
Ni10 Ni9 Ni11 35.53(3) . .
Sb1 Ni9 Ni11 32.02(2) . .
Ni15 Ni9 Ni11 70.08(3) . .
O10 Ni9 Ni11 133.07(17) . .
Ni8 Ni9 Ni11 77.66(3) . .
Ni12 Ni9 Ni11 37.23(3) . .
O16 Ni9 Ni11 156.47(14) . .
Ni4 Ni9 Ni11 87.07(4) . .
Ni6 Ni9 Ni11 32.65(2) . .
Ni13 Ni9 Ni11 74.73(3) . .
Ni7 Ni9 Ni11 44.89(2) . .
Ni18 Ni9 Ni11 77.71(3) . .
Ni2 Ni9 Ni11 87.72(3) . .
C11 Ni10 C17 93.5(5) . .
C11 Ni10 Ni15 130.9(3) . .
C17 Ni10 Ni15 46.0(3) . .
C11 Ni10 Sb2 105.9(3) . .
C17 Ni10 Sb2 101.1(3) . .
Ni15 Ni10 Sb2 66.83(4) . .
C11 Ni10 Ni9 129.6(3) . .
C17 Ni10 Ni9 65.7(3) . .
Ni15 Ni10 Ni9 65.77(4) . .
Sb2 Ni10 Ni9 122.39(5) . .
C11 Ni10 Ni6 67.6(3) . .
C17 Ni10 Ni6 150.0(3) . .
Ni15 Ni10 Ni6 160.88(6) . .
Sb2 Ni10 Ni6 106.33(5) . .
Ni9 Ni10 Ni6 107.70(5) . .
C11 Ni10 Ni12 163.3(4) . .
C17 Ni10 Ni12 99.4(3) . .
Ni15 Ni10 Ni12 56.68(4) . .
Sb2 Ni10 Ni12 61.26(3) . .
Ni9 Ni10 Ni12 66.14(4) . .
Ni6 Ni10 Ni12 104.21(5) . .
C11 Ni10 Sb1 123.8(3) . .
C17 Ni10 Sb1 125.7(3) . .
Ni15 Ni10 Sb1 104.46(4) . .
Sb2 Ni10 Sb1 103.72(4) . .
Ni9 Ni10 Sb1 60.22(3) . .
Ni6 Ni10 Sb1 58.67(4) . .
Ni12 Ni10 Sb1 55.27(3) . .
C11 Ni10 Ni11 104.1(3) . .
C17 Ni10 Ni11 156.2(3) . .
Ni15 Ni10 Ni11 110.54(5) . .
Sb2 Ni10 Ni11 58.94(3) . .
Ni9 Ni10 Ni11 112.03(5) . .
Ni6 Ni10 Ni11 53.71(4) . .
Ni12 Ni10 Ni11 60.68(4) . .
Sb1 Ni10 Ni11 55.77(3) . .
C11 Ni10 Ni5 85.3(3) . .
C17 Ni10 Ni5 95.4(3) . .
Ni15 Ni10 Ni5 118.99(5) . .
Sb2 Ni10 Ni5 159.19(5) . .
Ni9 Ni10 Ni5 54.35(4) . .
Ni6 Ni10 Ni5 61.20(4) . .
Ni12 Ni10 Ni5 103.82(4) . .
Sb1 Ni10 Ni5 55.91(3) . .
Ni11 Ni10 Ni5 101.76(4) . .
C11 Ni10 O17 76.7(4) . .
C17 Ni10 O17 17.9(3) . .
Ni15 Ni10 O17 63.65(14) . .
Sb2 Ni10 O17 111.50(14) . .
Ni9 Ni10 O17 73.36(15) . .
Ni6 Ni10 O17 133.51(14) . .
Ni12 Ni10 O17 117.11(14) . .
Sb1 Ni10 O17 131.92(15) . .
Ni11 Ni10 O17 170.37(14) . .
Ni5 Ni10 O17 87.86(14) . .
C11 Ni10 O11 5.8(4) . .
C17 Ni10 O11 88.8(3) . .
Ni15 Ni10 O11 125.19(15) . .
Sb2 Ni10 O11 103.58(17) . .
Ni9 Ni10 O11 130.08(18) . .
Ni6 Ni10 O11 73.25(15) . .
Ni12 Ni10 O11 163.77(18) . .
Sb1 Ni10 O11 129.52(14) . .
Ni11 Ni10 O11 107.56(17) . .
Ni5 Ni10 O11 89.12(16) . .
O17 Ni10 O11 72.5(2) . .
C11 Ni10 Ni17 96.6(3) . .
C17 Ni10 Ni17 64.5(3) . .
Ni15 Ni10 Ni17 46.31(3) . .
Sb2 Ni10 Ni17 38.30(2) . .
Ni9 Ni10 Ni17 111.87(4) . .
Ni6 Ni10 Ni17 137.85(5) . .
Ni12 Ni10 Ni17 79.68(3) . .
Sb1 Ni10 Ni17 134.16(4) . .
Ni11 Ni10 Ni17 97.21(4) . .
Ni5 Ni10 Ni17 159.87(5) . .
O17 Ni10 Ni17 73.21(14) . .
O11 Ni10 Ni17 91.55(15) . .
C11 Ni10 Ni14 159.1(4) . .
C17 Ni10 Ni14 68.9(3) . .
Ni15 Ni10 Ni14 42.29(3) . .
Sb2 Ni10 Ni14 89.09(3) . .
Ni9 Ni10 Ni14 33.29(3) . .
Ni6 Ni10 Ni14 122.69(4) . .
Ni12 Ni10 Ni14 37.54(3) . .
Sb1 Ni10 Ni14 64.09(3) . .
Ni11 Ni10 Ni14 96.06(4) . .
Ni5 Ni10 Ni14 85.20(4) . .
O17 Ni10 Ni14 84.41(15) . .
O11 Ni10 Ni14 156.37(17) . .
Ni17 Ni10 Ni14 86.17(3) . .
C11 Ni10 Ni16 123.4(3) . .
C17 Ni10 Ni16 124.2(3) . .
Ni15 Ni10 Ni16 79.21(4) . .
Sb2 Ni10 Ni16 34.48(2) . .
Ni9 Ni10 Ni16 105.40(4) . .
Ni6 Ni10 Ni16 85.75(4) . .
Ni12 Ni10 Ni16 39.97(3) . .
Sb1 Ni10 Ni16 69.37(3) . .
Ni11 Ni10 Ni16 32.04(3) . .
Ni5 Ni10 Ni16 124.78(4) . .
O17 Ni10 Ni16 140.04(13) . .
O11 Ni10 Ni16 124.16(18) . .
Ni17 Ni10 Ni16 70.50(3) . .
Ni14 Ni10 Ni16 77.10(3) . .
C11 Ni10 Ni19 135.3(3) . .
C17 Ni10 Ni19 85.5(3) . .
Ni15 Ni10 Ni19 41.28(3) . .
Sb2 Ni10 Ni19 32.09(2) . .
Ni9 Ni10 Ni19 90.42(4) . .
Ni6 Ni10 Ni19 124.41(5) . .
Ni12 Ni10 Ni19 36.78(3) . .
Sb1 Ni10 Ni19 90.89(3) . .
Ni11 Ni10 Ni19 70.71(3) . .
Ni5 Ni10 Ni19 139.34(4) . .
O17 Ni10 Ni19 101.84(13) . .
O11 Ni10 Ni19 131.51(16) . .
Ni17 Ni10 Ni19 43.32(2) . .
Ni14 Ni10 Ni19 57.20(2) . .
Ni16 Ni10 Ni19 38.69(2) . .
C11 Ni10 Ni3 62.7(3) . .
C17 Ni10 Ni3 118.9(3) . .
Ni15 Ni10 Ni3 152.27(5) . .
Sb2 Ni10 Ni3 138.23(4) . .
Ni9 Ni10 Ni3 87.04(4) . .
Ni6 Ni10 Ni3 32.07(4) . .
Ni12 Ni10 Ni3 118.42(4) . .
Sb1 Ni10 Ni3 63.22(3) . .
Ni11 Ni10 Ni3 83.83(4) . .
Ni5 Ni10 Ni3 33.29(3) . .
O17 Ni10 Ni3 104.74(13) . .
O11 Ni10 Ni3 68.07(14) . .
Ni17 Ni10 Ni3 158.70(4) . .
Ni14 Ni10 Ni3 114.95(3) . .
Ni16 Ni10 Ni3 115.15(3) . .
Ni19 Ni10 Ni3 151.33(4) . .
C12 Ni11 C18 95.2(4) . .
C12 Ni11 Ni16 139.6(3) . .
C18 Ni11 Ni16 50.8(3) . .
C12 Ni11 Ni6 49.2(3) . .
C18 Ni11 Ni6 140.4(3) . .
Ni16 Ni11 Ni6 168.84(6) . .
C12 Ni11 Sb1 103.4(3) . .
C18 Ni11 Sb1 123.3(3) . .
Ni16 Ni11 Sb1 113.33(5) . .
Ni6 Ni11 Sb1 62.87(4) . .
C12 Ni11 Sb2 123.7(3) . .
C18 Ni11 Sb2 106.4(3) . .
Ni16 Ni11 Sb2 61.66(4) . .
Ni6 Ni11 Sb2 108.44(5) . .
Sb1 Ni11 Sb2 106.12(4) . .
C12 Ni11 Ni12 155.6(3) . .
C18 Ni11 Ni12 107.3(3) . .
Ni16 Ni11 Ni12 64.73(4) . .
Ni6 Ni11 Ni12 106.36(5) . .
Sb1 Ni11 Ni12 56.21(3) . .
Sb2 Ni11 Ni12 59.28(3) . .
C12 Ni11 Ni10 101.9(3) . .
C18 Ni11 Ni10 160.5(3) . .
Ni16 Ni11 Ni10 109.80(5) . .
Ni6 Ni11 Ni10 59.04(4) . .
Sb1 Ni11 Ni10 61.65(3) . .
Sb2 Ni11 Ni10 55.99(3) . .
Ni12 Ni11 Ni10 58.03(4) . .
C12 Ni11 O12 14.8(3) . .
C18 Ni11 O12 81.2(3) . .
Ni16 Ni11 O12 125.03(16) . .
Ni6 Ni11 O12 64.00(15) . .
Sb1 Ni11 O12 115.25(16) . .
Sb2 Ni11 O12 123.81(18) . .
Ni12 Ni11 O12 170.23(16) . .
Ni10 Ni11 O12 114.79(16) . .
C12 Ni11 O18 82.4(3) . .
C18 Ni11 O18 14.2(3) . .
Ni16 Ni11 O18 64.96(14) . .
Ni6 Ni11 O18 126.19(14) . .
Sb1 Ni11 O18 120.73(17) . .
Sb2 Ni11 O18 118.98(15) . .
Ni12 Ni11 O18 118.57(15) . .
Ni10 Ni11 O18 174.65(14) . .
O12 Ni11 O18 69.1(2) . .
C12 Ni11 Ni7 130.7(3) . .
C18 Ni11 Ni7 77.1(3) . .
Ni16 Ni11 Ni7 69.17(4) . .
Ni6 Ni11 Ni7 110.88(5) . .
Sb1 Ni11 Ni7 50.31(3) . .
Sb2 Ni11 Ni7 104.85(4) . .
Ni12 Ni11 Ni7 49.47(3) . .
Ni10 Ni11 Ni7 98.26(4) . .
O12 Ni11 Ni7 130.58(18) . .
O18 Ni11 Ni7 81.03(17) . .
C12 Ni11 Ni19 155.9(3) . .
C18 Ni11 Ni19 89.5(3) . .
Ni16 Ni11 Ni19 38.74(3) . .
Ni6 Ni11 Ni19 130.11(5) . .
Sb1 Ni11 Ni19 93.49(3) . .
Sb2 Ni11 Ni19 33.10(2) . .
Ni12 Ni11 Ni19 37.35(3) . .
Ni10 Ni11 Ni19 71.09(3) . .
O12 Ni11 Ni19 150.25(17) . .
O18 Ni11 Ni19 103.69(14) . .
Ni7 Ni11 Ni19 73.40(3) . .
C12 Ni11 Ni1 69.0(3) . .
C18 Ni11 Ni1 116.9(3) . .
Ni16 Ni11 Ni1 140.85(5) . .
Ni6 Ni11 Ni1 41.75(4) . .
Sb1 Ni11 Ni1 35.63(2) . .
Sb2 Ni11 Ni1 133.78(4) . .
Ni12 Ni11 Ni1 91.84(4) . .
Ni10 Ni11 Ni1 78.46(4) . .
O12 Ni11 Ni1 79.76(16) . .
O18 Ni11 Ni1 106.22(15) . .
Ni7 Ni11 Ni1 71.79(3) . .
Ni19 Ni11 Ni1 129.08(3) . .
C12 Ni11 Ni5 84.5(3) . .
C18 Ni11 Ni5 154.3(3) . .
Ni16 Ni11 Ni5 135.84(5) . .
Ni6 Ni11 Ni5 35.69(3) . .
Sb1 Ni11 Ni5 33.73(2) . .
Sb2 Ni11 Ni5 94.80(3) . .
Ni12 Ni11 Ni5 71.13(3) . .
Ni10 Ni11 Ni5 39.13(3) . .
O12 Ni11 Ni5 99.12(15) . .
O18 Ni11 Ni5 145.47(15) . .
Ni7 Ni11 Ni5 83.67(3) . .
Ni19 Ni11 Ni5 101.26(3) . .
Ni1 Ni11 Ni5 39.33(2) . .
C12 Ni11 Ni15 133.5(3) . .
C18 Ni11 Ni15 128.3(3) . .
Ni16 Ni11 Ni15 77.80(4) . .
Ni6 Ni11 Ni15 91.13(4) . .
Sb1 Ni11 Ni15 68.44(3) . .
Sb2 Ni11 Ni15 37.68(2) . .
Ni12 Ni11 Ni15 31.74(3) . .
Ni10 Ni11 Ni15 32.72(3) . .
O12 Ni11 Ni15 144.35(17) . .
O18 Ni11 Ni15 142.34(14) . .
Ni7 Ni11 Ni15 80.70(3) . .
Ni19 Ni11 Ni15 39.24(2) . .
Ni1 Ni11 Ni15 98.87(3) . .
Ni5 Ni11 Ni15 63.53(2) . .
C12 Ni11 Ni9 116.7(3) . .
C18 Ni11 Ni9 142.0(3) . .
Ni16 Ni11 Ni9 103.42(4) . .
Ni6 Ni11 Ni9 67.45(4) . .
Sb1 Ni11 Ni9 33.22(2) . .
Sb2 Ni11 Ni9 73.72(3) . .
Ni12 Ni11 Ni9 38.92(3) . .
Ni10 Ni11 Ni9 32.45(3) . .
O12 Ni11 Ni9 131.40(15) . .
O18 Ni11 Ni9 147.63(17) . .
Ni7 Ni11 Ni9 66.68(3) . .
Ni19 Ni11 Ni9 70.05(2) . .
Ni1 Ni11 Ni9 62.56(3) . .
Ni5 Ni11 Ni9 32.48(2) . .
Ni15 Ni11 Ni9 36.57(2) . .
Ni15 Ni12 Sb3 124.63(5) . .
Ni15 Ni12 Ni14 67.25(4) . .
Sb3 Ni12 Ni14 97.00(4) . .
Ni15 Ni12 Sb1 112.88(5) . .
Sb3 Ni12 Sb1 121.77(4) . .
Ni14 Ni12 Sb1 96.74(4) . .
Ni15 Ni12 Ni7 165.05(6) . .
Sb3 Ni12 Ni7 60.71(4) . .
Ni14 Ni12 Ni7 98.97(5) . .
Sb1 Ni12 Ni7 61.32(4) . .
Ni15 Ni12 Ni19 68.59(4) . .
Sb3 Ni12 Ni19 62.75(4) . .
Ni14 Ni12 Ni19 100.65(5) . .
Sb1 Ni12 Ni19 161.36(5) . .
Ni7 Ni12 Ni19 121.72(5) . .
Ni15 Ni12 Sb2 65.41(4) . .
Sb3 Ni12 Sb2 104.46(4) . .
Ni14 Ni12 Sb2 132.25(5) . .
Sb1 Ni12 Sb2 106.71(4) . .
Ni7 Ni12 Sb2 128.75(5) . .
Ni19 Ni12 Sb2 56.04(3) . .
Ni15 Ni12 Ni10 58.05(4) . .
Sb3 Ni12 Ni10 159.57(5) . .
Ni14 Ni12 Ni10 101.92(5) . .
Sb1 Ni12 Ni10 63.72(3) . .
Ni7 Ni12 Ni10 122.79(5) . .
Ni19 Ni12 Ni10 105.73(5) . .
Sb2 Ni12 Ni10 56.64(3) . .
Ni15 Ni12 Ni11 112.27(5) . .
Sb3 Ni12 Ni11 103.33(4) . .
Ni14 Ni12 Ni11 153.77(5) . .
Sb1 Ni12 Ni11 58.41(3) . .
Ni7 Ni12 Ni11 77.30(4) . .
Ni19 Ni12 Ni11 103.31(4) . .
Sb2 Ni12 Ni11 57.79(3) . .
Ni10 Ni12 Ni11 61.29(4) . .
Ni15 Ni12 Ni16 117.89(5) . .
Sb3 Ni12 Ni16 58.51(4) . .
Ni14 Ni12 Ni16 154.17(6) . .
Sb1 Ni12 Ni16 103.23(4) . .
Ni7 Ni12 Ni16 77.03(4) . .
Ni19 Ni12 Ni16 62.42(4) . .
Sb2 Ni12 Ni16 56.48(3) . .
Ni10 Ni12 Ni16 101.54(5) . .
Ni11 Ni12 Ni16 51.05(4) . .
Ni15 Ni12 Ni9 61.62(4) . .
Sb3 Ni12 Ni9 145.54(5) . .
Ni14 Ni12 Ni9 51.61(4) . .
Sb1 Ni12 Ni9 59.04(3) . .
Ni7 Ni12 Ni9 105.68(5) . .
Ni19 Ni12 Ni9 129.22(5) . .
Sb2 Ni12 Ni9 107.80(4) . .
Ni10 Ni12 Ni9 54.89(4) . .
Ni11 Ni12 Ni9 103.85(5) . .
Ni16 Ni12 Ni9 154.20(5) . .
Ni15 Ni12 Ni18 69.48(4) . .
Sb3 Ni12 Ni18 60.92(3) . .
Ni14 Ni12 Ni18 51.21(4) . .
Sb1 Ni12 Ni18 145.75(5) . .
Ni7 Ni12 Ni18 107.04(5) . .
Ni19 Ni12 Ni18 52.88(3) . .
Sb2 Ni12 Ni18 104.90(4) . .
Ni10 Ni12 Ni18 127.45(5) . .
Ni11 Ni12 Ni18 154.90(5) . .
Ni16 Ni12 Ni18 104.99(5) . .
Ni9 Ni12 Ni18 98.74(4) . .
Ni15 Ni12 Ni8 112.35(5) . .
Sb3 Ni12 Ni8 93.99(4) . .
Ni14 Ni12 Ni8 53.45(4) . .
Sb1 Ni12 Ni8 53.45(3) . .
Ni7 Ni12 Ni8 52.78(4) . .
Ni19 Ni12 Ni8 144.60(5) . .
Sb2 Ni12 Ni8 158.76(5) . .
Ni10 Ni12 Ni8 103.41(4) . .
Ni11 Ni12 Ni8 108.11(4) . .
Ni16 Ni12 Ni8 129.74(5) . .
Ni9 Ni12 Ni8 57.45(4) . .
Ni18 Ni12 Ni8 93.16(4) . .
Ni15 Ni12 Ni13 117.00(5) . .
Sb3 Ni12 Ni13 53.45(3) . .
Ni14 Ni12 Ni13 53.37(4) . .
Sb1 Ni12 Ni13 94.25(4) . .
Ni7 Ni12 Ni13 52.80(4) . .
Ni19 Ni12 Ni13 101.48(4) . .
Sb2 Ni12 Ni13 156.15(5) . .
Ni10 Ni12 Ni13 146.47(5) . .
Ni11 Ni12 Ni13 130.07(5) . .
Ni16 Ni12 Ni13 108.29(5) . .
Ni9 Ni12 Ni13 92.56(4) . .
Ni18 Ni12 Ni13 58.57(3) . .
Ni8 Ni12 Ni13 44.91(3) . .
Ni15 Ni12 Ni20 33.59(3) . .
Sb3 Ni12 Ni20 91.27(3) . .
Ni14 Ni12 Ni20 71.30(3) . .
Sb1 Ni12 Ni20 146.44(4) . .
Ni7 Ni12 Ni20 149.63(5) . .
Ni19 Ni12 Ni20 38.63(3) . .
Sb2 Ni12 Ni20 66.15(3) . .
Ni10 Ni12 Ni20 87.58(4) . .
Ni11 Ni12 Ni20 123.92(4) . .
Ni16 Ni12 Ni20 99.11(4) . .
Ni9 Ni12 Ni20 90.85(4) . .
Ni18 Ni12 Ni20 44.16(3) . .
Ni8 Ni12 Ni20 124.74(4) . .
Ni13 Ni12 Ni20 102.18(4) . .
Ni15 Ni12 Ni6 95.06(4) . .
Sb3 Ni12 Ni6 134.44(4) . .
Ni14 Ni12 Ni6 120.62(4) . .
Sb1 Ni12 Ni6 36.81(2) . .
Ni7 Ni12 Ni6 87.01(4) . .
Ni19 Ni12 Ni6 125.75(4) . .
Sb2 Ni12 Ni6 69.97(3) . .
Ni10 Ni12 Ni6 37.02(3) . .
Ni11 Ni12 Ni6 34.06(3) . .
Ni16 Ni12 Ni6 84.91(4) . .
Ni9 Ni12 Ni6 69.79(3) . .
Ni18 Ni12 Ni6 164.17(4) . .
Ni8 Ni12 Ni6 89.64(3) . .
Ni13 Ni12 Ni6 130.64(4) . .
Ni20 Ni12 Ni6 122.97(3) . .
Ni15 Ni12 Ni22 107.84(4) . .
Sb3 Ni12 Ni22 35.71(3) . .
Ni14 Ni12 Ni22 122.10(4) . .
Sb1 Ni12 Ni22 132.09(4) . .
Ni7 Ni12 Ni22 84.09(4) . .
Ni19 Ni12 Ni22 39.65(3) . .
Sb2 Ni12 Ni22 68.76(3) . .
Ni10 Ni12 Ni22 124.67(4) . .
Ni11 Ni12 Ni22 83.66(4) . .
Ni16 Ni12 Ni22 32.66(3) . .
Ni9 Ni12 Ni22 168.66(4) . .
Ni18 Ni12 Ni22 72.45(3) . .
Ni8 Ni12 Ni22 128.77(4) . .
Ni13 Ni12 Ni22 88.84(4) . .
Ni20 Ni12 Ni22 77.86(3) . .
Ni6 Ni12 Ni22 117.27(3) . .
Ni15 Ni12 Ni23 92.33(4) . .
Sb3 Ni12 Ni23 32.30(2) . .
Ni14 Ni12 Ni23 83.65(4) . .
Sb1 Ni12 Ni23 152.93(4) . .
Ni7 Ni12 Ni23 91.80(4) . .
Ni19 Ni12 Ni23 37.89(3) . .
Sb2 Ni12 Ni23 92.31(3) . .
Ni10 Ni12 Ni23 142.85(4) . .
Ni11 Ni12 Ni23 122.16(4) . .
Ni16 Ni12 Ni23 71.11(4) . .
Ni9 Ni12 Ni23 133.46(4) . .
Ni18 Ni12 Ni23 34.78(3) . .
Ni8 Ni12 Ni23 108.93(4) . .
Ni13 Ni12 Ni23 64.22(3) . .
Ni20 Ni12 Ni23 59.10(3) . .
Ni6 Ni12 Ni23 155.61(3) . .
Ni22 Ni12 Ni23 38.51(2) . .
Ni15 Ni12 Ni5 79.60(4) . .
Sb3 Ni12 Ni5 153.86(4) . .
Ni14 Ni12 Ni5 82.96(4) . .
Sb1 Ni12 Ni5 33.30(2) . .
Ni7 Ni12 Ni5 93.37(4) . .
Ni19 Ni12 Ni5 143.14(4) . .
Sb2 Ni12 Ni5 94.37(3) . .
Ni10 Ni12 Ni5 38.84(3) . .
Ni11 Ni12 Ni5 71.47(3) . .
Ni16 Ni12 Ni5 122.50(4) . .
Ni9 Ni12 Ni5 32.79(3) . .
Ni18 Ni12 Ni5 131.52(4) . .
Ni8 Ni12 Ni5 64.91(3) . .
Ni13 Ni12 Ni5 109.47(4) . .
Ni20 Ni12 Ni5 113.14(3) . .
Ni6 Ni12 Ni5 37.66(2) . .
Ni22 Ni12 Ni5 154.92(3) . .
Ni23 Ni12 Ni5 166.25(3) . .
Ni15 Ni12 Ni17 38.45(3) . .
Sb3 Ni12 Ni17 105.23(3) . .
Ni14 Ni12 Ni17 101.67(4) . .
Sb1 Ni12 Ni17 126.53(4) . .
Ni7 Ni12 Ni17 156.43(5) . .
Ni19 Ni12 Ni17 42.85(3) . .
Sb2 Ni12 Ni17 31.72(2) . .
Ni10 Ni12 Ni17 63.51(3) . .
Ni11 Ni12 Ni17 88.90(4) . .
Ni16 Ni12 Ni17 79.44(4) . .
Ni9 Ni12 Ni17 96.06(4) . .
Ni18 Ni12 Ni17 77.88(3) . .
Ni8 Ni12 Ni17 150.79(4) . .
Ni13 Ni12 Ni17 136.41(4) . .
Ni20 Ni12 Ni17 35.29(2) . .
Ni6 Ni12 Ni17 92.17(3) . .
Ni22 Ni12 Ni17 75.36(3) . .
Ni23 Ni12 Ni17 79.36(3) . .
Ni5 Ni12 Ni17 100.32(3) . .
C19 Ni13 C15 104.5(4) . .
C19 Ni13 C14 113.0(4) . .
C15 Ni13 C14 92.7(4) . .
C19 Ni13 Ni8 147.4(3) . .
C15 Ni13 Ni8 52.5(3) . .
C14 Ni13 Ni8 54.4(3) . .
C19 Ni13 Sb3 99.3(3) . .
C15 Ni13 Sb3 142.6(3) . .
C14 Ni13 Sb3 104.1(3) . .
Ni8 Ni13 Sb3 112.70(5) . .
C19 Ni13 Ni14 123.0(3) . .
C15 Ni13 Ni14 48.7(2) . .
C14 Ni13 Ni14 116.8(3) . .
Ni8 Ni13 Ni14 62.70(4) . .
Sb3 Ni13 Ni14 94.02(4) . .
C19 Ni13 Ni7 135.5(4) . .
C15 Ni13 Ni7 114.9(3) . .
C14 Ni13 Ni7 48.1(3) . .
Ni8 Ni13 Ni7 62.64(5) . .
Sb3 Ni13 Ni7 60.48(4) . .
Ni14 Ni13 Ni7 98.95(5) . .
C19 Ni13 O19 1.1(4) . .
C15 Ni13 O19 103.9(3) . .
C14 Ni13 O19 114.0(3) . .
Ni8 Ni13 O19 147.62(18) . .
Sb3 Ni13 O19 99.26(18) . .
Ni14 Ni13 O19 121.9(2) . .
Ni7 Ni13 O19 136.5(2) . .
C19 Ni13 Ni18 91.0(3) . .
C15 Ni13 Ni18 91.1(2) . .
C14 Ni13 Ni18 153.8(3) . .
Ni8 Ni13 Ni18 110.05(5) . .
Sb3 Ni13 Ni18 59.74(3) . .
Ni14 Ni13 Ni18 50.43(4) . .
Ni7 Ni13 Ni18 107.39(5) . .
O19 Ni13 Ni18 89.99(17) . .
C19 Ni13 O15 88.7(4) . .
C15 Ni13 O15 16.4(3) . .
C14 Ni13 O15 95.1(3) . .
Ni8 Ni13 O15 65.31(13) . .
Sb3 Ni13 O15 154.15(13) . .
Ni14 Ni13 O15 61.50(12) . .
Ni7 Ni13 O15 127.52(13) . .
O19 Ni13 O15 88.2(2) . .
Ni18 Ni13 O15 95.82(12) . .
C19 Ni13 O14 96.7(3) . .
C15 Ni13 O14 93.6(3) . .
C14 Ni13 O14 16.7(3) . .
Ni8 Ni13 O14 66.24(14) . .
Sb3 Ni13 O14 111.99(15) . .
Ni14 Ni13 O14 128.42(15) . .
Ni7 Ni13 O14 62.31(14) . .
O19 Ni13 O14 97.8(2) . .
Ni18 Ni13 O14 169.71(14) . .
O15 Ni13 O14 91.21(19) . .
C19 Ni13 Ni12 143.8(3) . .
C15 Ni13 Ni12 94.3(3) . .
C14 Ni13 Ni12 96.4(3) . .
Ni8 Ni13 Ni12 67.45(4) . .
Sb3 Ni13 Ni12 51.39(3) . .
Ni14 Ni13 Ni12 51.91(3) . .
Ni7 Ni13 Ni12 54.24(4) . .
O19 Ni13 Ni12 143.23(16) . .
Ni18 Ni13 Ni12 57.52(3) . .
O15 Ni13 Ni12 110.02(13) . .
O14 Ni13 Ni12 112.91(14) . .
C19 Ni13 Ni23 71.9(3) . .
C15 Ni13 Ni23 127.3(2) . .
C14 Ni13 Ni23 138.3(3) . .
Ni8 Ni13 Ni23 139.15(5) . .
Sb3 Ni13 Ni23 37.41(3) . .
Ni14 Ni13 Ni23 87.98(4) . .
Ni7 Ni13 Ni23 97.89(4) . .
O19 Ni13 Ni23 71.42(16) . .
Ni18 Ni13 Ni23 38.17(3) . .
O15 Ni13 Ni23 126.62(12) . .
O14 Ni13 Ni23 138.96(15) . .
Ni12 Ni13 Ni23 72.12(3) . .
C19 Ni13 Ni9 149.9(4) . .
C15 Ni13 Ni9 53.3(3) . .
C14 Ni13 Ni9 90.3(3) . .
Ni8 Ni13 Ni9 38.49(3) . .
Sb3 Ni13 Ni9 92.91(3) . .
Ni14 Ni13 Ni9 27.92(3) . .
Ni7 Ni13 Ni9 74.25(4) . .
O19 Ni13 Ni9 148.8(2) . .
Ni18 Ni13 Ni9 71.56(3) . .
O15 Ni13 Ni9 69.57(13) . .
O14 Ni13 Ni9 104.12(14) . .
Ni12 Ni13 Ni9 41.69(3) . .
Ni23 Ni13 Ni9 103.94(3) . .
C19 Ni13 Ni19 108.2(3) . .
C15 Ni13 Ni19 111.0(2) . .
C14 Ni13 Ni19 124.7(3) . .
Ni8 Ni13 Ni19 102.28(4) . .
Sb3 Ni13 Ni19 32.80(2) . .
Ni14 Ni13 Ni19 62.43(3) . .
Ni7 Ni13 Ni19 76.74(4) . .
O19 Ni13 Ni19 107.59(16) . .
Ni18 Ni13 Ni19 31.55(3) . .
O15 Ni13 Ni19 121.37(12) . .
O14 Ni13 Ni19 138.38(14) . .
Ni12 Ni13 Ni19 35.64(3) . .
Ni23 Ni13 Ni19 36.88(2) . .
Ni9 Ni13 Ni19 69.33(3) . .
C16 Ni14 C20 100.8(4) . .
C16 Ni14 C15 97.2(4) . .
C20 Ni14 C15 95.7(4) . .
C16 Ni14 Ni9 49.6(3) . .
C20 Ni14 Ni9 143.6(3) . .
C15 Ni14 Ni9 107.4(3) . .
C16 Ni14 Ni18 139.1(3) . .
C20 Ni14 Ni18 50.4(3) . .
C15 Ni14 Ni18 112.3(3) . .
Ni9 Ni14 Ni18 135.32(6) . .
C16 Ni14 Ni12 119.2(3) . .
C20 Ni14 Ni12 122.3(3) . .
C15 Ni14 Ni12 116.5(3) . .
Ni9 Ni14 Ni12 71.81(4) . .
Ni18 Ni14 Ni12 72.74(4) . .
C16 Ni14 Ni13 146.2(3) . .
C20 Ni14 Ni13 94.9(3) . .
C15 Ni14 Ni13 51.2(3) . .
Ni9 Ni14 Ni13 121.52(5) . .
Ni18 Ni14 Ni13 72.80(5) . .
Ni12 Ni14 Ni13 74.72(4) . .
C16 Ni14 Ni8 97.2(3) . .
C20 Ni14 Ni8 142.4(3) . .
C15 Ni14 Ni8 49.1(3) . .
Ni9 Ni14 Ni8 70.87(4) . .
Ni18 Ni14 Ni8 123.42(6) . .
Ni12 Ni14 Ni8 74.59(4) . .
Ni13 Ni14 Ni8 54.61(4) . .
C16 Ni14 Ni15 82.6(3) . .
C20 Ni14 Ni15 94.7(3) . .
C15 Ni14 Ni15 169.4(3) . .
Ni9 Ni14 Ni15 64.44(4) . .
Ni18 Ni14 Ni15 73.36(4) . .
Ni12 Ni14 Ni15 55.56(4) . .
Ni13 Ni14 Ni15 125.94(5) . .
Ni8 Ni14 Ni15 120.33(5) . .
C16 Ni14 O15 86.1(3) . .
C20 Ni14 O15 83.7(3) . .
C15 Ni14 O15 18.2(3) . .
Ni9 Ni14 O15 110.48(14) . .
Ni18 Ni14 O15 113.70(14) . .
Ni12 Ni14 O15 134.74(14) . .
Ni13 Ni14 O15 66.00(14) . .
Ni8 Ni14 O15 64.84(13) . .
Ni15 Ni14 O15 168.06(14) . .
C16 Ni14 O16 16.3(3) . .
C20 Ni14 O16 86.0(3) . .
C15 Ni14 O16 92.0(3) . .
Ni9 Ni14 O16 65.87(14) . .
Ni18 Ni14 O16 130.33(15) . .
Ni12 Ni14 O16 134.49(14) . .
Ni13 Ni14 O16 143.19(16) . .
Ni8 Ni14 O16 105.46(15) . .
Ni15 Ni14 O16 90.50(16) . .
O15 Ni14 O16 77.6(2) . .
C16 Ni14 O20 87.7(3) . .
C20 Ni14 O20 15.8(3) . .
C15 Ni14 O20 88.7(3) . .
Ni9 Ni14 O20 135.11(15) . .
Ni18 Ni14 O20 66.24(13) . .
Ni12 Ni14 O20 137.79(13) . .
Ni13 Ni14 O20 101.45(15) . .
Ni8 Ni14 O20 137.79(14) . .
Ni15 Ni14 O20 101.88(14) . .
O15 Ni14 O20 73.79(18) . .
O16 Ni14 O20 72.09(19) . .
C16 Ni14 Sb3 160.4(3) . .
C20 Ni14 Sb3 93.8(3) . .
C15 Ni14 Sb3 94.1(3) . .
Ni9 Ni14 Sb3 111.63(4) . .
Ni18 Ni14 Sb3 47.09(3) . .
Ni12 Ni14 Sb3 41.27(3) . .
Ni13 Ni14 Sb3 42.96(3) . .
Ni8 Ni14 Sb3 78.34(4) . .
Ni15 Ni14 Sb3 83.37(3) . .
O15 Ni14 Sb3 108.52(14) . .
O16 Ni14 Sb3 173.85(16) . .
O20 Ni14 Sb3 108.51(13) . .
C16 Ni14 Sb1 92.3(3) . .
C20 Ni14 Sb1 163.8(3) . .
C15 Ni14 Sb1 91.9(3) . .
Ni9 Ni14 Sb1 44.78(3) . .
Ni18 Ni14 Sb1 113.35(4) . .
Ni12 Ni14 Sb1 41.69(3) . .
Ni13 Ni14 Sb1 78.84(4) . .
Ni8 Ni14 Sb1 42.84(3) . .
Ni15 Ni14 Sb1 77.49(3) . .
O15 Ni14 Sb1 106.87(13) . .
O16 Ni14 Sb1 108.03(14) . .
O20 Ni14 Sb1 179.35(15) . .
Sb3 Ni14 Sb1 71.29(2) . .
C16 Ni14 Ni7 129.6(3) . .
C20 Ni14 Ni7 129.2(3) . .
C15 Ni14 Ni7 75.0(3) . .
Ni9 Ni14 Ni7 84.67(4) . .
Ni18 Ni14 Ni7 86.47(4) . .
Ni12 Ni14 Ni7 41.48(3) . .
Ni13 Ni14 Ni7 40.56(3) . .
Ni8 Ni14 Ni7 40.48(3) . .
Ni15 Ni14 Ni7 96.87(4) . .
O15 Ni14 Ni7 93.27(13) . .
O16 Ni14 Ni7 142.85(14) . .
O20 Ni14 Ni7 140.21(14) . .
Sb3 Ni14 Ni7 39.41(2) . .
Sb1 Ni14 Ni7 39.94(2) . .
C16 Ni14 Ni20 100.1(3) . .
C20 Ni14 Ni20 61.1(3) . .
C15 Ni14 Ni20 153.3(3) . .
Ni9 Ni14 Ni20 99.32(4) . .
Ni18 Ni14 Ni20 43.33(3) . .
Ni12 Ni14 Ni20 71.72(3) . .
Ni13 Ni14 Ni20 113.70(4) . .
Ni8 Ni14 Ni20 146.29(5) . .
Ni15 Ni14 Ni20 35.61(3) . .
O15 Ni14 Ni20 144.79(13) . .
O16 Ni14 Ni20 98.93(16) . .
O20 Ni14 Ni20 71.89(13) . .
Sb3 Ni14 Ni20 75.70(3) . .
Sb1 Ni14 Ni20 107.45(3) . .
Ni7 Ni14 Ni20 108.15(3) . .
C16 Ni14 Ni19 128.9(3) . .
C20 Ni14 Ni19 82.0(3) . .
C15 Ni14 Ni19 133.6(3) . .
Ni9 Ni14 Ni19 100.44(4) . .
Ni18 Ni14 Ni19 35.84(3) . .
Ni12 Ni14 Ni19 40.82(3) . .
Ni13 Ni14 Ni19 82.62(4) . .
Ni8 Ni14 Ni19 111.21(4) . .
Ni15 Ni14 Ni19 46.56(3) . .
O15 Ni14 Ni19 144.09(14) . .
O16 Ni14 Ni19 133.63(16) . .
O20 Ni14 Ni19 97.12(13) . .
Sb3 Ni14 Ni19 40.42(2) . .
Sb1 Ni14 Ni19 82.33(3) . .
Ni7 Ni14 Ni19 71.36(3) . .
Ni20 Ni14 Ni19 37.09(2) . .
C16 Ni14 Ni10 79.0(3) . .
C20 Ni14 Ni10 132.3(3) . .
C15 Ni14 Ni10 131.8(3) . .
Ni9 Ni14 Ni10 36.52(3) . .
Ni18 Ni14 Ni10 99.45(4) . .
Ni12 Ni14 Ni10 40.54(3) . .
Ni13 Ni14 Ni10 111.52(4) . .
Ni8 Ni14 Ni10 83.39(4) . .
Ni15 Ni14 Ni10 37.66(3) . .
O15 Ni14 Ni10 142.84(13) . .
O16 Ni14 Ni10 93.96(14) . .
O20 Ni14 Ni10 138.33(14) . .
Sb3 Ni14 Ni10 81.58(3) . .
Sb1 Ni14 Ni10 41.083(19) . .
Ni7 Ni14 Ni10 71.71(3) . .
Ni20 Ni14 Ni10 71.91(3) . .
Ni19 Ni14 Ni10 63.99(3) . .
C16 Ni14 Ni4 68.7(3) . .
C20 Ni14 Ni4 157.7(3) . .
C15 Ni14 Ni4 67.3(3) . .
Ni9 Ni14 Ni4 42.20(3) . .
Ni18 Ni14 Ni4 148.25(5) . .
Ni12 Ni14 Ni4 79.35(4) . .
Ni13 Ni14 Ni4 85.63(4) . .
Ni8 Ni14 Ni4 31.06(3) . .
Ni15 Ni14 Ni4 103.00(4) . .
O15 Ni14 Ni4 76.21(13) . .
O16 Ni14 Ni4 80.51(14) . .
O20 Ni14 Ni4 142.84(13) . .
Sb3 Ni14 Ni4 101.42(3) . .
Sb1 Ni14 Ni4 37.70(2) . .
Ni7 Ni14 Ni4 62.34(3) . .
Ni20 Ni14 Ni4 138.41(3) . .
Ni19 Ni14 Ni4 120.02(3) . .
Ni10 Ni14 Ni4 66.68(3) . .
C17 Ni15 C21 96.9(4) . .
C17 Ni15 Ni20 135.9(3) . .
C21 Ni15 Ni20 52.2(3) . .
C17 Ni15 Ni12 111.7(3) . .
C21 Ni15 Ni12 142.4(3) . .
Ni20 Ni15 Ni12 110.92(5) . .
C17 Ni15 Ni10 50.5(3) . .
C21 Ni15 Ni10 147.4(3) . .
Ni20 Ni15 Ni10 150.44(6) . .
Ni12 Ni15 Ni10 65.27(4) . .
C17 Ni15 Ni9 62.4(3) . .
C21 Ni15 Ni9 110.3(3) . .
Ni20 Ni15 Ni9 149.93(6) . .
Ni12 Ni15 Ni9 66.27(4) . .
Ni10 Ni15 Ni9 58.07(4) . .
C17 Ni15 Ni14 110.7(3) . .
C21 Ni15 Ni14 90.7(3) . .
Ni20 Ni15 Ni14 101.30(5) . .
Ni12 Ni15 Ni14 57.19(4) . .
Ni10 Ni15 Ni14 100.04(4) . .
Ni9 Ni15 Ni14 50.75(4) . .
C17 Ni15 Sb2 96.4(3) . .
C21 Ni15 Sb2 141.6(3) . .
Ni20 Ni15 Sb2 94.69(4) . .
Ni12 Ni15 Sb2 60.66(3) . .
Ni10 Ni15 Sb2 57.09(3) . .
Ni9 Ni15 Sb2 107.77(4) . .
Ni14 Ni15 Sb2 117.55(4) . .
C17 Ni15 O17 14.2(3) . .
C21 Ni15 O17 83.1(3) . .
Ni20 Ni15 O17 122.81(14) . .
Ni12 Ni15 O17 125.69(13) . .
Ni10 Ni15 O17 64.32(13) . .
Ni9 Ni15 O17 70.94(14) . .
Ni14 Ni15 O17 114.55(15) . .
Sb2 Ni15 O17 105.16(15) . .
C17 Ni15 Ni19 148.5(3) . .
C21 Ni15 Ni19 107.2(3) . .
Ni20 Ni15 Ni19 56.54(4) . .
Ni12 Ni15 Ni19 58.52(4) . .
Ni10 Ni15 Ni19 103.70(5) . .
Ni9 Ni15 Ni19 123.91(5) . .
Ni14 Ni15 Ni19 89.37(4) . .
Sb2 Ni15 Ni19 52.19(3) . .
O17 Ni15 Ni19 154.21(16) . .
C17 Ni15 O21 86.3(3) . .
C21 Ni15 O21 12.9(3) . .
Ni20 Ni15 O21 65.18(12) . .
Ni12 Ni15 O21 143.80(14) . .
Ni10 Ni15 O21 136.17(13) . .
Ni9 Ni15 O21 98.75(13) . .
Ni14 Ni15 O21 87.46(13) . .
Sb2 Ni15 O21 151.40(13) . .
O17 Ni15 O21 73.24(18) . .
Ni19 Ni15 O21 119.63(12) . .
C17 Ni15 Ni17 97.5(3) . .
C21 Ni15 Ni17 89.2(3) . .
Ni20 Ni15 Ni17 57.36(4) . .
Ni12 Ni15 Ni17 109.71(5) . .
Ni10 Ni15 Ni17 95.17(4) . .
Ni9 Ni15 Ni17 152.70(5) . .
Ni14 Ni15 Ni17 151.59(5) . .
Sb2 Ni15 Ni17 53.39(3) . .
O17 Ni15 Ni17 93.65(15) . .
Ni19 Ni15 Ni17 63.64(4) . .
O21 Ni15 Ni17 98.01(13) . .
C17 Ni15 Ni18 158.0(3) . .
C21 Ni15 Ni18 82.5(3) . .
Ni20 Ni15 Ni18 59.52(4) . .
Ni12 Ni15 Ni18 61.81(4) . .
Ni10 Ni15 Ni18 127.01(5) . .
Ni9 Ni15 Ni18 97.00(4) . .
Ni14 Ni15 Ni18 47.39(3) . .
Sb2 Ni15 Ni18 97.59(4) . .
O17 Ni15 Ni18 156.56(15) . .
Ni19 Ni15 Ni18 48.96(3) . .
O21 Ni15 Ni18 89.46(13) . .
Ni17 Ni15 Ni18 104.56(4) . .
C17 Ni15 C16 78.1(4) . .
C21 Ni15 C16 77.2(3) . .
Ni20 Ni15 C16 116.33(17) . .
Ni12 Ni15 C16 85.14(17) . .
Ni10 Ni15 C16 92.95(17) . .
Ni9 Ni15 C16 35.49(16) . .
Ni14 Ni15 C16 37.12(17) . .
Sb2 Ni15 C16 140.88(17) . .
O17 Ni15 C16 78.6(2) . .
Ni19 Ni15 C16 126.31(17) . .
O21 Ni15 C16 67.6(2) . .
Ni17 Ni15 C16 165.01(18) . .
Ni18 Ni15 C16 80.26(17) . .
C17 Ni15 Ni25 126.7(3) . .
C21 Ni15 Ni25 76.8(3) . .
Ni20 Ni15 Ni25 29.86(3) . .
Ni12 Ni15 Ni25 102.60(4) . .
Ni10 Ni15 Ni25 120.59(4) . .
Ni9 Ni15 Ni25 168.63(5) . .
Ni14 Ni15 Ni25 122.05(4) . .
Sb2 Ni15 Ni25 66.41(3) . .
O17 Ni15 Ni25 119.52(15) . .
Ni19 Ni15 Ni25 44.72(3) . .
O21 Ni15 Ni25 89.13(12) . .
Ni17 Ni15 Ni25 31.06(3) . .
Ni18 Ni15 Ni25 74.76(3) . .
C16 Ni15 Ni25 145.91(16) . .
C17 Ni15 Ni11 87.2(3) . .
C21 Ni15 Ni11 175.5(3) . .
Ni20 Ni15 Ni11 123.29(5) . .
Ni12 Ni15 Ni11 35.99(3) . .
Ni10 Ni15 Ni11 36.74(3) . .
Ni9 Ni15 Ni11 73.35(3) . .
Ni14 Ni15 Ni11 89.76(4) . .
Sb2 Ni15 Ni11 35.22(2) . .
O17 Ni15 Ni11 100.72(13) . .
Ni19 Ni15 Ni11 68.34(3) . .
O21 Ni15 Ni11 171.50(12) . .
Ni17 Ni15 Ni11 88.24(3) . .
Ni18 Ni15 Ni11 94.57(3) . .
C16 Ni15 Ni11 105.70(17) . .
Ni25 Ni15 Ni11 99.14(3) . .
C17 Ni15 Ni24 158.7(3) . .
C21 Ni15 Ni24 67.4(3) . .
Ni20 Ni15 Ni24 22.86(3) . .
Ni12 Ni15 Ni24 88.80(4) . .
Ni10 Ni15 Ni24 143.85(5) . .
Ni9 Ni15 Ni24 135.20(4) . .
Ni14 Ni15 Ni24 84.55(4) . .
Sb2 Ni15 Ni24 88.81(3) . .
O17 Ni15 Ni24 145.43(13) . .
Ni19 Ni15 Ni24 40.22(3) . .
O21 Ni15 Ni24 79.51(12) . .
Ni17 Ni15 Ni24 69.27(3) . .
Ni18 Ni15 Ni24 38.63(3) . .
C16 Ni15 Ni24 110.28(16) . .
Ni25 Ni15 Ni24 38.21(2) . .
Ni11 Ni15 Ni24 108.23(3) . .
C17 Ni15 Ni21 118.1(3) . .
C21 Ni15 Ni21 110.7(3) . .
Ni20 Ni15 Ni21 61.90(4) . .
Ni12 Ni15 Ni21 77.46(4) . .
Ni10 Ni15 Ni21 89.33(4) . .
Ni9 Ni15 Ni21 138.52(4) . .
Ni14 Ni15 Ni21 122.63(4) . .
Sb2 Ni15 Ni21 32.84(2) . .
O17 Ni15 Ni21 120.29(15) . .
Ni19 Ni15 Ni21 34.12(3) . .
O21 Ni15 Ni21 122.66(12) . .
Ni17 Ni15 Ni21 33.33(3) . .
Ni18 Ni15 Ni21 82.23(3) . .
C16 Ni15 Ni21 159.65(17) . .
Ni25 Ni15 Ni21 33.94(2) . .
Ni11 Ni15 Ni21 65.43(2) . .
Ni24 Ni15 Ni21 59.43(2) . .
C17 Ni15 Ni16 117.1(3) . .
C21 Ni15 Ni16 144.3(3) . .
Ni20 Ni15 Ni16 93.35(4) . .
Ni12 Ni15 Ni16 33.04(3) . .
Ni10 Ni15 Ni16 67.54(4) . .
Ni9 Ni15 Ni16 95.61(4) . .
Ni14 Ni15 Ni16 87.13(4) . .
Sb2 Ni15 Ni16 31.52(2) . .
O17 Ni15 Ni16 129.67(14) . .
Ni19 Ni15 Ni16 37.26(3) . .
O21 Ni15 Ni16 156.29(12) . .
Ni17 Ni15 Ni16 76.68(3) . .
Ni18 Ni15 Ni16 70.06(3) . .
C16 Ni15 Ni16 118.16(17) . .
Ni25 Ni15 Ni16 74.36(3) . .
Ni11 Ni15 Ni16 31.23(2) . .
Ni24 Ni15 Ni16 77.01(3) . .
Ni21 Ni15 Ni16 44.93(2) . .
C18 Ni16 C23 94.8(4) . .
C18 Ni16 Ni11 50.1(3) . .
C23 Ni16 Ni11 136.8(3) . .
C18 Ni16 Ni22 137.6(3) . .
C23 Ni16 Ni22 50.0(3) . .
Ni11 Ni16 Ni22 172.17(6) . .
C18 Ni16 Sb2 107.7(3) . .
C23 Ni16 Sb2 119.3(3) . .
Ni11 Ni16 Sb2 63.74(4) . .
Ni22 Ni16 Sb2 110.36(5) . .
C18 Ni16 Sb3 123.2(3) . .
C23 Ni16 Sb3 108.3(3) . .
Ni11 Ni16 Sb3 112.18(5) . .
Ni22 Ni16 Sb3 63.31(4) . .
Sb2 Ni16 Sb3 104.51(4) . .
C18 Ni16 Ni12 106.3(3) . .
C23 Ni16 Ni12 158.2(3) . .
Ni11 Ni16 Ni12 64.22(4) . .
Ni22 Ni16 Ni12 108.64(5) . .
Sb2 Ni16 Ni12 59.66(3) . .
Sb3 Ni16 Ni12 55.37(3) . .
C18 Ni16 Ni19 159.3(3) . .
C23 Ni16 Ni19 103.8(3) . .
Ni11 Ni16 Ni19 109.17(5) . .
Ni22 Ni16 Ni19 63.14(4) . .
Sb2 Ni16 Ni19 54.99(3) . .
Sb3 Ni16 Ni19 59.36(3) . .
Ni12 Ni16 Ni19 56.53(4) . .
C18 Ni16 O18 15.8(3) . .
C23 Ni16 O18 81.1(3) . .
Ni11 Ni16 O18 65.88(15) . .
Ni22 Ni16 O18 121.78(15) . .
Sb2 Ni16 O18 121.52(16) . .
Sb3 Ni16 O18 120.74(18) . .
Ni12 Ni16 O18 118.90(16) . .
Ni19 Ni16 O18 174.93(15) . .
C18 Ni16 O23 80.9(3) . .
C23 Ni16 O23 15.5(4) . .
Ni11 Ni16 O23 121.33(16) . .
Ni22 Ni16 O23 65.50(16) . .
Sb2 Ni16 O23 117.28(18) . .
Sb3 Ni16 O23 122.09(18) . .
Ni12 Ni16 O23 172.67(16) . .
Ni19 Ni16 O23 116.15(15) . .
O18 Ni16 O23 68.4(2) . .
C18 Ni16 Ni7 77.0(3) . .
C23 Ni16 Ni7 134.0(3) . .
Ni11 Ni16 Ni7 69.28(4) . .
Ni22 Ni16 Ni7 109.01(5) . .
Sb2 Ni16 Ni7 106.08(4) . .
Sb3 Ni16 Ni7 49.51(3) . .
Ni12 Ni16 Ni7 49.45(3) . .
Ni19 Ni16 Ni7 95.94(4) . .
O18 Ni16 Ni7 81.38(17) . .
O23 Ni16 Ni7 135.55(18) . .
C18 Ni16 Ni21 131.6(3) . .
C23 Ni16 Ni21 73.7(3) . .
Ni11 Ni16 Ni21 108.87(5) . .
Ni22 Ni16 Ni21 67.62(4) . .
Sb2 Ni16 Ni21 49.06(3) . .
Sb3 Ni16 Ni21 104.85(4) . .
Ni12 Ni16 Ni21 95.54(4) . .
Ni19 Ni16 Ni21 48.74(3) . .
O18 Ni16 Ni21 132.90(17) . .
O23 Ni16 Ni21 78.28(17) . .
Ni7 Ni16 Ni21 143.28(4) . .
C18 Ni16 Ni10 88.3(3) . .
C23 Ni16 Ni10 151.0(3) . .
Ni11 Ni16 Ni10 38.16(3) . .
Ni22 Ni16 Ni10 134.17(5) . .
Sb2 Ni16 Ni10 33.94(2) . .
Sb3 Ni16 Ni10 93.76(3) . .
Ni12 Ni16 Ni10 38.49(3) . .
Ni19 Ni16 Ni10 71.03(3) . .
O18 Ni16 Ni10 104.04(15) . .
O23 Ni16 Ni10 142.60(18) . .
Ni7 Ni16 Ni10 74.76(3) . .
Ni21 Ni16 Ni10 82.76(3) . .
C18 Ni16 Ni23 153.7(3) . .
C23 Ni16 Ni23 87.8(3) . .
Ni11 Ni16 Ni23 135.10(5) . .
Ni22 Ni16 Ni23 37.86(4) . .
Sb2 Ni16 Ni23 93.50(3) . .
Sb3 Ni16 Ni23 33.11(2) . .
Ni12 Ni16 Ni23 70.89(3) . .
Ni19 Ni16 Ni23 38.60(3) . .
O18 Ni16 Ni23 144.31(17) . .
O23 Ni16 Ni23 103.36(16) . .
Ni7 Ni16 Ni23 82.42(3) . .
Ni21 Ni16 Ni23 74.22(3) . .
Ni10 Ni16 Ni23 102.02(3) . .
C18 Ni16 Ni15 120.9(3) . .
C23 Ni16 Ni15 138.6(3) . .
Ni11 Ni16 Ni15 70.97(4) . .
Ni22 Ni16 Ni15 101.24(4) . .
Sb2 Ni16 Ni15 34.37(2) . .
Sb3 Ni16 Ni15 71.05(3) . .
Ni12 Ni16 Ni15 29.08(3) . .
Ni19 Ni16 Ni15 38.46(3) . .
O18 Ni16 Ni15 136.49(15) . .
O23 Ni16 Ni15 145.27(17) . .
Ni7 Ni16 Ni15 78.52(3) . .
Ni21 Ni16 Ni15 67.04(3) . .
Ni10 Ni16 Ni15 33.26(2) . .
Ni23 Ni16 Ni15 69.69(3) . .
C22 Ni17 C29 104.7(4) . .
C22 Ni17 C30 110.3(4) . .
C29 Ni17 C30 92.1(3) . .
C22 Ni17 Ni25 145.6(3) . .
C29 Ni17 Ni25 52.9(2) . .
C30 Ni17 Ni25 53.3(3) . .
C22 Ni17 Sb2 100.5(3) . .
C29 Ni17 Sb2 142.9(2) . .
C30 Ni17 Sb2 104.2(3) . .
Ni25 Ni17 Sb2 112.47(5) . .
C22 Ni17 Ni20 125.9(3) . .
C29 Ni17 Ni20 48.0(2) . .
C30 Ni17 Ni20 115.4(3) . .
Ni25 Ni17 Ni20 62.25(4) . .
Sb2 Ni17 Ni20 95.03(4) . .
C22 Ni17 Ni21 133.0(3) . .
C29 Ni17 Ni21 115.1(2) . .
C30 Ni17 Ni21 47.2(3) . .
Ni25 Ni17 Ni21 62.34(4) . .
Sb2 Ni17 Ni21 60.89(4) . .
Ni20 Ni17 Ni21 99.74(5) . .
C22 Ni17 O22 0.3(4) . .
C29 Ni17 O22 104.5(3) . .
C30 Ni17 O22 110.1(3) . .
Ni25 Ni17 O22 145.29(17) . .
Sb2 Ni17 O22 100.82(18) . .
Ni20 Ni17 O22 125.9(2) . .
Ni21 Ni17 O22 133.1(2) . .
C22 Ni17 Ni15 94.8(3) . .
C29 Ni17 Ni15 90.3(2) . .
C30 Ni17 Ni15 153.2(3) . .
Ni25 Ni17 Ni15 109.39(5) . .
Sb2 Ni17 Ni15 60.64(3) . .
Ni20 Ni17 Ni15 50.36(3) . .
Ni21 Ni17 Ni15 108.40(5) . .
O22 Ni17 Ni15 94.99(18) . .
C22 Ni17 O29 87.6(3) . .
C29 Ni17 O29 17.7(3) . .
C30 Ni17 O29 94.3(3) . .
Ni25 Ni17 O29 66.45(13) . .
Sb2 Ni17 O29 155.52(12) . .
Ni20 Ni17 O29 62.15(12) . .
Ni21 Ni17 O29 128.03(13) . .
O22 Ni17 O29 87.3(2) . .
Ni15 Ni17 O29 95.90(12) . .
C22 Ni17 O30 93.1(3) . .
C29 Ni17 O30 92.7(3) . .
C30 Ni17 O30 17.7(3) . .
Ni25 Ni17 O30 65.87(13) . .
Sb2 Ni17 O30 112.78(13) . .
Ni20 Ni17 O30 127.30(13) . .
Ni21 Ni17 O30 62.30(14) . .
O22 Ni17 O30 92.9(2) . .
Ni15 Ni17 O30 170.60(15) . .
O29 Ni17 O30 89.55(17) . .
C22 Ni17 Ni19 147.0(3) . .
C29 Ni17 Ni19 94.2(2) . .
C30 Ni17 Ni19 95.5(3) . .
Ni25 Ni17 Ni19 66.90(4) . .
Sb2 Ni17 Ni19 51.79(3) . .
Ni20 Ni17 Ni19 52.43(4) . .
Ni21 Ni17 Ni19 54.83(4) . .
O22 Ni17 Ni19 147.28(17) . .
Ni15 Ni17 Ni19 57.73(3) . .
O29 Ni17 Ni19 111.31(13) . .
O30 Ni17 Ni19 113.11(15) . .
C22 Ni17 Ni10 74.5(3) . .
C29 Ni17 Ni10 126.7(2) . .
C30 Ni17 Ni10 139.3(3) . .
Ni25 Ni17 Ni10 138.89(5) . .
Sb2 Ni17 Ni10 37.92(2) . .
Ni20 Ni17 Ni10 88.31(4) . .
Ni21 Ni17 Ni10 98.80(4) . .
O22 Ni17 Ni10 74.85(16) . .
Ni15 Ni17 Ni10 38.52(3) . .
O29 Ni17 Ni10 126.34(12) . .
O30 Ni17 Ni10 140.37(13) . .
Ni19 Ni17 Ni10 72.45(3) . .
C22 Ni17 Ni24 152.7(3) . .
C29 Ni17 Ni24 53.6(2) . .
C30 Ni17 Ni24 88.8(3) . .
Ni25 Ni17 Ni24 38.05(3) . .
Sb2 Ni17 Ni24 93.01(3) . .
Ni20 Ni17 Ni24 28.26(3) . .
Ni21 Ni17 Ni24 74.25(4) . .
O22 Ni17 Ni24 152.6(2) . .
Ni15 Ni17 Ni24 71.34(3) . .
O29 Ni17 Ni24 71.21(13) . .
O30 Ni17 Ni24 103.42(13) . .
Ni19 Ni17 Ni24 41.36(3) . .
Ni10 Ni17 Ni24 103.95(3) . .
C22 Ni17 Ni12 111.0(3) . .
C29 Ni17 Ni12 110.9(2) . .
C30 Ni17 Ni12 124.6(3) . .
Ni25 Ni17 Ni12 102.09(4) . .
Sb2 Ni17 Ni12 33.18(2) . .
Ni20 Ni17 Ni12 63.11(3) . .
Ni21 Ni17 Ni12 77.61(4) . .
O22 Ni17 Ni12 111.34(16) . .
Ni15 Ni17 Ni12 31.84(3) . .
O29 Ni17 Ni12 122.39(12) . .
O30 Ni17 Ni12 139.39(14) . .
Ni19 Ni17 Ni12 36.01(3) . .
Ni10 Ni17 Ni12 36.81(2) . .
Ni24 Ni17 Ni12 69.42(3) . .
C27 Ni18 C20 94.1(4) . .
C27 Ni18 Ni14 137.1(3) . .
C20 Ni18 Ni14 52.4(3) . .
C27 Ni18 Ni19 111.8(3) . .
C20 Ni18 Ni19 146.3(3) . .
Ni14 Ni18 Ni19 110.17(5) . .
C27 Ni18 Ni23 51.1(3) . .
C20 Ni18 Ni23 144.8(3) . .
Ni14 Ni18 Ni23 149.88(6) . .
Ni19 Ni18 Ni23 65.95(4) . .
C27 Ni18 Ni24 61.1(3) . .
C20 Ni18 Ni24 113.2(3) . .
Ni14 Ni18 Ni24 149.93(6) . .
Ni19 Ni18 Ni24 65.87(4) . .
Ni23 Ni18 Ni24 58.37(4) . .
C27 Ni18 Sb3 98.3(3) . .
C20 Ni18 Sb3 138.0(3) . .
Ni14 Ni18 Sb3 93.96(4) . .
Ni19 Ni18 Sb3 61.26(3) . .
Ni23 Ni18 Sb3 57.21(4) . .
Ni24 Ni18 Sb3 107.88(4) . .
C27 Ni18 Ni20 109.0(3) . .
C20 Ni18 Ni20 94.9(3) . .
Ni14 Ni18 Ni20 100.80(5) . .
Ni19 Ni18 Ni20 57.19(4) . .
Ni23 Ni18 Ni20 100.90(5) . .
Ni24 Ni18 Ni20 50.85(4) . .
Sb3 Ni18 Ni20 118.12(4) . .
C27 Ni18 O27 14.2(3) . .
C20 Ni18 O27 80.0(3) . .
Ni14 Ni18 O27 124.02(14) . .
Ni19 Ni18 O27 125.58(14) . .
Ni23 Ni18 O27 64.88(14) . .
Ni24 Ni18 O27 69.47(13) . .
Sb3 Ni18 O27 107.33(14) . .
Ni20 Ni18 O27 112.20(14) . .
C27 Ni18 Ni12 150.6(3) . .
C20 Ni18 Ni12 107.8(3) . .
Ni14 Ni18 Ni12 56.05(4) . .
Ni19 Ni18 Ni12 58.24(4) . .
Ni23 Ni18 Ni12 103.79(5) . .
Ni24 Ni18 Ni12 123.26(5) . .
Sb3 Ni18 Ni12 52.28(3) . .
Ni20 Ni18 Ni12 89.03(4) . .
O27 Ni18 Ni12 157.03(14) . .
C27 Ni18 O20 82.5(3) . .
C20 Ni18 O20 13.0(3) . .
Ni14 Ni18 O20 65.46(13) . .
Ni19 Ni18 O20 149.44(15) . .
Ni23 Ni18 O20 133.53(14) . .
Ni24 Ni18 O20 102.09(13) . .
Sb3 Ni18 O20 146.09(14) . .
Ni20 Ni18 O20 93.02(14) . .
O27 Ni18 O20 68.79(19) . .
Ni12 Ni18 O20 120.71(13) . .
C27 Ni18 Ni13 99.7(3) . .
C20 Ni18 Ni13 85.0(3) . .
Ni14 Ni18 Ni13 56.77(4) . .
Ni19 Ni18 Ni13 110.20(5) . .
Ni23 Ni18 Ni13 95.34(5) . .
Ni24 Ni18 Ni13 153.26(5) . .
Sb3 Ni18 Ni13 53.49(3) . .
Ni20 Ni18 Ni13 151.20(5) . .
O27 Ni18 Ni13 96.18(14) . .
Ni12 Ni18 Ni13 63.91(4) . .
O20 Ni18 Ni13 92.80(14) . .
C27 Ni18 C28 75.4(3) . .
C20 Ni18 C28 78.3(3) . .
Ni14 Ni18 C28 115.25(17) . .
Ni19 Ni18 C28 87.51(18) . .
Ni23 Ni18 C28 94.71(17) . .
Ni24 Ni18 C28 37.49(17) . .
Sb3 Ni18 C28 143.70(18) . .
Ni20 Ni18 C28 38.91(17) . .
O27 Ni18 C28 74.8(2) . .
Ni12 Ni18 C28 127.51(18) . .
O20 Ni18 C28 69.5(2) . .
Ni13 Ni18 C28 162.03(18) . .
C27 Ni18 Ni15 155.8(3) . .
C20 Ni18 Ni15 86.1(3) . .
Ni14 Ni18 Ni15 59.26(4) . .
Ni19 Ni18 Ni15 61.40(4) . .
Ni23 Ni18 Ni15 127.29(5) . .
Ni24 Ni18 Ni15 96.66(4) . .
Sb3 Ni18 Ni15 97.62(4) . .
Ni20 Ni18 Ni15 47.10(3) . .
O27 Ni18 Ni15 154.11(14) . .
Ni12 Ni18 Ni15 48.71(3) . .
O20 Ni18 Ni15 94.25(14) . .
Ni13 Ni18 Ni15 104.33(4) . .
C28 Ni18 Ni15 81.07(17) . .
C27 Ni18 Ni22 88.5(3) . .
C20 Ni18 Ni22 173.3(3) . .
Ni14 Ni18 Ni22 122.26(4) . .
Ni19 Ni18 Ni22 36.14(3) . .
Ni23 Ni18 Ni22 37.39(3) . .
Ni24 Ni18 Ni22 73.43(3) . .
Sb3 Ni18 Ni22 35.32(2) . .
Ni20 Ni18 Ni22 90.11(4) . .
O27 Ni18 Ni22 102.14(14) . .
Ni12 Ni18 Ni22 67.83(3) . .
O20 Ni18 Ni22 170.92(14) . .
Ni13 Ni18 Ni22 88.52(4) . .
C28 Ni18 Ni22 108.38(18) . .
Ni15 Ni18 Ni22 94.13(4) . .
C27 Ni18 Ni8 128.5(3) . .
C20 Ni18 Ni8 74.8(3) . .
Ni14 Ni18 Ni8 29.55(3) . .
Ni19 Ni18 Ni8 102.69(4) . .
Ni23 Ni18 Ni8 120.35(4) . .
Ni24 Ni18 Ni8 168.34(4) . .
Sb3 Ni18 Ni8 66.14(3) . .
Ni20 Ni18 Ni8 121.85(4) . .
O27 Ni18 Ni8 121.39(13) . .
Ni12 Ni18 Ni8 45.08(3) . .
O20 Ni18 Ni8 86.75(13) . .
Ni13 Ni18 Ni8 30.61(3) . .
C28 Ni18 Ni8 144.74(17) . .
Ni15 Ni18 Ni8 74.89(3) . .
Ni22 Ni18 Ni8 98.82(3) . .
C27 Ni18 Ni9 159.3(3) . .
C20 Ni18 Ni9 68.4(3) . .
Ni14 Ni18 Ni9 22.33(3) . .
Ni19 Ni18 Ni9 88.65(4) . .
Ni23 Ni18 Ni9 144.04(5) . .
Ni24 Ni18 Ni9 134.90(4) . .
Sb3 Ni18 Ni9 88.79(3) . .
Ni20 Ni18 Ni9 84.17(4) . .
O27 Ni18 Ni9 145.76(14) . .
Ni12 Ni18 Ni9 40.35(3) . .
O20 Ni18 Ni9 80.94(13) . .
Ni13 Ni18 Ni9 68.96(3) . .
C28 Ni18 Ni9 109.85(17) . .
Ni15 Ni18 Ni9 38.67(3) . .
Ni22 Ni18 Ni9 107.88(3) . .
Ni8 Ni18 Ni9 38.35(2) . .
C27 Ni18 Ni7 120.3(3) . .
C20 Ni18 Ni7 108.4(3) . .
Ni14 Ni18 Ni7 61.41(4) . .
Ni19 Ni18 Ni7 77.57(4) . .
Ni23 Ni18 Ni7 89.23(4) . .
Ni24 Ni18 Ni7 138.24(4) . .
Sb3 Ni18 Ni7 32.60(2) . .
Ni20 Ni18 Ni7 122.58(4) . .
O27 Ni18 Ni7 122.93(14) . .
Ni12 Ni18 Ni7 34.33(3) . .
O20 Ni18 Ni7 119.65(13) . .
Ni13 Ni18 Ni7 33.55(3) . .
C28 Ni18 Ni7 161.48(18) . .
Ni15 Ni18 Ni7 82.16(3) . .
Ni22 Ni18 Ni7 65.09(3) . .
Ni8 Ni18 Ni7 33.96(2) . .
Ni9 Ni18 Ni7 59.49(2) . .
Ni18 Ni19 Sb2 125.18(5) . .
Ni18 Ni19 Ni20 67.24(4) . .
Sb2 Ni19 Ni20 97.98(5) . .
Ni18 Ni19 Sb4 112.60(5) . .
Sb2 Ni19 Sb4 121.82(4) . .
Ni20 Ni19 Sb4 97.88(4) . .
Ni18 Ni19 Ni21 165.51(5) . .
Sb2 Ni19 Ni21 61.08(4) . .
Ni20 Ni19 Ni21 99.80(5) . .
Sb4 Ni19 Ni21 61.17(4) . .
Ni18 Ni19 Ni12 68.88(4) . .
Sb2 Ni19 Ni12 62.43(3) . .
Ni20 Ni19 Ni12 100.57(5) . .
Sb4 Ni19 Ni12 160.22(5) . .
Ni21 Ni19 Ni12 121.81(5) . .
Ni18 Ni19 Sb3 64.50(4) . .
Sb2 Ni19 Sb3 104.12(4) . .
Ni20 Ni19 Sb3 131.30(5) . .
Sb4 Ni19 Sb3 105.91(4) . .
Ni21 Ni19 Sb3 128.88(5) . .
Ni12 Ni19 Sb3 55.93(3) . .
Ni18 Ni19 Ni23 57.40(4) . .
Sb2 Ni19 Ni23 158.43(5) . .
Ni20 Ni19 Ni23 101.91(5) . .
Sb4 Ni19 Ni23 63.59(4) . .
Ni21 Ni19 Ni23 122.59(5) . .
Ni12 Ni19 Ni23 105.31(5) . .
Sb3 Ni19 Ni23 55.94(3) . .
Ni18 Ni19 Ni22 111.70(5) . .
Sb2 Ni19 Ni22 102.15(5) . .
Ni20 Ni19 Ni22 154.56(5) . .
Sb4 Ni19 Ni22 58.14(3) . .
Ni21 Ni19 Ni22 76.98(5) . .
Ni12 Ni19 Ni22 102.45(5) . .
Sb3 Ni19 Ni22 57.71(3) . .
Ni23 Ni19 Ni22 61.51(4) . .
Ni18 Ni19 Ni16 116.56(5) . .
Sb2 Ni19 Ni16 57.74(3) . .
Ni20 Ni19 Ni16 153.79(6) . .
Sb4 Ni19 Ni16 103.48(4) . .
Ni21 Ni19 Ni16 77.93(4) . .
Ni12 Ni19 Ni16 61.06(4) . .
Sb3 Ni19 Ni16 56.18(3) . .
Ni23 Ni19 Ni16 101.10(5) . .
Ni22 Ni19 Ni16 51.03(4) . .
Ni18 Ni19 Ni24 61.39(4) . .
Sb2 Ni19 Ni24 146.71(5) . .
Ni20 Ni19 Ni24 51.85(4) . .
Sb4 Ni19 Ni24 59.54(3) . .
Ni21 Ni19 Ni24 105.86(5) . .
Ni12 Ni19 Ni24 129.30(5) . .
Sb3 Ni19 Ni24 107.01(4) . .
Ni23 Ni19 Ni24 54.86(4) . .
Ni22 Ni19 Ni24 104.19(5) . .
Ni16 Ni19 Ni24 154.18(5) . .
Ni18 Ni19 Ni15 69.64(4) . .
Sb2 Ni19 Ni15 61.74(3) . .
Ni20 Ni19 Ni15 51.08(4) . .
Sb4 Ni19 Ni15 146.87(5) . .
Ni21 Ni19 Ni15 107.92(5) . .
Ni12 Ni19 Ni15 52.89(3) . .
Sb3 Ni19 Ni15 104.41(4) . .
Ni23 Ni19 Ni15 126.98(5) . .
Ni22 Ni19 Ni15 154.17(5) . .
Ni16 Ni19 Ni15 104.28(4) . .
Ni24 Ni19 Ni15 98.83(4) . .
Ni18 Ni19 Ni25 112.33(5) . .
Sb2 Ni19 Ni25 94.82(4) . .
Ni20 Ni19 Ni25 53.73(4) . .
Sb4 Ni19 Ni25 54.32(3) . .
Ni21 Ni19 Ni25 53.19(4) . .
Ni12 Ni19 Ni25 144.84(5) . .
Sb3 Ni19 Ni25 158.49(5) . .
Ni23 Ni19 Ni25 103.62(4) . .
Ni22 Ni19 Ni25 108.72(5) . .
Ni16 Ni19 Ni25 131.08(5) . .
Ni24 Ni19 Ni25 57.51(3) . .
Ni15 Ni19 Ni25 93.42(4) . .
Ni18 Ni19 Ni17 117.52(5) . .
Sb2 Ni19 Ni17 53.79(3) . .
Ni20 Ni19 Ni17 53.93(4) . .
Sb4 Ni19 Ni17 95.43(4) . .
Ni21 Ni19 Ni17 53.41(4) . .
Ni12 Ni19 Ni17 101.14(4) . .
Sb3 Ni19 Ni17 155.88(5) . .
Ni23 Ni19 Ni17 147.30(5) . .
Ni22 Ni19 Ni17 130.27(5) . .
Ni16 Ni19 Ni17 108.42(5) . .
Ni24 Ni19 Ni17 93.33(4) . .
Ni15 Ni19 Ni17 58.63(3) . .
Ni25 Ni19 Ni17 45.54(3) . .
Ni18 Ni19 Ni14 33.99(3) . .
Sb2 Ni19 Ni14 91.35(3) . .
Ni20 Ni19 Ni14 71.31(4) . .
Sb4 Ni19 Ni14 146.59(4) . .
Ni21 Ni19 Ni14 150.21(5) . .
Ni12 Ni19 Ni14 38.53(3) . .
Sb3 Ni19 Ni14 65.40(3) . .
Ni23 Ni19 Ni14 87.20(4) . .
Ni22 Ni19 Ni14 123.11(4) . .
Ni16 Ni19 Ni14 97.54(4) . .
Ni24 Ni19 Ni14 91.04(4) . .
Ni15 Ni19 Ni14 44.07(3) . .
Ni25 Ni19 Ni14 125.04(4) . .
Ni17 Ni19 Ni14 102.25(4) . .
Ni18 Ni19 Ni26 94.19(4) . .
Sb2 Ni19 Ni26 133.65(4) . .
Ni20 Ni19 Ni26 121.45(4) . .
Sb4 Ni19 Ni26 37.04(3) . .
Ni21 Ni19 Ni26 87.13(4) . .
Ni12 Ni19 Ni26 124.51(4) . .
Sb3 Ni19 Ni26 68.93(3) . .
Ni23 Ni19 Ni26 36.79(3) . .
Ni22 Ni19 Ni26 33.99(3) . .
Ni16 Ni19 Ni26 84.68(4) . .
Ni24 Ni19 Ni26 70.21(4) . .
Ni15 Ni19 Ni26 163.67(4) . .
Ni25 Ni19 Ni26 90.65(4) . .
Ni17 Ni19 Ni26 132.02(4) . .
Ni14 Ni19 Ni26 122.06(4) . .
Ni18 Ni19 Ni11 107.78(4) . .
Sb2 Ni19 Ni11 35.07(2) . .
Ni20 Ni19 Ni11 121.99(4) . .
Sb4 Ni19 Ni11 131.66(4) . .
Ni21 Ni19 Ni11 84.32(4) . .
Ni12 Ni19 Ni11 39.33(3) . .
Sb3 Ni19 Ni11 69.06(3) . .
Ni23 Ni19 Ni11 124.25(4) . .
Ni22 Ni19 Ni11 83.11(4) . .
Ni16 Ni19 Ni11 32.09(3) . .
Ni24 Ni19 Ni11 168.47(4) . .
Ni15 Ni19 Ni11 72.41(3) . .
Ni25 Ni19 Ni11 129.10(4) . .
Ni17 Ni19 Ni11 88.44(3) . .
Ni14 Ni19 Ni11 77.46(3) . .
Ni26 Ni19 Ni11 116.53(3) . .
Ni18 Ni19 Ni10 92.46(4) . .
Sb2 Ni19 Ni10 32.74(2) . .
Ni20 Ni19 Ni10 83.84(4) . .
Sb4 Ni19 Ni10 153.60(4) . .
Ni21 Ni19 Ni10 92.51(4) . .
Ni12 Ni19 Ni10 37.49(3) . .
Sb3 Ni19 Ni10 91.97(3) . .
Ni23 Ni19 Ni10 142.06(4) . .
Ni22 Ni19 Ni10 121.31(4) . .
Ni16 Ni19 Ni10 70.28(3) . .
Ni24 Ni19 Ni10 133.81(4) . .
Ni15 Ni19 Ni10 35.02(3) . .
Ni25 Ni19 Ni10 109.53(4) . .
Ni17 Ni19 Ni10 64.23(3) . .
Ni14 Ni19 Ni10 58.81(2) . .
Ni26 Ni19 Ni10 154.41(3) . .
Ni11 Ni19 Ni10 38.20(2) . .
Ni18 Ni19 Ni27 79.09(4) . .
Sb2 Ni19 Ni27 154.44(4) . .
Ni20 Ni19 Ni27 83.62(4) . .
Sb4 Ni19 Ni27 33.55(3) . .
Ni21 Ni19 Ni27 93.44(4) . .
Ni12 Ni19 Ni27 142.60(4) . .
Sb3 Ni19 Ni27 93.38(3) . .
Ni23 Ni19 Ni27 38.54(3) . .
Ni22 Ni19 Ni27 71.52(4) . .
Ni16 Ni19 Ni27 122.47(4) . .
Ni24 Ni19 Ni27 33.07(3) . .
Ni15 Ni19 Ni27 131.85(4) . .
Ni25 Ni19 Ni27 65.47(3) . .
Ni17 Ni19 Ni27 110.71(4) . .
Ni14 Ni19 Ni27 113.05(3) . .
Ni26 Ni19 Ni27 37.83(2) . .
Ni11 Ni19 Ni27 154.34(4) . .
Ni10 Ni19 Ni27 166.87(3) . .
Ni18 Ni19 Ni13 38.25(3) . .
Sb2 Ni19 Ni13 104.90(3) . .
Ni20 Ni19 Ni13 101.25(4) . .
Sb4 Ni19 Ni13 125.91(4) . .
Ni21 Ni19 Ni13 156.23(4) . .
Ni12 Ni19 Ni13 42.88(3) . .
Sb3 Ni19 Ni13 31.26(2) . .
Ni23 Ni19 Ni13 63.12(3) . .
Ni22 Ni19 Ni13 88.50(4) . .
Ni16 Ni19 Ni13 78.31(3) . .
Ni24 Ni19 Ni13 95.81(4) . .
Ni15 Ni19 Ni13 77.57(3) . .
Ni25 Ni19 Ni13 150.58(4) . .
Ni17 Ni19 Ni13 136.13(4) . .
Ni14 Ni19 Ni13 34.95(2) . .
Ni26 Ni19 Ni13 91.22(3) . .
Ni11 Ni19 Ni13 75.23(3) . .
Ni10 Ni19 Ni13 78.95(3) . .
Ni27 Ni19 Ni13 99.73(3) . .
C21 Ni20 C29 100.2(4) . .
C21 Ni20 C28 97.0(4) . .
C29 Ni20 C28 104.3(3) . .
C21 Ni20 Ni15 49.7(3) . .
C29 Ni20 Ni15 111.3(2) . .
C28 Ni20 Ni15 134.2(3) . .
C21 Ni20 Ni24 140.4(3) . .
C29 Ni20 Ni24 108.5(2) . .
C28 Ni20 Ni24 50.2(3) . .
Ni15 Ni20 Ni24 134.37(6) . .
C21 Ni20 Ni19 120.1(3) . .
C29 Ni20 Ni19 115.3(3) . .
C28 Ni20 Ni19 116.9(3) . .
Ni15 Ni20 Ni19 72.39(4) . .
Ni24 Ni20 Ni19 71.00(4) . .
C21 Ni20 Ni25 147.6(3) . .
C29 Ni20 Ni25 49.7(3) . .
C28 Ni20 Ni25 101.9(3) . .
Ni15 Ni20 Ni25 122.86(5) . .
Ni24 Ni20 Ni25 70.24(5) . .
Ni19 Ni20 Ni25 73.52(4) . .
C21 Ni20 Ni17 98.5(3) . .
C29 Ni20 Ni17 50.6(3) . .
C28 Ni20 Ni17 152.5(3) . .
Ni15 Ni20 Ni17 72.28(4) . .
Ni24 Ni20 Ni17 120.69(6) . .
Ni19 Ni20 Ni17 73.64(4) . .
Ni25 Ni20 Ni17 54.76(4) . .
C21 Ni20 Ni18 90.4(3) . .
C29 Ni20 Ni18 168.9(3) . .
C28 Ni20 Ni18 77.3(2) . .
Ni15 Ni20 Ni18 73.38(4) . .
Ni24 Ni20 Ni18 63.77(4) . .
Ni19 Ni20 Ni18 55.57(4) . .
Ni25 Ni20 Ni18 119.16(5) . .
Ni17 Ni20 Ni18 124.97(5) . .
C21 Ni20 O21 16.8(3) . .
C29 Ni20 O21 94.6(3) . .
C28 Ni20 O21 83.2(3) . .
Ni15 Ni20 O21 66.47(12) . .
Ni24 Ni20 O21 131.28(14) . .
Ni19 Ni20 O21 135.80(13) . .
Ni25 Ni20 O21 144.22(14) . .
Ni17 Ni20 O21 107.25(14) . .
Ni18 Ni20 O21 96.57(13) . .
C21 Ni20 O29 87.6(3) . .
C29 Ni20 O29 18.2(3) . .
C28 Ni20 O29 93.1(3) . .
Ni15 Ni20 O29 112.42(13) . .
Ni24 Ni20 O29 112.38(13) . .
Ni19 Ni20 O29 133.42(13) . .
Ni25 Ni20 O29 65.51(13) . .
Ni17 Ni20 O29 65.19(13) . .
Ni18 Ni20 O29 169.84(13) . .
O21 Ni20 O29 78.95(18) . .
C21 Ni20 O28 82.7(3) . .
C29 Ni20 O28 101.1(3) . .
C28 Ni20 O28 15.5(3) . .
Ni15 Ni20 O28 125.30(13) . .
Ni24 Ni20 O28 65.64(13) . .
Ni19 Ni20 O28 130.12(13) . .
Ni25 Ni20 O28 111.78(13) . .
Ni17 Ni20 O28 151.64(13) . .
Ni18 Ni20 O28 83.21(13) . .
O21 Ni20 O28 68.15(18) . .
O29 Ni20 O28 86.65(18) . .
C21 Ni20 Sb2 94.5(3) . .
C29 Ni20 Sb2 92.9(3) . .
C28 Ni20 Sb2 157.2(3) . .
Ni15 Ni20 Sb2 47.02(3) . .
Ni24 Ni20 Sb2 110.30(4) . .
Ni19 Ni20 Sb2 40.70(3) . .
Ni25 Ni20 Sb2 77.67(3) . .
Ni17 Ni20 Sb2 42.34(3) . .
Ni18 Ni20 Sb2 83.05(3) . .
O21 Ni20 Sb2 110.70(12) . .
O29 Ni20 Sb2 107.04(13) . .
O28 Ni20 Sb2 165.97(13) . .
C21 Ni20 Sb4 161.2(3) . .
C29 Ni20 Sb4 92.1(3) . .
C28 Ni20 Sb4 93.5(3) . .
Ni15 Ni20 Sb4 112.56(4) . .
Ni24 Ni20 Sb4 44.13(3) . .
Ni19 Ni20 Sb4 41.16(3) . .
Ni25 Ni20 Sb4 42.39(3) . .
Ni17 Ni20 Sb4 78.40(4) . .
Ni18 Ni20 Sb4 76.77(3) . .
O21 Ni20 Sb4 173.11(14) . .
O29 Ni20 Sb4 107.33(13) . .
O28 Ni20 Sb4 108.83(13) . .
Sb2 Ni20 Sb4 70.62(2) . .
C21 Ni20 Ni21 131.2(3) . .
C29 Ni20 Ni21 74.2(3) . .
C28 Ni20 Ni21 131.6(3) . .
Ni15 Ni20 Ni21 86.33(4) . .
Ni24 Ni20 Ni21 83.65(4) . .
Ni19 Ni20 Ni21 41.09(3) . .
Ni25 Ni20 Ni21 39.74(3) . .
Ni17 Ni20 Ni21 40.21(3) . .
Ni18 Ni20 Ni21 96.45(4) . .
O21 Ni20 Ni21 144.80(13) . .
O29 Ni20 Ni21 92.33(13) . .
O28 Ni20 Ni21 146.02(13) . .
Sb2 Ni20 Ni21 39.34(2) . .
Sb4 Ni20 Ni21 39.58(2) . .
C21 Ni20 Ni14 57.0(2) . .
C29 Ni20 Ni14 152.4(2) . .
C28 Ni20 Ni14 94.7(2) . .
Ni15 Ni20 Ni14 43.09(3) . .
Ni24 Ni20 Ni14 99.05(4) . .
Ni19 Ni20 Ni14 71.60(3) . .
Ni25 Ni20 Ni14 145.10(5) . .
Ni17 Ni20 Ni14 112.81(4) . .
Ni18 Ni20 Ni14 35.87(3) . .
O21 Ni20 Ni14 67.63(13) . .
O29 Ni20 Ni14 144.43(13) . .
O28 Ni20 Ni14 91.78(13) . .
Sb2 Ni20 Ni14 75.34(2) . .
Sb4 Ni20 Ni14 106.77(3) . .
Ni21 Ni20 Ni14 107.79(3) . .
C21 Ni20 Ni12 79.5(3) . .
C29 Ni20 Ni12 131.9(3) . .
C28 Ni20 Ni12 123.6(2) . .
Ni15 Ni20 Ni12 35.49(3) . .
Ni24 Ni20 Ni12 99.73(4) . .
Ni19 Ni20 Ni12 40.80(3) . .
Ni25 Ni20 Ni12 110.23(4) . .
Ni17 Ni20 Ni12 81.60(4) . .
Ni18 Ni20 Ni12 46.81(3) . .
O21 Ni20 Ni12 95.02(12) . .
O29 Ni20 Ni12 142.12(13) . .
O28 Ni20 Ni12 126.09(13) . .
Sb2 Ni20 Ni12 40.063(19) . .
Sb4 Ni20 Ni12 81.76(3) . .
Ni21 Ni20 Ni12 71.15(3) . .
Ni14 Ni20 Ni12 36.97(2) . .
C21 Ni20 Ni23 127.6(3) . .
C29 Ni20 Ni23 132.1(3) . .
C28 Ni20 Ni23 76.2(3) . .
Ni15 Ni20 Ni23 98.95(4) . .
Ni24 Ni20 Ni23 35.90(3) . .
Ni19 Ni20 Ni23 40.68(3) . .
Ni25 Ni20 Ni23 82.80(4) . .
Ni17 Ni20 Ni23 110.84(4) . .
Ni18 Ni20 Ni23 37.12(3) . .
O21 Ni20 Ni23 132.17(13) . .
O29 Ni20 Ni23 143.85(13) . .
O28 Ni20 Ni23 89.63(13) . .
Sb2 Ni20 Ni23 81.11(3) . .
Sb4 Ni20 Ni23 40.95(2) . .
Ni21 Ni20 Ni23 71.54(3) . .
Ni14 Ni20 Ni23 71.57(3) . .
Ni12 Ni20 Ni23 63.87(3) . .
C21 Ni20 Ni28 160.8(3) . .
C29 Ni20 Ni28 68.7(2) . .
C28 Ni20 Ni28 71.9(3) . .
Ni15 Ni20 Ni28 148.14(5) . .
Ni24 Ni20 Ni28 41.28(3) . .
Ni19 Ni20 Ni28 79.06(4) . .
Ni25 Ni20 Ni28 31.79(3) . .
Ni17 Ni20 Ni28 86.52(4) . .
Ni18 Ni20 Ni28 101.85(4) . .
O21 Ni20 Ni28 144.53(12) . .
O29 Ni20 Ni28 77.70(13) . .
O28 Ni20 Ni28 84.14(13) . .
Sb2 Ni20 Ni28 101.48(3) . .
Sb4 Ni20 Ni28 37.92(2) . .
Ni21 Ni20 Ni28 62.57(3) . .
Ni14 Ni20 Ni28 137.53(4) . .
Ni12 Ni20 Ni28 119.64(3) . .
Ni23 Ni20 Ni28 66.15(3) . .
C24 Ni21 C30 102.0(4) . .
C24 Ni21 Ni25 138.3(3) . .
C30 Ni21 Ni25 50.5(3) . .
C24 Ni21 Ni17 138.5(4) . .
C30 Ni21 Ni17 52.0(3) . .
Ni25 Ni21 Ni17 54.56(4) . .
C24 Ni21 Sb2 114.3(3) . .
C30 Ni21 Sb2 106.9(3) . .
Ni25 Ni21 Sb2 104.57(5) . .
Ni17 Ni21 Sb2 59.11(3) . .
C24 Ni21 Sb4 113.1(3) . .
C30 Ni21 Sb4 104.9(3) . .
Ni25 Ni21 Sb4 59.66(4) . .
Ni17 Ni21 Sb4 105.55(5) . .
Sb2 Ni21 Sb4 114.09(4) . .
C24 Ni21 Ni19 143.4(3) . .
C30 Ni21 Ni19 114.6(3) . .
Ni25 Ni21 Ni19 71.64(4) . .
Ni17 Ni21 Ni19 71.76(4) . .
Sb2 Ni21 Ni19 56.85(3) . .
Sb4 Ni21 Ni19 57.61(3) . .
C24 Ni21 O24 1.6(4) . .
C30 Ni21 O24 100.5(3) . .
Ni25 Ni21 O24 137.22(18) . .
Ni17 Ni21 O24 137.3(2) . .
Sb2 Ni21 O24 114.93(17) . .
Sb4 Ni21 O24 113.74(19) . .
Ni19 Ni21 O24 145.0(2) . .
C24 Ni21 O30 85.8(4) . .
C30 Ni21 O30 16.3(3) . .
Ni25 Ni21 O30 64.74(13) . .
Ni17 Ni21 O30 65.02(14) . .
Sb2 Ni21 O30 113.58(14) . .
Sb4 Ni21 O30 112.92(13) . .
Ni19 Ni21 O30 130.78(14) . .
O24 Ni21 O30 84.2(2) . .
C24 Ni21 Ni22 92.9(4) . .
C30 Ni21 Ni22 153.9(3) . .
Ni25 Ni21 Ni22 104.71(5) . .
Ni17 Ni21 Ni22 124.71(5) . .
Sb2 Ni21 Ni22 85.52(4) . .
Sb4 Ni21 Ni22 49.20(3) . .
Ni19 Ni21 Ni22 53.04(4) . .
O24 Ni21 Ni22 94.4(2) . .
O30 Ni21 Ni22 159.57(14) . .
C24 Ni21 Ni16 93.1(3) . .
C30 Ni21 Ni16 155.0(3) . .
Ni25 Ni21 Ni16 124.95(5) . .
Ni17 Ni21 Ni16 103.93(4) . .
Sb2 Ni21 Ni16 48.24(3) . .
Sb4 Ni21 Ni16 86.80(4) . .
Ni19 Ni21 Ni16 53.34(3) . .
O24 Ni21 Ni16 94.57(19) . .
O30 Ni21 Ni16 159.01(14) . .
Ni22 Ni21 Ni16 41.37(3) . .
C24 Ni21 Ni20 177.5(4) . .
C30 Ni21 Ni20 75.5(3) . .
Ni25 Ni21 Ni20 39.59(3) . .
Ni17 Ni21 Ni20 40.05(3) . .
Sb2 Ni21 Ni20 67.07(3) . .
Sb4 Ni21 Ni20 67.56(3) . .
Ni19 Ni21 Ni20 39.11(3) . .
O24 Ni21 Ni20 175.9(2) . .
O30 Ni21 Ni20 91.68(13) . .
Ni22 Ni21 Ni20 89.28(3) . .
Ni16 Ni21 Ni20 89.38(3) . .
C24 Ni21 Ni28 117.4(3) . .
C30 Ni21 Ni28 68.7(3) . .
Ni25 Ni21 Ni28 31.07(3) . .
Ni17 Ni21 Ni28 85.57(4) . .
Sb2 Ni21 Ni28 127.86(4) . .
Sb4 Ni21 Ni28 36.37(2) . .
Ni19 Ni21 Ni28 77.30(4) . .
O24 Ni21 Ni28 116.93(17) . .
O30 Ni21 Ni28 77.03(13) . .
Ni22 Ni21 Ni28 85.55(4) . .
Ni16 Ni21 Ni28 121.35(4) . .
Ni20 Ni21 Ni28 61.56(3) . .
C24 Ni21 Ni24 148.0(3) . .
C30 Ni21 Ni24 88.4(3) . .
Ni25 Ni21 Ni24 38.17(3) . .
Ni17 Ni21 Ni24 71.05(4) . .
Sb2 Ni21 Ni24 90.65(3) . .
Sb4 Ni21 Ni24 35.08(2) . .
Ni19 Ni21 Ni24 38.73(3) . .
O24 Ni21 Ni24 148.44(19) . .
O30 Ni21 Ni24 102.90(13) . .
Ni22 Ni21 Ni24 68.22(3) . .
Ni16 Ni21 Ni24 89.09(3) . .
Ni20 Ni21 Ni24 32.53(2) . .
Ni28 Ni21 Ni24 39.01(2) . .
C24 Ni21 Ni15 149.5(3) . .
C30 Ni21 Ni15 89.6(3) . .
Ni25 Ni21 Ni15 69.88(4) . .
Ni17 Ni21 Ni15 38.27(3) . .
Sb2 Ni21 Ni15 35.32(2) . .
Sb4 Ni21 Ni15 90.40(3) . .
Ni19 Ni21 Ni15 37.96(3) . .
O24 Ni21 Ni15 149.94(17) . .
O30 Ni21 Ni15 103.28(14) . .
Ni22 Ni21 Ni15 88.08(3) . .
Ni16 Ni21 Ni15 68.03(3) . .
Ni20 Ni21 Ni15 31.77(2) . .
Ni28 Ni21 Ni15 93.13(3) . .
Ni24 Ni21 Ni15 58.99(2) . .
C23 Ni22 C25 93.4(5) . .
C23 Ni22 Ni16 50.9(3) . .
C25 Ni22 Ni16 138.0(3) . .
C23 Ni22 Ni26 139.9(3) . .
C25 Ni22 Ni26 49.6(3) . .
Ni16 Ni22 Ni26 168.71(7) . .
C23 Ni22 Sb4 122.4(3) . .
C25 Ni22 Sb4 101.9(3) . .
Ni16 Ni22 Sb4 115.44(6) . .
Ni26 Ni22 Sb4 63.50(4) . .
C23 Ni22 Sb3 107.9(3) . .
C25 Ni22 Sb3 125.9(4) . .
Ni16 Ni22 Sb3 61.93(4) . .
Ni26 Ni22 Sb3 107.09(6) . .
Sb4 Ni22 Sb3 106.60(4) . .
C23 Ni22 Ni19 106.9(3) . .
C25 Ni22 Ni19 156.1(3) . .
Ni16 Ni22 Ni19 65.83(4) . .
Ni26 Ni22 Ni19 107.13(5) . .
Sb4 Ni22 Ni19 56.82(3) . .
Sb3 Ni22 Ni19 59.84(3) . .
C23 Ni22 Ni23 161.3(3) . .
C25 Ni22 Ni23 103.6(4) . .
Ni16 Ni22 Ni23 110.37(5) . .
Ni26 Ni22 Ni23 58.72(5) . .
Sb4 Ni22 Ni23 61.98(4) . .
Sb3 Ni22 Ni23 55.60(3) . .
Ni19 Ni22 Ni23 58.60(4) . .
C23 Ni22 O23 14.3(3) . .
C25 Ni22 O23 80.5(4) . .
Ni16 Ni22 O23 65.21(15) . .
Ni26 Ni22 O23 125.71(16) . .
Sb4 Ni22 O23 119.19(17) . .
Sb3 Ni22 O23 120.64(15) . .
Ni19 Ni22 O23 117.98(18) . .
Ni23 Ni22 O23 175.57(16) . .
C23 Ni22 O25 79.4(4) . .
C25 Ni22 O25 15.0(4) . .
Ni16 Ni22 O25 123.20(16) . .
Ni26 Ni22 O25 64.50(16) . .
Sb4 Ni22 O25 113.73(16) . .
Sb3 Ni22 O25 125.9(2) . .
Ni19 Ni22 O25 170.37(16) . .
Ni23 Ni22 O25 116.71(19) . .
O23 Ni22 O25 67.1(2) . .
C23 Ni22 Ni21 75.9(3) . .
C25 Ni22 Ni21 127.3(3) . .
Ni16 Ni22 Ni21 71.00(5) . .
Ni26 Ni22 Ni21 111.92(5) . .
Sb4 Ni22 Ni21 50.71(3) . .
Sb3 Ni22 Ni21 106.17(4) . .
Ni19 Ni22 Ni21 49.98(3) . .
Ni23 Ni22 Ni21 99.10(4) . .
O23 Ni22 Ni21 79.47(18) . .
O25 Ni22 Ni21 127.0(2) . .
C23 Ni22 Ni12 89.5(3) . .
C25 Ni22 Ni12 158.2(3) . .
Ni16 Ni22 Ni12 38.70(3) . .
Ni26 Ni22 Ni12 130.49(5) . .
Sb4 Ni22 Ni12 94.64(4) . .
Sb3 Ni22 Ni12 33.80(2) . .
Ni19 Ni22 Ni12 37.89(3) . .
Ni23 Ni22 Ni12 71.78(4) . .
O23 Ni22 Ni12 103.79(15) . .
O25 Ni22 Ni12 151.26(17) . .
Ni21 Ni22 Ni12 74.28(3) . .
C23 Ni22 Ni29 117.2(3) . .
C25 Ni22 Ni29 65.8(3) . .
Ni16 Ni22 Ni29 144.79(6) . .
Ni26 Ni22 Ni29 40.54(4) . .
Sb4 Ni22 Ni29 36.52(3) . .
Sb3 Ni22 Ni29 132.90(4) . .
Ni19 Ni22 Ni29 93.30(4) . .
Ni23 Ni22 Ni29 77.59(4) . .
O23 Ni22 Ni29 105.89(15) . .
O25 Ni22 Ni29 77.22(16) . .
Ni21 Ni22 Ni29 73.88(3) . .
Ni12 Ni22 Ni29 130.95(3) . .
C23 Ni22 Ni27 153.5(3) . .
C25 Ni22 Ni27 85.1(3) . .
Ni16 Ni22 Ni27 136.81(5) . .
Ni26 Ni22 Ni27 36.60(4) . .
Sb4 Ni22 Ni27 33.68(3) . .
Sb3 Ni22 Ni27 94.01(4) . .
Ni19 Ni22 Ni27 71.08(3) . .
Ni23 Ni22 Ni27 38.73(3) . .
O23 Ni22 Ni27 144.52(15) . .
O25 Ni22 Ni27 99.99(16) . .
Ni21 Ni22 Ni27 83.94(3) . .
Ni12 Ni22 Ni27 101.51(3) . .
Ni29 Ni22 Ni27 38.93(2) . .
C23 Ni22 Ni18 128.7(3) . .
C25 Ni22 Ni18 135.8(4) . .
Ni16 Ni22 Ni18 78.33(4) . .
Ni26 Ni22 Ni18 91.18(5) . .
Sb4 Ni22 Ni18 69.11(3) . .
Sb3 Ni22 Ni18 37.50(2) . .
Ni19 Ni22 Ni18 32.16(3) . .
Ni23 Ni22 Ni18 32.96(3) . .
O23 Ni22 Ni18 142.70(16) . .
O25 Ni22 Ni18 146.9(2) . .
Ni21 Ni22 Ni18 81.61(3) . .
Ni12 Ni22 Ni18 39.72(2) . .
Ni29 Ni22 Ni18 99.24(3) . .
Ni27 Ni22 Ni18 63.28(3) . .
C23 Ni22 Ni24 141.2(3) . .
C25 Ni22 Ni24 117.7(3) . .
Ni16 Ni22 Ni24 104.16(4) . .
Ni26 Ni22 Ni24 68.47(4) . .
Sb4 Ni22 Ni24 33.75(2) . .
Sb3 Ni22 Ni24 73.40(3) . .
Ni19 Ni22 Ni24 38.67(3) . .
Ni23 Ni22 Ni24 32.83(3) . .
O23 Ni22 Ni24 146.33(18) . .
O25 Ni22 Ni24 132.62(16) . .
Ni21 Ni22 Ni24 66.95(3) . .
Ni12 Ni22 Ni24 70.25(3) . .
Ni29 Ni22 Ni24 63.33(3) . .
Ni27 Ni22 Ni24 32.66(2) . .
Ni18 Ni22 Ni24 36.46(2) . .
C26 Ni23 C27 94.9(5) . .
C26 Ni23 Ni18 131.1(4) . .
C27 Ni23 Ni18 47.5(3) . .
C26 Ni23 Sb3 103.7(3) . .
C27 Ni23 Sb3 103.4(3) . .
Ni18 Ni23 Sb3 66.52(4) . .
C26 Ni23 Ni24 132.8(3) . .
C27 Ni23 Ni24 64.1(3) . .
Ni18 Ni23 Ni24 65.41(4) . .
Sb3 Ni23 Ni24 121.53(5) . .
C26 Ni23 Ni26 66.7(4) . .
C27 Ni23 Ni26 148.5(3) . .
Ni18 Ni23 Ni26 160.97(6) . .
Sb3 Ni23 Ni26 105.73(5) . .
Ni24 Ni23 Ni26 108.86(5) . .
C26 Ni23 Ni19 161.0(3) . .
C27 Ni23 Ni19 100.0(3) . .
Ni18 Ni23 Ni19 56.66(4) . .
Sb3 Ni23 Ni19 61.41(3) . .
Ni24 Ni23 Ni19 65.21(4) . .
Ni26 Ni23 Ni19 104.31(5) . .
C26 Ni23 Ni27 87.4(3) . .
C27 Ni23 Ni27 93.2(2) . .
Ni18 Ni23 Ni27 119.15(5) . .
Sb3 Ni23 Ni27 158.99(6) . .
Ni24 Ni23 Ni27 54.91(4) . .
Ni26 Ni23 Ni27 61.95(4) . .
Ni19 Ni23 Ni27 103.41(5) . .
C26 Ni23 Sb4 123.9(4) . .
C27 Ni23 Sb4 124.4(3) . .
Ni18 Ni23 Sb4 104.63(5) . .
Sb3 Ni23 Sb4 103.56(4) . .
Ni24 Ni23 Sb4 60.33(4) . .
Ni26 Ni23 Sb4 59.07(4) . .
Ni19 Ni23 Sb4 55.14(3) . .
Ni27 Ni23 Sb4 55.81(3) . .
C26 Ni23 Ni22 103.0(4) . .
C27 Ni23 Ni22 157.1(3) . .
Ni18 Ni23 Ni22 109.65(5) . .
Sb3 Ni23 Ni22 58.76(4) . .
Ni24 Ni23 Ni22 110.95(5) . .
Ni26 Ni23 Ni22 53.99(4) . .
Ni19 Ni23 Ni22 59.89(4) . .
Ni27 Ni23 Ni22 101.69(5) . .
Sb4 Ni23 Ni22 55.15(3) . .
C26 Ni23 O27 79.9(4) . .
C27 Ni23 O27 16.3(3) . .
Ni18 Ni23 O27 63.53(13) . .
Sb3 Ni23 O27 113.06(13) . .
Ni24 Ni23 O27 71.30(13) . .
Ni26 Ni23 O27 133.60(14) . .
Ni19 Ni23 O27 115.95(14) . .
Ni27 Ni23 O27 86.18(13) . .
Sb4 Ni23 O27 129.72(14) . .
Ni22 Ni23 O27 171.68(14) . .
C26 Ni23 O26 6.0(4) . .
C27 Ni23 O26 90.6(3) . .
Ni18 Ni23 O26 125.18(18) . .
Sb3 Ni23 O26 100.71(19) . .
Ni24 Ni23 O26 133.9(2) . .
Ni26 Ni23 O26 72.47(18) . .
Ni19 Ni23 O26 160.8(2) . .
Ni27 Ni23 O26 91.82(19) . .
Sb4 Ni23 O26 129.93(18) . .
Ni22 Ni23 O26 106.02(19) . .
O27 Ni23 O26 76.1(2) . .
C26 Ni23 Ni13 95.2(3) . .
C27 Ni23 Ni13 67.1(2) . .
Ni18 Ni23 Ni13 46.49(3) . .
Sb3 Ni23 Ni13 38.08(3) . .
Ni24 Ni23 Ni13 111.72(5) . .
Ni26 Ni23 Ni13 136.68(5) . .
Ni19 Ni23 Ni13 80.00(4) . .
Ni27 Ni23 Ni13 160.26(5) . .
Sb4 Ni23 Ni13 134.21(4) . .
Ni22 Ni23 Ni13 96.82(4) . .
O27 Ni23 Ni13 75.06(13) . .
O26 Ni23 Ni13 89.61(18) . .
C26 Ni23 Ni20 161.3(4) . .
C27 Ni23 Ni20 68.4(3) . .
Ni18 Ni23 Ni20 41.99(3) . .
Sb3 Ni23 Ni20 88.75(4) . .
Ni24 Ni23 Ni20 32.78(3) . .
Ni26 Ni23 Ni20 123.67(5) . .
Ni19 Ni23 Ni20 37.41(3) . .
Ni27 Ni23 Ni20 85.41(4) . .
Sb4 Ni23 Ni20 64.64(3) . .
Ni22 Ni23 Ni20 95.35(4) . .
O27 Ni23 Ni20 82.48(13) . .
O26 Ni23 Ni20 158.56(19) . .
Ni13 Ni23 Ni20 86.09(3) . .
C26 Ni23 Ni30 62.0(3) . .
C27 Ni23 Ni30 115.1(3) . .
Ni18 Ni23 Ni30 152.48(5) . .
Sb3 Ni23 Ni30 139.33(5) . .
Ni24 Ni23 Ni30 88.16(4) . .
Ni26 Ni23 Ni30 34.02(4) . .
Ni19 Ni23 Ni30 120.40(4) . .
Ni27 Ni23 Ni30 33.53(3) . .
Sb4 Ni23 Ni30 65.28(3) . .
Ni22 Ni23 Ni30 86.13(4) . .
O27 Ni23 Ni30 102.04(13) . .
O26 Ni23 Ni30 67.70(18) . .
Ni13 Ni23 Ni30 156.95(4) . .
Ni20 Ni23 Ni30 116.49(3) . .
C26 Ni23 Ni12 133.4(3) . .
C27 Ni23 Ni12 87.7(3) . .
Ni18 Ni23 Ni12 41.43(3) . .
Sb3 Ni23 Ni12 31.85(2) . .
Ni24 Ni23 Ni12 89.78(4) . .
Ni26 Ni23 Ni12 123.69(5) . .
Ni19 Ni23 Ni12 36.80(3) . .
Ni27 Ni23 Ni12 139.10(5) . .
Sb4 Ni23 Ni12 90.63(3) . .
Ni22 Ni23 Ni12 69.71(4) . .
O27 Ni23 Ni12 102.59(13) . .
O26 Ni23 Ni12 129.08(19) . .
Ni13 Ni23 Ni12 43.66(2) . .
Ni20 Ni23 Ni12 57.03(2) . .
Ni30 Ni23 Ni12 153.18(4) . .
C26 Ni23 Ni16 120.8(3) . .
C27 Ni23 Ni16 125.7(3) . .
Ni18 Ni23 Ni16 78.77(4) . .
Sb3 Ni23 Ni16 33.99(3) . .
Ni24 Ni23 Ni16 104.93(4) . .
Ni26 Ni23 Ni16 85.72(4) . .
Ni19 Ni23 Ni16 40.30(3) . .
Ni27 Ni23 Ni16 125.06(5) . .
Sb4 Ni23 Ni16 69.70(3) . .
Ni22 Ni23 Ni16 31.77(3) . .
O27 Ni23 Ni16 140.31(13) . .
O26 Ni23 Ni16 120.9(2) . .
Ni13 Ni23 Ni16 69.93(3) . .
Ni20 Ni23 Ni16 77.15(3) . .
Ni30 Ni23 Ni16 117.49(4) . .
Ni12 Ni23 Ni16 38.00(2) . .
C33 Ni24 C28 94.8(4) . .
C33 Ni24 Ni20 144.9(3) . .
C28 Ni24 Ni20 53.0(3) . .
C33 Ni24 Ni27 51.1(3) . .
C28 Ni24 Ni27 145.9(3) . .
Ni20 Ni24 Ni27 157.33(6) . .
C33 Ni24 C27 88.0(4) . .
C28 Ni24 C27 91.3(3) . .
Ni20 Ni24 C27 104.5(2) . .
Ni27 Ni24 C27 89.7(2) . .
C33 Ni24 Ni23 101.1(3) . .
C28 Ni24 Ni23 133.0(3) . .
Ni20 Ni24 Ni23 111.32(5) . .
Ni27 Ni24 Ni23 66.26(4) . .
C27 Ni24 Ni23 46.1(2) . .
C33 Ni24 Sb4 108.5(3) . .
C28 Ni24 Sb4 148.6(3) . .
Ni20 Ni24 Sb4 98.04(5) . .
Ni27 Ni24 Sb4 60.09(4) . .
C27 Ni24 Sb4 109.8(2) . .
Ni23 Ni24 Sb4 63.66(4) . .
C33 Ni24 Ni18 128.5(3) . .
C28 Ni24 Ni18 79.3(3) . .
Ni20 Ni24 Ni18 65.38(4) . .
Ni27 Ni24 Ni18 121.26(5) . .
C27 Ni24 Ni18 41.7(2) . .
Ni23 Ni24 Ni18 56.22(4) . .
Sb4 Ni24 Ni18 100.70(4) . .
C33 Ni24 Ni25 120.3(3) . .
C28 Ni24 Ni25 94.5(3) . .
Ni20 Ni24 Ni25 58.09(4) . .
Ni27 Ni24 Ni25 101.22(5) . .
C27 Ni24 Ni25 150.4(2) . .
Ni23 Ni24 Ni25 113.89(5) . .
Sb4 Ni24 Ni25 55.79(3) . .
Ni18 Ni24 Ni25 111.21(5) . .
C33 Ni24 Ni19 157.9(3) . .
C28 Ni24 Ni19 106.5(3) . .
Ni20 Ni24 Ni19 57.15(4) . .
Ni27 Ni24 Ni19 107.62(5) . .
C27 Ni24 Ni19 85.7(2) . .
Ni23 Ni24 Ni19 59.93(4) . .
Sb4 Ni24 Ni19 54.53(3) . .
Ni18 Ni24 Ni19 52.74(3) . .
Ni25 Ni24 Ni19 64.80(4) . .
C33 Ni24 O33 14.7(3) . .
C28 Ni24 O33 80.1(3) . .
Ni20 Ni24 O33 131.27(15) . .
Ni27 Ni24 O33 65.85(15) . .
C27 Ni24 O33 87.2(3) . .
Ni23 Ni24 O33 110.44(16) . .
Sb4 Ni24 O33 122.58(15) . .
Ni18 Ni24 O33 123.49(16) . .
Ni25 Ni24 O33 122.45(16) . .
Ni19 Ni24 O33 170.36(16) . .
C33 Ni24 O28 82.6(3) . .
C28 Ni24 O28 12.8(3) . .
Ni20 Ni24 O28 65.81(12) . .
Ni27 Ni24 O28 133.72(13) . .
C27 Ni24 O28 86.9(3) . .
Ni23 Ni24 O28 132.10(13) . .
Sb4 Ni24 O28 159.82(13) . .
Ni18 Ni24 O28 83.94(13) . .
Ni25 Ni24 O28 104.15(13) . .
Ni19 Ni24 O28 118.08(13) . .
O33 Ni24 O28 67.89(19) . .
C33 Ni24 Ni28 72.6(3) . .
C28 Ni24 Ni28 114.9(3) . .
Ni20 Ni24 Ni28 105.86(5) . .
Ni27 Ni24 Ni28 58.35(4) . .
C27 Ni24 Ni28 148.1(2) . .
Ni23 Ni24 Ni28 111.97(5) . .
Sb4 Ni24 Ni28 56.25(3) . .
Ni18 Ni24 Ni28 155.23(5) . .
Ni25 Ni24 Ni28 50.25(4) . .
Ni19 Ni24 Ni28 102.66(5) . .
O33 Ni24 Ni28 80.23(16) . .
O28 Ni24 Ni28 114.56(13) . .
C33 Ni24 Ni26 87.9(3) . .
C28 Ni24 Ni26 168.7(3) . .
Ni20 Ni24 Ni26 126.53(5) . .
Ni27 Ni24 Ni26 38.75(3) . .
C27 Ni24 Ni26 77.8(2) . .
Ni23 Ni24 Ni26 35.76(3) . .
Sb4 Ni24 Ni26 37.88(3) . .
Ni18 Ni24 Ni26 90.38(4) . .
Ni25 Ni24 Ni26 93.55(4) . .
Ni19 Ni24 Ni26 70.07(4) . .
O33 Ni24 Ni26 102.08(15) . .
O28 Ni24 Ni26 162.28(13) . .
Ni28 Ni24 Ni26 76.34(4) . .
C33 Ni24 Ni17 148.5(3) . .
C28 Ni24 Ni17 80.4(3) . .
Ni20 Ni24 Ni17 31.05(3) . .
Ni27 Ni24 Ni17 126.31(5) . .
C27 Ni24 Ni17 123.1(2) . .
Ni23 Ni24 Ni17 104.86(4) . .
Sb4 Ni24 Ni17 68.64(3) . .
Ni18 Ni24 Ni17 81.63(4) . .
Ni25 Ni24 Ni17 30.87(3) . .
Ni19 Ni24 Ni17 45.31(3) . .
O33 Ni24 Ni17 144.16(16) . .
O28 Ni24 Ni17 92.93(13) . .
Ni28 Ni24 Ni17 81.11(4) . .
Ni26 Ni24 Ni17 102.86(3) . .
C33 Ni24 Ni15 159.3(3) . .
C28 Ni24 Ni15 65.5(3) . .
Ni20 Ni24 Ni15 22.77(3) . .
Ni27 Ni24 Ni15 148.49(5) . .
C27 Ni24 Ni15 86.0(2) . .
Ni23 Ni24 Ni15 88.96(4) . .
Sb4 Ni24 Ni15 92.17(3) . .
Ni18 Ni24 Ni15 44.71(3) . .
Ni25 Ni24 Ni15 70.26(3) . .
Ni19 Ni24 Ni15 40.95(3) . .
O33 Ni24 Ni15 144.76(15) . .
O28 Ni24 Ni15 77.24(12) . .
Ni28 Ni24 Ni15 120.50(4) . .
Ni26 Ni24 Ni15 110.13(3) . .
Ni17 Ni24 Ni15 39.39(2) . .
C33 Ni24 Ni21 137.6(3) . .
C28 Ni24 Ni21 115.1(3) . .
Ni20 Ni24 Ni21 63.82(4) . .
Ni27 Ni24 Ni21 93.95(4) . .
C27 Ni24 Ni21 118.7(2) . .
Ni23 Ni24 Ni21 80.48(4) . .
Sb4 Ni24 Ni21 34.29(2) . .
Ni18 Ni24 Ni21 87.92(4) . .
Ni25 Ni24 Ni21 34.00(3) . .
Ni19 Ni24 Ni21 35.40(3) . .
O33 Ni24 Ni21 148.00(15) . .
O28 Ni24 Ni21 127.61(13) . .
Ni28 Ni24 Ni21 67.88(3) . .
Ni26 Ni24 Ni21 68.68(3) . .
Ni17 Ni24 Ni21 34.70(2) . .
Ni15 Ni24 Ni21 61.58(2) . .
C33 Ni24 Ni31 49.4(3) . .
C28 Ni24 Ni31 127.2(3) . .
Ni20 Ni24 Ni31 135.85(5) . .
Ni27 Ni24 Ni31 31.27(3) . .
C27 Ni24 Ni31 119.2(2) . .
Ni23 Ni24 Ni31 95.51(4) . .
Sb4 Ni24 Ni31 62.62(3) . .
Ni18 Ni24 Ni31 151.71(5) . .
Ni25 Ni24 Ni31 79.41(4) . .
Ni19 Ni24 Ni31 117.10(4) . .
O33 Ni24 Ni31 61.37(15) . .
O28 Ni24 Ni31 119.90(12) . .
Ni28 Ni24 Ni31 30.02(3) . .
Ni26 Ni24 Ni31 62.22(3) . .
Ni17 Ni24 Ni31 109.83(3) . .
Ni15 Ni24 Ni31 148.40(4) . .
Ni21 Ni24 Ni31 88.27(3) . .
C33 Ni24 Ni22 120.8(3) . .
C28 Ni24 Ni22 142.7(3) . .
Ni20 Ni24 Ni22 93.88(4) . .
Ni27 Ni24 Ni22 70.92(4) . .
C27 Ni24 Ni22 80.1(2) . .
Ni23 Ni24 Ni22 36.21(3) . .
Sb4 Ni24 Ni22 32.19(2) . .
Ni18 Ni24 Ni22 70.11(3) . .
Ni25 Ni24 Ni22 77.70(4) . .
Ni19 Ni24 Ni22 37.14(3) . .
O33 Ni24 Ni22 134.85(15) . .
O28 Ni24 Ni22 152.36(12) . .
Ni28 Ni24 Ni22 88.18(4) . .
Ni26 Ni24 Ni22 32.94(2) . .
Ni17 Ni24 Ni22 74.47(3) . .
Ni15 Ni24 Ni22 77.60(3) . .
Ni21 Ni24 Ni22 44.83(3) . .
Ni31 Ni24 Ni22 87.69(3) . .
C31 Ni25 C29 99.0(4) . .
C31 Ni25 C30 100.0(4) . .
C29 Ni25 C30 95.2(4) . .
C31 Ni25 Ni17 136.1(3) . .
C29 Ni25 Ni17 54.5(2) . .
C30 Ni25 Ni17 55.7(3) . .
C31 Ni25 Ni28 47.4(3) . .
C29 Ni25 Ni28 126.2(2) . .
C30 Ni25 Ni28 126.5(3) . .
Ni17 Ni25 Ni28 176.38(6) . .
C31 Ni25 Ni20 128.8(3) . .
C29 Ni25 Ni20 48.5(2) . .
C30 Ni25 Ni20 118.5(3) . .
Ni17 Ni25 Ni20 62.99(4) . .
Ni28 Ni25 Ni20 114.45(6) . .
C31 Ni25 Ni21 130.5(3) . .
C29 Ni25 Ni21 117.5(2) . .
C30 Ni25 Ni21 47.8(3) . .
Ni17 Ni25 Ni21 63.11(5) . .
Ni28 Ni25 Ni21 115.83(6) . .
Ni20 Ni25 Ni21 100.67(5) . .
C31 Ni25 Sb4 106.8(3) . .
C29 Ni25 Sb4 144.3(2) . .
C30 Ni25 Sb4 104.0(3) . .
Ni17 Ni25 Sb4 114.08(5) . .
Ni28 Ni25 Sb4 63.10(4) . .
Ni20 Ni25 Sb4 95.77(4) . .
Ni21 Ni25 Sb4 61.39(4) . .
C31 Ni25 Ni24 103.0(3) . .
C29 Ni25 Ni24 91.5(2) . .
C30 Ni25 Ni24 154.7(3) . .
Ni17 Ni25 Ni24 111.08(5) . .
Ni28 Ni25 Ni24 65.69(4) . .
Ni20 Ni25 Ni24 51.66(4) . .
Ni21 Ni25 Ni24 107.83(5) . .
Sb4 Ni25 Ni24 59.11(3) . .
C31 Ni25 O31 17.6(3) . .
C29 Ni25 O31 87.3(3) . .
C30 Ni25 O31 88.1(3) . .
Ni17 Ni25 O31 118.52(15) . .
Ni28 Ni25 O31 64.98(15) . .
Ni20 Ni25 O31 127.19(16) . .
Ni21 Ni25 O31 128.17(15) . .
Sb4 Ni25 O31 122.66(15) . .
Ni24 Ni25 O31 116.67(15) . .
C31 Ni25 O30 83.6(3) . .
C29 Ni25 O30 94.2(3) . .
C30 Ni25 O30 16.8(3) . .
Ni17 Ni25 O30 66.73(13) . .
Ni28 Ni25 O30 116.18(13) . .
Ni20 Ni25 O30 128.88(14) . .
Ni21 Ni25 O30 62.77(13) . .
Sb4 Ni25 O30 112.70(15) . .
Ni24 Ni25 O30 170.52(14) . .
O31 Ni25 O30 71.22(19) . .
C31 Ni25 O29 82.9(3) . .
C29 Ni25 O29 16.3(3) . .
C30 Ni25 O29 95.5(3) . .
Ni17 Ni25 O29 66.25(12) . .
Ni28 Ni25 O29 115.26(13) . .
Ni20 Ni25 O29 62.26(12) . .
Ni21 Ni25 O29 128.58(13) . .
Sb4 Ni25 O29 156.03(13) . .
Ni24 Ni25 O29 97.67(13) . .
O31 Ni25 O29 71.03(18) . .
O30 Ni25 O29 89.84(19) . .
C31 Ni25 Ni19 156.2(3) . .
C29 Ni25 Ni19 95.5(2) . .
C30 Ni25 Ni19 97.3(3) . .
Ni17 Ni25 Ni19 67.56(4) . .
Ni28 Ni25 Ni19 108.91(5) . .
Ni20 Ni25 Ni19 52.74(3) . .
Ni21 Ni25 Ni19 55.17(4) . .
Sb4 Ni25 Ni19 52.79(3) . .
Ni24 Ni25 Ni19 57.69(3) . .
O31 Ni25 Ni19 173.67(15) . .
O30 Ni25 Ni19 114.11(12) . .
O29 Ni25 Ni19 111.59(12) . .
C31 Ni25 Ni27 84.3(3) . .
C29 Ni25 Ni27 125.0(2) . .
C30 Ni25 Ni27 138.6(3) . .
Ni17 Ni25 Ni27 138.92(5) . .
Ni28 Ni25 Ni27 37.47(4) . .
Ni20 Ni25 Ni27 87.20(4) . .
Ni21 Ni25 Ni27 98.85(4) . .
Sb4 Ni25 Ni27 37.51(3) . .
Ni24 Ni25 Ni27 35.94(3) . .
O31 Ni25 Ni27 101.79(14) . .
O30 Ni25 Ni27 140.37(15) . .
O29 Ni25 Ni27 125.74(13) . .
Ni19 Ni25 Ni27 71.95(3) . .
C31 Ni25 Ni15 151.6(3) . .
C29 Ni25 Ni15 54.4(2) . .
C30 Ni25 Ni15 92.8(3) . .
Ni17 Ni25 Ni15 39.55(3) . .
Ni28 Ni25 Ni15 137.21(5) . .
Ni20 Ni25 Ni15 27.28(3) . .
Ni21 Ni25 Ni15 76.17(4) . .
Sb4 Ni25 Ni15 94.34(3) . .
Ni24 Ni25 Ni15 71.54(3) . .
O31 Ni25 Ni15 141.61(15) . .
O30 Ni25 Ni15 105.87(13) . .
O29 Ni25 Ni15 70.69(11) . .
Ni19 Ni25 Ni15 41.86(3) . .
Ni27 Ni25 Ni15 102.60(3) . .
C31 Ni25 Ni29 74.3(3) . .
C29 Ni25 Ni29 162.0(2) . .
C30 Ni25 Ni29 102.4(3) . .
Ni17 Ni25 Ni29 140.74(5) . .
Ni28 Ni25 Ni29 37.81(4) . .
Ni20 Ni25 Ni29 123.06(4) . .
Ni21 Ni25 Ni29 78.07(4) . .
Sb4 Ni25 Ni29 33.41(2) . .
Ni24 Ni25 Ni29 74.20(4) . .
O31 Ni25 Ni29 89.38(15) . .
O30 Ni25 Ni29 101.50(14) . .
O29 Ni25 Ni29 153.01(12) . .
Ni19 Ni25 Ni29 86.19(4) . .
Ni27 Ni25 Ni29 38.87(3) . .
Ni15 Ni25 Ni29 127.58(3) . .
C32 Ni26 C25 96.1(5) . .
C32 Ni26 Ni22 140.9(4) . .
C25 Ni26 Ni22 49.2(3) . .
C32 Ni26 C26 84.6(5) . .
C25 Ni26 C26 115.6(4) . .
Ni22 Ni26 C26 94.8(2) . .
C32 Ni26 Ni30 57.6(4) . .
C25 Ni26 Ni30 137.6(3) . .
Ni22 Ni26 Ni30 159.67(7) . .
C26 Ni26 Ni30 95.9(2) . .
C32 Ni26 Ni23 125.5(4) . .
C25 Ni26 Ni23 111.2(3) . .
Ni22 Ni26 Ni23 67.30(5) . .
C26 Ni26 Ni23 41.3(3) . .
Ni30 Ni26 Ni23 111.23(6) . .
C32 Ni26 Sb4 157.0(4) . .
C25 Ni26 Sb4 99.1(4) . .
Ni22 Ni26 Sb4 60.58(4) . .
C26 Ni26 Sb4 104.0(3) . .
Ni30 Ni26 Sb4 99.96(5) . .
Ni23 Ni26 Sb4 63.92(4) . .
C32 Ni26 Ni27 106.3(4) . .
C25 Ni26 Ni27 156.2(4) . .
Ni22 Ni26 Ni27 111.29(6) . .
C26 Ni26 Ni27 75.2(2) . .
Ni30 Ni26 Ni27 55.44(5) . .
Ni23 Ni26 Ni27 61.79(4) . .
Sb4 Ni26 Ni27 57.14(4) . .
C32 Ni26 Ni29 101.4(4) . .
C25 Ni26 Ni29 107.4(3) . .
Ni22 Ni26 Ni29 105.76(6) . .
C26 Ni26 Ni29 135.7(2) . .
Ni30 Ni26 Ni29 55.16(5) . .
Ni23 Ni26 Ni29 113.07(6) . .
Sb4 Ni26 Ni29 57.58(4) . .
Ni27 Ni26 Ni29 60.86(4) . .
C32 Ni26 O25 80.8(4) . .
C25 Ni26 O25 16.1(4) . .
Ni22 Ni26 O25 65.19(16) . .
C26 Ni26 O25 118.5(3) . .
Ni30 Ni26 O25 123.19(16) . .
Ni23 Ni26 O25 124.66(16) . .
Sb4 Ni26 O25 112.08(19) . .
Ni27 Ni26 O25 165.5(2) . .
Ni29 Ni26 O25 105.76(19) . .
C32 Ni26 O32 9.2(4) . .
C25 Ni26 O32 88.2(4) . .
Ni22 Ni26 O32 131.82(18) . .
C26 Ni26 O32 84.0(3) . .
Ni30 Ni26 O32 66.67(17) . .
Ni23 Ni26 O32 125.2(2) . .
Sb4 Ni26 O32 165.38(19) . .
Ni27 Ni26 O32 114.78(19) . .
Ni29 Ni26 O32 108.2(2) . .
O25 Ni26 O32 73.3(3) . .
C32 Ni26 Ni19 163.3(4) . .
C25 Ni26 Ni19 87.9(3) . .
Ni22 Ni26 Ni19 38.88(4) . .
C26 Ni26 Ni19 79.0(3) . .
Ni30 Ni26 Ni19 127.37(5) . .
Ni23 Ni26 Ni19 38.90(3) . .
Sb4 Ni26 Ni19 35.29(2) . .
Ni27 Ni26 Ni19 72.96(4) . .
Ni29 Ni26 Ni19 92.86(4) . .
O25 Ni26 Ni19 103.94(16) . .
O32 Ni26 Ni19 158.8(2) . .
C32 Ni26 Ni24 135.1(4) . .
C25 Ni26 Ni24 127.4(3) . .
Ni22 Ni26 Ni24 78.59(4) . .
C26 Ni26 Ni24 68.2(3) . .
Ni30 Ni26 Ni24 89.39(5) . .
Ni23 Ni26 Ni24 35.38(3) . .
Sb4 Ni26 Ni24 38.56(3) . .
Ni27 Ni26 Ni24 33.96(3) . .
Ni29 Ni26 Ni24 77.79(4) . .
O25 Ni26 Ni24 143.33(17) . .
O32 Ni26 Ni24 141.5(2) . .
Ni19 Ni26 Ni24 39.72(2) . .
C32 Ni26 Ni31 95.4(4) . .
C25 Ni26 Ni31 138.2(3) . .
Ni22 Ni26 Ni31 121.97(5) . .
C26 Ni26 Ni31 105.4(2) . .
Ni30 Ni26 Ni31 38.12(4) . .
Ni23 Ni26 Ni31 93.97(4) . .
Sb4 Ni26 Ni31 61.87(3) . .
Ni27 Ni26 Ni31 33.33(3) . .
Ni29 Ni26 Ni31 30.77(3) . .
O25 Ni26 Ni31 135.14(19) . .
O32 Ni26 Ni31 104.42(17) . .
Ni19 Ni26 Ni31 92.30(3) . .
Ni24 Ni26 Ni31 61.01(3) . .
C32 Ni26 Ni28 126.2(4) . .
C25 Ni26 Ni28 125.3(4) . .
Ni22 Ni26 Ni28 92.16(5) . .
C26 Ni26 Ni28 102.7(2) . .
Ni30 Ni26 Ni28 68.62(4) . .
Ni23 Ni26 Ni28 73.84(4) . .
Sb4 Ni26 Ni28 31.58(2) . .
Ni27 Ni26 Ni28 32.47(3) . .
Ni29 Ni26 Ni28 39.25(3) . .
O25 Ni26 Ni28 133.4(2) . .
O32 Ni26 Ni28 135.24(17) . .
Ni19 Ni26 Ni28 61.91(3) . .
Ni24 Ni26 Ni28 38.54(2) . .
Ni31 Ni26 Ni28 30.88(2) . .
C35 Ni27 C33 92.2(5) . .
C35 Ni27 Ni24 135.2(4) . .
C33 Ni27 Ni24 48.2(3) . .
C35 Ni27 Ni30 54.7(4) . .
C33 Ni27 Ni30 145.6(3) . .
Ni24 Ni27 Ni30 165.29(7) . .
C35 Ni27 Sb4 157.6(4) . .
C33 Ni27 Sb4 110.0(3) . .
Ni24 Ni27 Sb4 64.48(4) . .
Ni30 Ni27 Sb4 103.83(6) . .
C35 Ni27 Ni31 80.6(4) . .
C33 Ni27 Ni31 98.4(3) . .
Ni24 Ni27 Ni31 119.64(6) . .
Ni30 Ni27 Ni31 69.39(5) . .
Sb4 Ni27 Ni31 98.88(5) . .
C35 Ni27 Ni28 130.5(4) . .
C33 Ni27 Ni28 78.1(3) . .
Ni24 Ni27 Ni28 68.99(5) . .
Ni30 Ni27 Ni28 114.27(6) . .
Sb4 Ni27 Ni28 60.66(4) . .
Ni31 Ni27 Ni28 53.91(4) . .
C35 Ni27 Ni23 114.4(4) . .
C33 Ni27 Ni23 93.0(3) . .
Ni24 Ni27 Ni23 58.83(4) . .
Ni30 Ni27 Ni23 108.56(6) . .
Sb4 Ni27 Ni23 62.65(4) . .
Ni31 Ni27 Ni23 160.89(6) . .
Ni28 Ni27 Ni23 114.49(5) . .
C35 Ni27 Ni26 99.6(4) . .
C33 Ni27 Ni26 149.3(3) . .
Ni24 Ni27 Ni26 107.29(5) . .
Ni30 Ni27 Ni26 58.02(5) . .
Sb4 Ni27 Ni26 59.48(4) . .
Ni31 Ni27 Ni26 111.44(6) . .
Ni28 Ni27 Ni26 113.35(6) . .
Ni23 Ni27 Ni26 56.25(4) . .
C35 Ni27 O35 12.1(4) . .
C33 Ni27 O35 80.3(3) . .
Ni24 Ni27 O35 123.36(18) . .
Ni30 Ni27 O35 66.88(18) . .
Sb4 Ni27 O35 168.4(2) . .
Ni31 Ni27 O35 84.6(2) . .
Ni28 Ni27 O35 128.7(2) . .
Ni23 Ni27 O35 112.6(2) . .
Ni26 Ni27 O35 108.9(2) . .
C35 Ni27 Ni29 106.0(4) . .
C33 Ni27 Ni29 141.2(3) . .
Ni24 Ni27 Ni29 118.20(6) . .
Ni30 Ni27 Ni29 56.13(5) . .
Sb4 Ni27 Ni29 58.55(4) . .
Ni31 Ni27 Ni29 53.18(4) . .
Ni28 Ni27 Ni29 63.97(5) . .
Ni23 Ni27 Ni29 109.17(5) . .
Ni26 Ni27 Ni29 61.71(5) . .
O35 Ni27 Ni29 116.95(19) . .
C35 Ni27 O33 77.7(4) . .
C33 Ni27 O33 15.6(3) . .
Ni24 Ni27 O33 63.79(14) . .
Ni30 Ni27 O33 129.98(15) . .
Sb4 Ni27 O33 124.74(14) . .
Ni31 Ni27 O33 90.31(15) . .
Ni28 Ni27 O33 83.69(16) . .
Ni23 Ni27 O33 104.11(15) . .
Ni26 Ni27 O33 157.50(16) . .
O35 Ni27 O33 66.0(2) . .
Ni29 Ni27 O33 140.72(16) . .
C35 Ni27 C26 82.3(4) . .
C33 Ni27 C26 105.8(4) . .
Ni24 Ni27 C26 89.1(2) . .
Ni30 Ni27 C26 81.4(2) . .
Sb4 Ni27 C26 88.3(2) . .
Ni31 Ni27 C26 150.8(2) . .
Ni28 Ni27 C26 147.2(2) . .
Ni23 Ni27 C26 33.97(19) . .
Ni26 Ni27 C26 48.9(2) . .
O35 Ni27 C26 83.6(3) . .
Ni29 Ni27 C26 110.4(2) . .
O33 Ni27 C26 108.9(3) . .
C35 Ni27 Ni25 162.2(4) . .
C33 Ni27 Ni25 76.4(3) . .
Ni24 Ni27 Ni25 42.84(4) . .
Ni30 Ni27 Ni25 132.39(6) . .
Sb4 Ni27 Ni25 37.65(3) . .
Ni31 Ni27 Ni25 87.48(4) . .
Ni28 Ni27 Ni25 34.25(3) . .
Ni23 Ni27 Ni25 80.34(4) . .
Ni26 Ni27 Ni25 97.07(4) . .
O35 Ni27 Ni25 153.9(2) . .
Ni29 Ni27 Ni25 76.55(4) . .
O33 Ni27 Ni25 89.29(15) . .
C26 Ni27 Ni25 113.8(2) . .
C35 Ni27 Ni19 152.2(4) . .
C33 Ni27 Ni19 87.3(3) . .
Ni24 Ni27 Ni19 39.31(3) . .
Ni30 Ni27 Ni19 126.21(5) . .
Sb4 Ni27 Ni19 32.93(2) . .
Ni31 Ni27 Ni19 126.99(5) . .
Ni28 Ni27 Ni19 76.50(4) . .
Ni23 Ni27 Ni19 38.05(3) . .
Ni26 Ni27 Ni19 69.20(4) . .
O35 Ni27 Ni19 147.7(2) . .
Ni29 Ni27 Ni19 91.23(4) . .
O33 Ni27 Ni19 102.81(14) . .
C26 Ni27 Ni19 71.23(19) . .
Ni25 Ni27 Ni19 42.57(2) . .
C35 Ni27 Ni22 129.4(4) . .
C33 Ni27 Ni22 123.4(3) . .
Ni24 Ni27 Ni22 76.42(4) . .
Ni30 Ni27 Ni22 88.93(5) . .
Sb4 Ni27 Ni22 33.61(3) . .
Ni31 Ni27 Ni22 121.88(5) . .
Ni28 Ni27 Ni22 94.22(4) . .
Ni23 Ni27 Ni22 39.58(3) . .
Ni26 Ni27 Ni22 32.11(3) . .
O35 Ni27 Ni22 136.0(2) . .
Ni29 Ni27 Ni22 69.70(4) . .
O33 Ni27 Ni22 138.15(14) . .
C26 Ni27 Ni22 55.9(2) . .
Ni25 Ni27 Ni22 68.32(3) . .
Ni19 Ni27 Ni22 37.41(2) . .
C31 Ni28 C37 99.2(4) . .
C31 Ni28 Ni31 139.3(3) . .
C37 Ni28 Ni31 52.1(3) . .
C31 Ni28 Ni25 51.4(3) . .
C37 Ni28 Ni25 142.8(3) . .
Ni31 Ni28 Ni25 165.07(7) . .
C31 Ni28 Ni27 157.2(3) . .
C37 Ni28 Ni27 93.9(3) . .
Ni31 Ni28 Ni27 62.87(5) . .
Ni25 Ni28 Ni27 108.29(5) . .
C31 Ni28 Sb4 108.9(3) . .
C37 Ni28 Sb4 151.8(3) . .
Ni31 Ni28 Sb4 104.05(6) . .
Ni25 Ni28 Sb4 61.44(4) . .
Ni27 Ni28 Sb4 58.84(4) . .
C31 Ni28 C38 109.8(4) . .
C37 Ni28 C38 77.0(4) . .
Ni31 Ni28 C38 43.1(3) . .
Ni25 Ni28 C38 130.0(3) . .
Ni27 Ni28 C38 91.2(3) . .
Sb4 Ni28 C38 95.1(3) . .
C31 Ni28 O31 13.4(3) . .
C37 Ni28 O31 87.2(4) . .
Ni31 Ni28 O31 126.23(14) . .
Ni25 Ni28 O31 64.78(13) . .
Ni27 Ni28 O31 167.19(15) . .
Sb4 Ni28 O31 121.00(14) . .
C38 Ni28 O31 101.4(3) . .
C31 Ni28 Ni24 104.8(3) . .
C37 Ni28 Ni24 112.9(3) . .
Ni31 Ni28 Ni24 112.67(6) . .
Ni25 Ni28 Ni24 64.06(4) . .
Ni27 Ni28 Ni24 52.67(4) . .
Sb4 Ni28 Ni24 58.19(3) . .
C38 Ni28 Ni24 141.9(3) . .
O31 Ni28 Ni24 115.30(14) . .
C31 Ni28 O37 87.3(3) . .
C37 Ni28 O37 14.2(4) . .
Ni31 Ni28 O37 66.27(15) . .
Ni25 Ni28 O37 128.62(16) . .
Ni27 Ni28 O37 102.46(17) . .
Sb4 Ni28 O37 160.99(17) . .
C38 Ni28 O37 88.3(3) . .
O31 Ni28 O37 76.3(2) . .
Ni24 Ni28 O37 109.00(17) . .
C31 Ni28 Ni29 130.8(3) . .
C37 Ni28 Ni29 105.4(3) . .
Ni31 Ni28 Ni29 54.28(5) . .
Ni25 Ni28 Ni29 111.34(6) . .
Ni27 Ni28 Ni29 61.73(5) . .
Sb4 Ni28 Ni29 57.30(4) . .
C38 Ni28 Ni29 40.1(3) . .
O31 Ni28 Ni29 130.19(16) . .
Ni24 Ni28 Ni29 103.81(5) . .
O37 Ni28 Ni29 119.35(16) . .
C31 Ni28 C33 124.9(3) . .
C37 Ni28 C33 78.1(4) . .
Ni31 Ni28 C33 81.24(18) . .
Ni25 Ni28 C33 99.61(19) . .
Ni27 Ni28 C33 40.37(19) . .
Sb4 Ni28 C33 83.9(2) . .
C38 Ni28 C33 122.5(4) . .
O31 Ni28 C33 128.0(2) . .
Ni24 Ni28 C33 37.21(19) . .
O37 Ni28 C33 78.6(3) . .
Ni29 Ni28 C33 101.76(19) . .
C31 Ni28 Ni20 72.9(3) . .
C37 Ni28 Ni20 125.8(3) . .
Ni31 Ni28 Ni20 145.50(5) . .
Ni25 Ni28 Ni20 33.76(3) . .
Ni27 Ni28 Ni20 84.33(4) . .
Sb4 Ni28 Ni20 63.28(3) . .
C38 Ni28 Ni20 156.9(3) . .
O31 Ni28 Ni20 84.69(14) . .
Ni24 Ni28 Ni20 32.86(3) . .
O37 Ni28 Ni20 114.76(16) . .
Ni29 Ni28 Ni20 120.34(4) . .
C33 Ni28 Ni20 66.06(18) . .
C31 Ni28 Ni21 72.9(3) . .
C37 Ni28 Ni21 171.4(3) . .
Ni31 Ni28 Ni21 132.51(6) . .
Ni25 Ni28 Ni21 33.10(3) . .
Ni27 Ni28 Ni21 94.65(4) . .
Sb4 Ni28 Ni21 36.44(3) . .
C38 Ni28 Ni21 102.2(3) . .
O31 Ni28 Ni21 84.59(14) . .
Ni24 Ni28 Ni21 73.11(3) . .
O37 Ni28 Ni21 159.77(16) . .
Ni29 Ni28 Ni21 78.29(4) . .
C33 Ni28 Ni21 109.0(2) . .
Ni20 Ni28 Ni21 55.87(2) . .
C31 Ni28 Ni30 165.7(3) . .
C37 Ni28 Ni30 87.9(3) . .
Ni31 Ni28 Ni30 40.07(4) . .
Ni25 Ni28 Ni30 126.32(5) . .
Ni27 Ni28 Ni30 31.71(4) . .
Sb4 Ni28 Ni30 65.24(3) . .
C38 Ni28 Ni30 59.5(3) . .
O31 Ni28 Ni30 160.99(15) . .
Ni24 Ni28 Ni30 83.49(4) . .
O37 Ni28 Ni30 101.12(16) . .
Ni29 Ni28 Ni30 34.94(4) . .
C33 Ni28 Ni30 68.55(19) . .
Ni20 Ni28 Ni30 112.91(3) . .
Ni21 Ni28 Ni30 99.11(3) . .
C31 Ni28 Ni19 91.6(3) . .
C37 Ni28 Ni19 151.3(3) . .
Ni31 Ni28 Ni19 127.88(5) . .
Ni25 Ni28 Ni19 40.16(3) . .
Ni27 Ni28 Ni19 68.68(4) . .
Sb4 Ni28 Ni19 29.55(2) . .
C38 Ni28 Ni19 124.1(3) . .
O31 Ni28 Ni19 104.92(13) . .
Ni24 Ni28 Ni19 38.41(3) . .
O37 Ni28 Ni19 145.47(16) . .
Ni29 Ni28 Ni19 86.80(4) . .
C33 Ni28 Ni19 73.9(2) . .
Ni20 Ni28 Ni19 33.75(2) . .
Ni21 Ni28 Ni19 35.11(2) . .
Ni30 Ni28 Ni19 87.93(3) . .
C31 Ni28 Ni26 140.1(3) . .
C37 Ni28 Ni26 120.5(3) . .
Ni31 Ni28 Ni26 73.24(4) . .
Ni25 Ni28 Ni26 92.77(4) . .
Ni27 Ni28 Ni26 34.18(3) . .
Sb4 Ni28 Ni26 31.82(3) . .
C38 Ni28 Ni26 78.1(3) . .
O31 Ni28 Ni26 150.74(14) . .
Ni24 Ni28 Ni26 65.11(3) . .
O37 Ni28 Ni26 132.53(16) . .
Ni29 Ni28 Ni26 38.70(3) . .
C33 Ni28 Ni26 71.6(2) . .
Ni20 Ni28 Ni26 85.76(3) . .
Ni21 Ni28 Ni26 67.22(3) . .
Ni30 Ni28 Ni26 33.58(3) . .
Ni19 Ni28 Ni26 55.72(2) . .
C34 Ni29 C39 97.6(6) . .
C34 Ni29 C38 104.3(6) . .
C39 Ni29 C38 96.1(6) . .
C34 Ni29 Ni31 153.8(4) . .
C39 Ni29 Ni31 87.8(4) . .
C38 Ni29 Ni31 49.5(4) . .
C34 Ni29 Ni30 130.5(5) . .
C39 Ni29 Ni30 48.4(4) . .
C38 Ni29 Ni30 112.9(4) . .
Ni31 Ni29 Ni30 71.15(6) . .
C34 Ni29 Sb4 90.3(4) . .
C39 Ni29 Sb4 142.6(4) . .
C38 Ni29 Sb4 117.2(4) . .
Ni31 Ni29 Sb4 100.89(5) . .
Ni30 Ni29 Sb4 99.96(5) . .
C34 Ni29 Ni27 143.1(4) . .
C39 Ni29 Ni27 102.0(4) . .
C38 Ni29 Ni27 104.3(4) . .
Ni31 Ni29 Ni27 58.59(5) . .
Ni30 Ni29 Ni27 54.28(5) . .
Sb4 Ni29 Ni27 55.73(3) . .
C34 Ni29 Ni26 93.5(4) . .
C39 Ni29 Ni26 86.0(4) . .
C38 Ni29 Ni26 161.5(4) . .
Ni31 Ni29 Ni26 112.48(6) . .
Ni30 Ni29 Ni26 55.76(5) . .
Sb4 Ni29 Ni26 57.00(4) . .
Ni27 Ni29 Ni26 57.44(4) . .
C34 Ni29 O39 85.9(5) . .
C39 Ni29 O39 15.7(4) . .
C38 Ni29 O39 89.1(5) . .
Ni31 Ni29 O39 93.8(3) . .
Ni30 Ni29 O39 64.1(2) . .
Sb4 Ni29 O39 153.5(3) . .
Ni27 Ni29 O39 117.4(2) . .
Ni26 Ni29 O39 97.0(2) . .
C34 Ni29 O34 1.3(6) . .
C39 Ni29 O34 96.8(5) . .
C38 Ni29 O34 105.4(4) . .
Ni31 Ni29 O34 154.9(2) . .
Ni30 Ni29 O34 129.2(3) . .
Sb4 Ni29 O34 90.4(2) . .
Ni27 Ni29 O34 142.6(2) . .
Ni26 Ni29 O34 92.5(2) . .
O39 Ni29 O34 85.2(3) . .
C34 Ni29 Ni28 121.5(5) . .
C39 Ni29 Ni28 139.0(4) . .
C38 Ni29 Ni28 64.6(4) . .
Ni31 Ni29 Ni28 51.81(4) . .
Ni30 Ni29 Ni28 103.80(6) . .
Sb4 Ni29 Ni28 56.15(3) . .
Ni27 Ni29 Ni28 54.30(4) . .
Ni26 Ni29 Ni28 102.05(5) . .
O39 Ni29 Ni28 145.0(3) . .
O34 Ni29 Ni28 122.5(2) . .
C34 Ni29 O38 90.2(5) . .
C39 Ni29 O38 96.3(5) . .
C38 Ni29 O38 14.3(4) . .
Ni31 Ni29 O38 63.7(2) . .
Ni30 Ni29 O38 123.2(2) . .
Sb4 Ni29 O38 120.2(2) . .
Ni27 Ni29 O38 118.0(2) . .
Ni26 Ni29 O38 175.3(2) . .
O39 Ni29 O38 86.0(3) . .
O34 Ni29 O38 91.2(3) . .
Ni28 Ni29 O38 73.6(2) . .
C34 Ni29 Ni22 72.1(4) . .
C39 Ni29 Ni22 114.0(4) . .
C38 Ni29 Ni22 149.9(4) . .
Ni31 Ni29 Ni22 128.78(5) . .
Ni30 Ni29 Ni22 89.21(5) . .
Sb4 Ni29 Ni22 35.13(3) . .
Ni27 Ni29 Ni22 71.37(4) . .
Ni26 Ni29 Ni22 33.70(3) . .
O39 Ni29 Ni22 119.8(3) . .
O34 Ni29 Ni22 71.5(2) . .
Ni28 Ni29 Ni22 91.14(4) . .
O38 Ni29 Ni22 146.3(2) . .
C34 Ni29 Ni25 95.3(4) . .
C39 Ni29 Ni25 166.3(4) . .
C38 Ni29 Ni25 85.1(4) . .
Ni31 Ni29 Ni25 82.58(5) . .
Ni30 Ni29 Ni25 118.64(5) . .
Sb4 Ni29 Ni25 32.35(2) . .
Ni27 Ni29 Ni25 64.58(4) . .
Ni26 Ni29 Ni25 88.64(4) . .
O39 Ni29 Ni25 174.1(3) . .
O34 Ni29 Ni25 96.1(2) . .
Ni28 Ni29 Ni25 30.84(3) . .
O38 Ni29 Ni25 88.2(2) . .
Ni22 Ni29 Ni25 65.92(3) . .
C36 Ni30 C39 98.7(6) . .
C36 Ni30 C35 91.4(5) . .
C39 Ni30 C35 145.4(5) . .
C36 Ni30 C32 92.2(5) . .
C39 Ni30 C32 98.3(5) . .
C35 Ni30 C32 114.3(5) . .
C36 Ni30 Ni27 137.0(5) . .
C39 Ni30 Ni27 117.5(4) . .
C35 Ni30 Ni27 45.5(3) . .
C32 Ni30 Ni27 103.8(3) . .
C36 Ni30 Ni29 145.8(5) . .
C39 Ni30 Ni29 48.8(4) . .
C35 Ni30 Ni29 110.2(3) . .
C32 Ni30 Ni29 101.8(3) . .
Ni27 Ni30 Ni29 69.59(5) . .
C36 Ni30 Ni26 134.7(4) . .
C39 Ni30 Ni26 96.4(4) . .
C35 Ni30 Ni26 99.7(3) . .
C32 Ni30 Ni26 43.2(3) . .
Ni27 Ni30 Ni26 66.54(5) . .
Ni29 Ni30 Ni26 69.08(5) . .
C36 Ni30 O36 0.5(6) . .
C39 Ni30 O36 98.6(5) . .
C35 Ni30 O36 91.8(4) . .
C32 Ni30 O36 91.7(4) . .
Ni27 Ni30 O36 137.3(3) . .
Ni29 Ni30 O36 145.8(3) . .
Ni26 Ni30 O36 134.2(3) . .
C36 Ni30 O39 83.8(5) . .
C39 Ni30 O39 15.2(5) . .
C35 Ni30 O39 149.5(4) . .
C32 Ni30 O39 96.0(4) . .
Ni27 Ni30 O39 132.3(2) . .
Ni29 Ni30 O39 64.0(2) . .
Ni26 Ni30 O39 105.1(3) . .
O36 Ni30 O39 83.7(3) . .
C36 Ni30 Ni31 116.0(4) . .
C39 Ni30 Ni31 75.9(4) . .
C35 Ni30 Ni31 70.0(3) . .
C32 Ni30 Ni31 151.7(3) . .
Ni27 Ni30 Ni31 57.76(4) . .
Ni29 Ni30 Ni31 53.33(5) . .
Ni26 Ni30 Ni31 109.09(6) . .
O36 Ni30 Ni31 116.4(3) . .
O39 Ni30 Ni31 85.1(3) . .
C36 Ni30 O35 74.4(5) . .
C39 Ni30 O35 146.5(5) . .
C35 Ni30 O35 17.0(3) . .
C32 Ni30 O35 114.5(4) . .
Ni27 Ni30 O35 62.57(16) . .
Ni29 Ni30 O35 124.86(19) . .
Ni26 Ni30 O35 111.9(2) . .
O36 Ni30 O35 74.8(3) . .
O39 Ni30 O35 142.7(3) . .
Ni31 Ni30 O35 78.0(2) . .
C36 Ni30 O32 73.6(5) . .
C39 Ni30 O32 96.8(5) . .
C35 Ni30 O32 117.8(4) . .
C32 Ni30 O32 19.1(3) . .
Ni27 Ni30 O32 120.47(18) . .
Ni29 Ni30 O32 115.2(2) . .
Ni26 Ni30 O32 62.34(17) . .
O36 Ni30 O32 73.1(3) . .
O39 Ni30 O32 89.8(3) . .
Ni31 Ni30 O32 168.5(2) . .
O35 Ni30 O32 111.9(3) . .
C36 Ni30 Ni23 133.5(5) . .
C39 Ni30 Ni23 123.8(4) . .
C35 Ni30 Ni23 65.0(3) . .
C32 Ni30 Ni23 66.0(3) . .
Ni27 Ni30 Ni23 37.91(3) . .
Ni29 Ni30 Ni23 80.52(4) . .
Ni26 Ni30 Ni23 34.75(4) . .
O36 Ni30 Ni23 133.4(3) . .
O39 Ni30 Ni23 136.3(3) . .
Ni31 Ni30 Ni23 93.83(4) . .
O35 Ni30 Ni23 78.38(19) . .
O32 Ni30 Ni23 82.78(17) . .
C36 Ni30 Ni28 145.8(4) . .
C39 Ni30 Ni28 85.0(4) . .
C35 Ni30 Ni28 68.9(3) . .
C32 Ni30 Ni28 121.0(3) . .
Ni27 Ni30 Ni28 34.02(4) . .
Ni29 Ni30 Ni28 41.26(4) . .
Ni26 Ni30 Ni28 77.80(4) . .
O36 Ni30 Ni28 146.3(3) . .
O39 Ni30 Ni28 99.0(2) . .
Ni31 Ni30 Ni28 31.88(3) . .
O35 Ni30 Ni28 83.85(17) . .
O32 Ni30 Ni28 140.09(17) . .
Ni23 Ni30 Ni28 64.09(3) . .
C40 Ni31 C38 111.5(6) . .
C40 Ni31 C37 107.1(5) . .
C38 Ni31 C37 100.0(5) . .
C40 Ni31 Ni28 156.4(4) . .
C38 Ni31 Ni28 78.0(4) . .
C37 Ni31 Ni28 49.4(3) . .
C40 Ni31 Ni29 129.1(4) . .
C38 Ni31 Ni29 50.8(4) . .
C37 Ni31 Ni29 122.0(3) . .
Ni28 Ni31 Ni29 73.91(6) . .
C40 Ni31 Ni27 125.3(5) . .
C38 Ni31 Ni27 114.5(4) . .
C37 Ni31 Ni27 92.5(3) . .
Ni28 Ni31 Ni27 63.23(5) . .
Ni29 Ni31 Ni27 68.22(5) . .
C40 Ni31 O38 101.2(5) . .
C38 Ni31 O38 15.5(4) . .
C37 Ni31 O38 92.7(4) . .
Ni28 Ni31 O38 83.0(3) . .
Ni29 Ni31 O38 66.2(2) . .
Ni27 Ni31 O38 129.0(2) . .
C40 Ni31 Ni30 91.9(4) . .
C38 Ni31 Ni30 100.0(4) . .
C37 Ni31 Ni30 144.9(3) . .
Ni28 Ni31 Ni30 108.05(6) . .
Ni29 Ni31 Ni30 55.52(5) . .
Ni27 Ni31 Ni30 52.86(4) . .
O38 Ni31 Ni30 112.8(2) . .
C40 Ni31 O37 91.2(4) . .
C38 Ni31 O37 106.7(4) . .
C37 Ni31 O37 15.9(3) . .
Ni28 Ni31 O37 65.22(14) . .
Ni29 Ni31 O37 137.30(16) . .
Ni27 Ni31 O37 102.04(16) . .
O38 Ni31 O37 96.1(3) . .
Ni30 Ni31 O37 149.74(17) . .
C40 Ni31 O40 1.7(5) . .
C38 Ni31 O40 110.4(5) . .
C37 Ni31 O40 108.6(4) . .
Ni28 Ni31 O40 158.0(2) . .
Ni29 Ni31 O40 127.5(3) . .
Ni27 Ni31 O40 125.5(3) . .
O38 Ni31 O40 100.3(4) . .
Ni30 Ni31 O40 90.9(2) . .
O37 Ni31 O40 92.8(3) . .
C40 Ni31 C35 88.2(5) . .
C38 Ni31 C35 138.6(5) . .
C37 Ni31 C35 108.7(4) . .
Ni28 Ni31 C35 98.4(2) . .
Ni29 Ni31 C35 88.3(2) . .
Ni27 Ni31 C35 37.2(2) . .
O38 Ni31 C35 153.2(3) . .
Ni30 Ni31 C35 41.2(2) . .
O37 Ni31 C35 108.9(3) . .
O40 Ni31 C35 88.3(3) . .
C40 Ni31 C39 91.1(5) . .
C38 Ni31 C39 65.9(5) . .
C37 Ni31 C39 160.5(4) . .
Ni28 Ni31 C39 112.4(3) . .
Ni29 Ni31 C39 38.8(2) . .
Ni27 Ni31 C39 82.3(2) . .
O38 Ni31 C39 76.5(3) . .
Ni30 Ni31 C39 37.2(2) . .
O37 Ni31 C39 172.6(3) . .
O40 Ni31 C39 89.5(3) . .
C35 Ni31 C39 78.3(3) . .
C40 Ni31 Ni24 140.4(5) . .
C38 Ni31 Ni24 108.1(4) . .
C37 Ni31 Ni24 65.1(3) . .
Ni28 Ni31 Ni24 37.31(4) . .
Ni29 Ni31 Ni24 77.89(4) . .
Ni27 Ni31 Ni24 29.10(3) . .
O38 Ni31 Ni24 117.5(2) . .
Ni30 Ni31 Ni24 81.39(4) . .
O37 Ni31 Ni24 77.16(15) . .
O40 Ni31 Ni24 141.5(3) . .
C35 Ni31 Ni24 61.3(2) . .
C39 Ni31 Ni24 105.3(2) . .
C40 Ni31 Ni26 124.7(4) . .
C38 Ni31 Ni26 87.4(4) . .
C37 Ni31 Ni26 120.6(3) . .
Ni28 Ni31 Ni26 75.87(4) . .
Ni29 Ni31 Ni26 36.75(4) . .
Ni27 Ni31 Ni26 35.23(4) . .
O38 Ni31 Ni26 102.9(2) . .
Ni30 Ni31 Ni26 32.79(3) . .
O37 Ni31 Ni26 133.89(15) . .
O40 Ni31 Ni26 123.7(2) . .
C35 Ni31 Ni26 52.4(2) . .
C39 Ni31 Ni26 48.8(2) . .
Ni24 Ni31 Ni26 56.77(3) . .
C1 O1 O1B 57.3(16) . .
C1 O1 Ni1 21.6(14) . .
O1B O1 Ni1 78.8(12) . .
C1 O1B O1 44.0(12) . .
C1 O1B Ni1 22.5(11) . .
O1 O1B Ni1 66.5(11) . .
C2 O2 Ni2 4.0(8) . .
C3 O3 Ni3 2.0(9) . .
C4 O4 Ni1 27.5(8) . .
C4 O4 Ni2 24.5(10) . .
Ni1 O4 Ni2 50.82(16) . .
C5 O5 Ni1 25.3(13) . .
C5 O5 Ni3 27.0(13) . .
Ni1 O5 Ni3 52.3(3) . .
C6 O6 Ni4 20.2(6) . .
C6 O6 Ni2 28.5(6) . .
Ni4 O6 Ni2 48.64(13) . .
C7 O7 Ni5 16.6(6) . .
C7 O7 Ni3 33.5(7) . .
Ni5 O7 Ni3 50.14(16) . .
C8 O8 Ni6 16.3(6) . .
C8 O8 Ni3 34.9(6) . .
Ni6 O8 Ni3 51.19(13) . .
C9 O9 Ni8 27.0(6) . .
C9 O9 Ni4 23.0(6) . .
Ni8 O9 Ni4 49.92(12) . .
C10 O10 Ni9 23.8(5) . .
C10 O10 Ni5 26.5(5) . .
Ni9 O10 Ni5 50.23(13) . .
C11 O11 Ni10 8.5(5) . .
C12 O12 Ni6 26.4(5) . .
C12 O12 Ni11 24.3(5) . .
Ni6 O12 Ni11 50.74(13) . .
C13 O13 Ni7 3.0(7) . .
C14 O14 Ni7 28.2(6) . .
C14 O14 Ni8 30.0(6) . .
Ni7 O14 Ni8 52.25(11) . .
C14 O14 Ni13 30.8(5) . .
Ni7 O14 Ni13 52.21(11) . .
Ni8 O14 Ni13 47.00(10) . .
C15 O15 Ni14 32.0(5) . .
C15 O15 Ni8 27.7(5) . .
Ni14 O15 Ni8 52.98(11) . .
C15 O15 Ni13 29.7(5) . .
Ni14 O15 Ni13 52.50(11) . .
Ni8 O15 Ni13 47.34(10) . .
C16 O16 Ni14 27.6(5) . .
C16 O16 Ni9 20.9(5) . .
Ni14 O16 Ni9 48.52(12) . .
C17 O17 Ni15 22.2(5) . .
C17 O17 Ni10 30.6(5) . .
Ni15 O17 Ni10 52.03(12) . .
C18 O18 Ni16 26.0(5) . .
C18 O18 Ni11 23.1(5) . .
Ni16 O18 Ni11 49.15(12) . .
C19 O19 Ni13 1.8(7) . .
C20 O20 Ni14 26.9(5) . .
C20 O20 Ni18 21.4(5) . .
Ni14 O20 Ni18 48.30(10) . .
C21 O21 Ni20 27.9(5) . .
C21 O21 Ni15 20.5(5) . .
Ni20 O21 Ni15 48.35(11) . .
C22 O22 Ni17 0.5(5) . .
C23 O23 Ni16 25.9(6) . .
C23 O23 Ni22 23.4(6) . .
Ni16 O23 Ni22 49.30(12) . .
C24 O24 Ni21 2.5(7) . .
C25 O25 Ni26 26.2(6) . .
C25 O25 Ni22 24.1(6) . .
Ni26 O25 Ni22 50.30(13) . .
C26 O26 Ni23 9.6(7) . .
C27 O27 Ni18 23.6(5) . .
C27 O27 Ni23 28.9(5) . .
Ni18 O27 Ni23 51.59(12) . .
C28 O28 Ni24 21.4(5) . .
C28 O28 Ni20 27.1(5) . .
Ni24 O28 Ni20 48.55(11) . .
C29 O29 Ni20 30.5(5) . .
C29 O29 Ni17 30.9(5) . .
Ni20 O29 Ni17 52.66(11) . .
C29 O29 Ni25 27.8(4) . .
Ni20 O29 Ni25 52.23(11) . .
Ni17 O29 Ni25 47.30(10) . .
C30 O30 Ni21 27.5(5) . .
C30 O30 Ni25 29.9(5) . .
Ni21 O30 Ni25 52.48(11) . .
C30 O30 Ni17 32.7(5) . .
Ni21 O30 Ni17 52.68(11) . .
Ni25 O30 Ni17 47.41(10) . .
C31 O31 Ni25 29.5(5) . .
C31 O31 Ni28 20.8(5) . .
Ni25 O31 Ni28 50.24(12) . .
C32 O32 Ni26 13.8(7) . .
C32 O32 Ni30 37.3(7) . .
Ni26 O32 Ni30 50.99(15) . .
C33 O33 Ni24 23.8(5) . .
C33 O33 Ni27 26.6(5) . .
Ni24 O33 Ni27 50.36(12) . .
C34 O34 Ni29 2.0(9) . .
C35 O35 Ni27 19.1(6) . .
C35 O35 Ni30 31.4(7) . .
Ni27 O35 Ni30 50.55(15) . .
C36 O36 Ni30 0.8(9) . .
C37 O37 Ni28 22.4(6) . .
C37 O37 Ni31 26.2(6) . .
Ni28 O37 Ni31 48.51(13) . .
C38 O38 Ni31 26.0(7) . .
C38 O38 Ni29 24.3(7) . .
Ni31 O38 Ni29 50.08(16) . .
C39 O39 Ni29 26.5(8) . .
C39 O39 Ni30 25.4(8) . .
Ni29 O39 Ni30 51.91(16) . .
C40 O40 Ni31 2.6(8) . .
O1 C1 O1B 79(2) . .
O1 C1 Ni1 143(2) . .
O1B C1 Ni1 138.0(19) . .
O2 C2 Ni2 173.3(13) . .
O3 C3 Ni3 176.6(14) . .
O4 C4 Ni1 136.7(12) . .
O4 C4 Ni2 141.7(15) . .
Ni1 C4 Ni2 79.4(5) . .
O4 C4 Ni4 127.1(16) . .
Ni1 C4 Ni4 76.0(5) . .
Ni2 C4 Ni4 63.2(4) . .
O5 C5 Ni1 138(2) . .
O5 C5 Ni3 137(2) . .
Ni1 C5 Ni3 85.2(10) . .
O5 C5 Ni6 131.9(5) . .
Ni1 C5 Ni6 67.4(5) . .
Ni3 C5 Ni6 53.0(4) . .
O5 C5 Ni2 139.3(4) . .
Ni1 C5 Ni2 50.2(4) . .
Ni3 C5 Ni2 61.7(5) . .
Ni6 C5 Ni2 88.7(6) . .
O6 C6 Ni4 147.3(10) . .
O6 C6 Ni2 135.2(9) . .
Ni4 C6 Ni2 77.4(4) . .
O6 C6 Ni5 136.9(9) . .
Ni4 C6 Ni5 57.0(3) . .
Ni2 C6 Ni5 55.7(2) . .
O7 C7 Ni5 152.4(10) . .
O7 C7 Ni3 128.5(9) . .
Ni5 C7 Ni3 79.0(5) . .
O7 C7 Ni2 123.0(10) . .
Ni5 C7 Ni2 64.1(4) . .
Ni3 C7 Ni2 68.2(3) . .
O8 C8 Ni6 153.1(9) . .
O8 C8 Ni3 126.8(8) . .
Ni6 C8 Ni3 80.1(4) . .
O9 C9 Ni4 143.1(9) . .
O9 C9 Ni8 137.1(9) . .
Ni4 C9 Ni8 79.7(4) . .
O10 C10 Ni9 141.4(8) . .
O10 C10 Ni5 138.1(8) . .
Ni9 C10 Ni5 80.5(4) . .
O10 C10 Ni4 128.6(8) . .
Ni9 C10 Ni4 66.3(3) . .
Ni5 C10 Ni4 57.0(3) . .
O11 C11 Ni10 165.8(9) . .
O11 C11 Ni6 121.2(7) . .
Ni10 C11 Ni6 72.6(4) . .
O11 C11 Ni5 127.2(8) . .
Ni10 C11 Ni5 61.5(3) . .
Ni6 C11 Ni5 56.46(19) . .
O12 C12 Ni6 137.6(8) . .
O12 C12 Ni11 140.9(8) . .
Ni6 C12 Ni11 81.5(4) . .
O13 C13 Ni7 175.1(11) . .
O14 C14 Ni7 135.5(8) . .
O14 C14 Ni8 133.5(9) . .
Ni7 C14 Ni8 80.4(4) . .
O14 C14 Ni13 132.5(8) . .
Ni7 C14 Ni13 80.0(4) . .
Ni8 C14 Ni13 70.3(3) . .
O15 C15 Ni14 129.8(7) . .
O15 C15 Ni8 136.3(7) . .
Ni14 C15 Ni8 81.8(4) . .
O15 C15 Ni13 134.0(8) . .
Ni14 C15 Ni13 80.0(3) . .
Ni8 C15 Ni13 72.3(3) . .
O16 C16 Ni9 146.0(8) . .
O16 C16 Ni14 136.1(8) . .
Ni9 C16 Ni14 77.9(4) . .
O16 C16 Ni15 130.1(7) . .
Ni9 C16 Ni15 60.3(2) . .
Ni14 C16 Ni15 60.3(2) . .
O17 C17 Ni15 143.6(7) . .
O17 C17 Ni10 131.4(7) . .
Ni15 C17 Ni10 83.5(4) . .
O17 C17 Ni9 120.0(7) . .
Ni15 C17 Ni9 77.5(4) . .
Ni10 C17 Ni9 69.1(3) . .
O18 C18 Ni11 142.7(8) . .
O18 C18 Ni16 138.2(8) . .
Ni11 C18 Ni16 79.1(4) . .
O19 C19 Ni13 177.0(11) . .
O20 C20 Ni18 145.6(7) . .
O20 C20 Ni14 137.3(8) . .
Ni18 C20 Ni14 77.1(4) . .
O21 C21 Ni15 146.6(7) . .
O21 C21 Ni20 135.3(7) . .
Ni15 C21 Ni20 78.1(3) . .
O22 C22 Ni17 179.2(9) . .
O23 C23 Ni22 142.4(9) . .
O23 C23 Ni16 138.5(9) . .
Ni22 C23 Ni16 79.1(4) . .
O24 C24 Ni21 176.0(11) . .
O25 C25 Ni22 140.9(9) . .
O25 C25 Ni26 137.8(9) . .
Ni22 C25 Ni26 81.3(4) . .
O26 C26 Ni23 164.4(11) . .
O26 C26 Ni26 122.7(9) . .
Ni23 C26 Ni26 72.0(4) . .
O26 C26 Ni27 132.1(9) . .
Ni23 C26 Ni27 58.7(3) . .
Ni26 C26 Ni27 55.9(2) . .
O27 C27 Ni18 142.2(8) . .
O27 C27 Ni23 134.8(8) . .
Ni18 C27 Ni23 81.4(4) . .
O27 C27 Ni24 120.2(7) . .
Ni18 C27 Ni24 77.2(3) . .
Ni23 C27 Ni24 69.8(3) . .
O28 C28 Ni24 145.7(8) . .
O28 C28 Ni20 137.4(8) . .
Ni24 C28 Ni20 76.8(3) . .
O28 C28 Ni18 123.0(6) . .
Ni24 C28 Ni18 63.2(2) . .
Ni20 C28 Ni18 63.8(2) . .
O29 C29 Ni20 131.3(7) . .
O29 C29 Ni25 135.9(7) . .
Ni20 C29 Ni25 81.8(3) . .
O29 C29 Ni17 131.5(7) . .
Ni20 C29 Ni17 81.4(3) . .
Ni25 C29 Ni17 72.6(3) . .
O30 C30 Ni21 136.3(8) . .
O30 C30 Ni25 133.3(7) . .
Ni21 C30 Ni25 81.7(4) . .
O30 C30 Ni17 129.6(8) . .
Ni21 C30 Ni17 80.8(3) . .
Ni25 C30 Ni17 71.0(3) . .
O31 C31 Ni28 145.9(8) . .
O31 C31 Ni25 132.9(8) . .
Ni28 C31 Ni25 81.2(4) . .
O32 C32 Ni26 157.0(11) . .
O32 C32 Ni30 123.6(9) . .
Ni26 C32 Ni30 79.2(5) . .
O33 C33 Ni24 141.4(8) . .
O33 C33 Ni27 137.8(8) . .
Ni24 C33 Ni27 80.7(4) . .
O33 C33 Ni28 123.5(8) . .
Ni24 C33 Ni28 70.1(3) . .
Ni27 C33 Ni28 61.5(3) . .
O34 C34 Ni29 176.7(15) . .
O35 C35 Ni27 148.7(10) . .
O35 C35 Ni30 131.5(9) . .
Ni27 C35 Ni30 79.7(4) . .
O35 C35 Ni31 122.9(10) . .
Ni27 C35 Ni31 62.2(3) . .
Ni30 C35 Ni31 68.8(3) . .
O36 C36 Ni30 178.7(14) . .
O37 C37 Ni28 143.4(9) . .
O37 C37 Ni31 138.0(9) . .
Ni28 C37 Ni31 78.5(4) . .
O38 C38 Ni31 138.5(11) . .
O38 C38 Ni29 141.4(11) . .
Ni31 C38 Ni29 79.7(5) . .
O38 C38 Ni28 123.8(12) . .
Ni31 C38 Ni28 58.9(3) . .
Ni29 C38 Ni28 75.3(4) . .
O39 C39 Ni30 139.4(12) . .
O39 C39 Ni29 137.8(12) . .
Ni30 C39 Ni29 82.8(5) . .
O39 C39 Ni31 130.5(12) . .
Ni30 C39 Ni31 66.9(4) . .
Ni29 C39 Ni31 53.4(3) . .
O40 C40 Ni31 175.8(14) . .
C43 N1 C47 98.9(16) . .
C43 N1 C45 121.1(16) . .
C47 N1 C45 121.2(17) . .
C43 N1 C41 112.1(15) . .
C47 N1 C41 105.8(13) . .
C45 N1 C41 97.2(8) . .
C55 N2 C53 113.1(9) . .
C55 N2 C49 105.7(8) . 3_675
C53 N2 C49 111.1(8) . 3_675
C55 N2 C51 112.1(8) . .
C53 N2 C51 105.0(8) . .
C49 N2 C51 109.9(8) 3_675 .
C59 N3 C57 115(2) . .
C59 N3 C61 119.5(19) . .
C57 N3 C61 99(2) . .
C59 N3 C63 110(2) . .
C57 N3 C63 113(2) . .
C61 N3 C63 99.0(19) . .
C67B N4 C69 175.7(14) . .
C67B N4 C67 74.8(12) . .
C69 N4 C67 106.6(12) . .
C67B N4 C65 113.4(14) . .
C69 N4 C65 70.8(13) . .
C67 N4 C65 70.0(12) . .
C67B N4 C71B 63.5(11) . .
C69 N4 C71B 112.3(13) . .
C67 N4 C71B 108.6(13) . .
C65 N4 C71B 176.9(14) . .
C67B N4 C71 116.2(14) . .
C69 N4 C71 61.0(12) . .
C67 N4 C71 73.8(12) . .
C65 N4 C71 105.6(15) . .
C71B N4 C71 76.4(13) . .
C67B N4 C65B 65.4(12) . .
C69 N4 C65B 117.2(14) . .
C67 N4 C65B 111.3(13) . .
C65 N4 C65B 77.6(14) . .
C71B N4 C65B 100.6(13) . .
C71 N4 C65B 174.8(15) . .
C67B N4 C69B 105.5(13) . .
C69 N4 C69B 73.2(12) . .
C67 N4 C69B 179.1(14) . .
C65 N4 C69B 109.1(14) . .
C71B N4 C69B 72.2(12) . .
C71 N4 C69B 106.8(13) . .
C65B N4 C69B 68.1(12) . .
C73 N5 C77 99.3(15) . .
C73 N5 C79 104.5(15) . .
C77 N5 C79 116(2) . .
C73 N5 C75 127(2) . .
C77 N5 C75 111.7(19) . .
C79 N5 C75 99.6(16) . .
C81 N6 C87 109.6(2) . .
C81 N6 C85 109.7(2) . .
C87 N6 C85 121.0(5) . .
C81 N6 C83 94.42(17) . .
C87 N6 C83 109.5(2) . .
C85 N6 C83 109.4(2) . .
N1 C41 C42 104.7(12) . .
N1 C43 C44 111.6(17) . .
N1 C45 C46 102.8(13) . .
N1 C47 C48 101.2(16) . .
N2 C49 C50 117.7(8) 3_675 .
C52 C51 N2 117.3(10) . .
N2 C53 C54 112.6(10) . .
N2 C55 C56 115.1(10) . .
N3 C57 C58 97(2) . .
N3 C59 C60 104(2) . .
C62 C61 N3 114(3) . .
C64 C63 N3 101.5(19) . .
N4 C65 C66 106.2(17) . .
N4 C65 C67 54.8(11) . .
C66 C65 C67 126.0(18) . .
N4 C65 C69 53.7(11) . .
C66 C65 C69 123.8(18) . .
C67 C65 C69 87.3(16) . .
N4 C65 C65B 51.8(12) . .
C66 C65 C65B 54.6(12) . .
C67 C65 C65B 87.1(15) . .
C69 C65 C65B 89.8(16) . .
N4 C65B C67B 55.4(12) . .
N4 C65B C66 104.3(16) . .
C67B C65B C66 129.0(19) . .
N4 C65B C69B 56.4(12) . .
C67B C65B C69B 91.7(17) . .
C66 C65B C69B 116.3(18) . .
N4 C65B C65 50.6(11) . .
C67B C65B C65 89.4(16) . .
C66 C65B C65 53.9(12) . .
C69B C65B C65 86.5(15) . .
C65 C66 C65B 71.6(14) . .
N4 C67 C68 109.0(14) . .
N4 C67 C65 55.2(11) . .
C68 C67 C65 126.8(17) . .
N4 C67 C67B 51.9(10) . .
C68 C67 C67B 57.1(10) . .
C65 C67 C67B 89.7(15) . .
N4 C67 C71 53.8(11) . .
C68 C67 C71 128.2(16) . .
C65 C67 C71 86.1(15) . .
C67B C67 C71 89.3(14) . .
N4 C67B C71B 59.8(12) . .
N4 C67B C68 106.9(13) . .
C71B C67B C68 124.6(17) . .
N4 C67B C65B 59.2(12) . .
C71B C67B C65B 94.6(17) . .
C68 C67B C65B 126.0(17) . .
N4 C67B C67 53.3(10) . .
C71B C67B C67 92.9(15) . .
C68 C67B C67 53.6(10) . .
C65B C67B C67 93.7(15) . .
C67 C68 C67B 69.3(11) . .
N4 C69 C71 61.3(13) . .
N4 C69 C70 108.4(14) . .
C71 C69 C70 127.2(17) . .
N4 C69 C65 55.5(11) . .
C71 C69 C65 95.9(17) . .
C70 C69 C65 121.2(16) . .
N4 C69 C69B 55.4(10) . .
C71 C69 C69B 95.5(16) . .
C70 C69 C69B 53.1(10) . .
C65 C69 C69B 89.7(15) . .
C70 C69B N4 109.0(15) . .
C70 C69B C65B 130.9(18) . .
N4 C69B C65B 55.5(12) . .
C70 C69B C69 57.6(11) . .
N4 C69B C69 51.5(10) . .
C65B C69B C69 93.2(15) . .
C70 C69B C71B 127.5(17) . .
N4 C69B C71B 53.1(10) . .
C65B C69B C71B 83.2(15) . .
C69 C69B C71B 87.0(14) . .
C69B C70 C69 69.3(12) . .
C69 C71 N4 57.8(13) . .
C69 C71 C72 132(2) . .
N4 C71 C72 105.9(16) . .
C69 C71 C67 90.6(17) . .
N4 C71 C67 52.4(11) . .
C72 C71 C67 114.9(17) . .
C69 C71 C71B 93.1(17) . .
N4 C71 C71B 51.6(11) . .
C72 C71 C71B 54.5(11) . .
C67 C71 C71B 83.0(14) . .
N4 C71B C67B 56.7(11) . .
N4 C71B C72 105.7(14) . .
C67B C71B C72 126.7(17) . .
N4 C71B C69B 54.7(11) . .
C67B C71B C69B 90.3(16) . .
C72 C71B C69B 121.5(16) . .
N4 C71B C71 52.0(11) . .
C67B C71B C71 94.3(15) . .
C72 C71B C71 53.9(11) . .
C69B C71B C71 83.9(14) . .
C71 C72 C71B 71.6(13) . .
N5 C73 C74 117.3(18) . .
N5 C75 C76 102(2) . .
N5 C77 C78 109.4(17) . .
N5 C79 C80 110.4(18) . .
N6 C81 C82 133(2) . .
C84 C83 N6 132.0(18) . .
N6 C85 C86 109.3(2) . .
N6 C87 C88 97.2(13) . .
O41 C90 C91 120(3) . .
O41 C90 C89 114(3) . .
C91 C90 C89 126(3) . .
C94 C93 C92 119(2) . .
C94 C93 O42 113.2(19) . .
C92 C93 O42 128(2) . .

loop_
_geom_bond_atom_site_label_1
_geom_bond_atom_site_label_2
_geom_bond_distance
_geom_bond_site_symmetry_2
Sb1 Ni12 2.5257(11) .
Sb1 Ni8 2.5721(12) .
Sb1 Ni11 2.5887(12) .
Sb1 Ni5 2.5949(13) .
Sb1 Ni4 2.6160(12) .
Sb1 Ni6 2.6204(12) .
Sb1 Ni7 2.6262(13) .
Sb1 Ni1 2.6407(12) .
Sb1 Ni9 2.6747(12) .
Sb1 Ni10 2.7554(11) .
Sb1 Ni14 3.7715(11) .
Sb1 Ni3 3.9066(14) .
Sb2 Ni19 2.4956(12) .
Sb2 Ni10 2.5406(12) .
Sb2 Ni17 2.5625(11) .
Sb2 Ni16 2.5765(13) .
Sb2 Ni21 2.6091(12) .
Sb2 Ni11 2.6252(11) .
Sb2 Ni12 2.6672(11) .
Sb2 Ni15 2.7821(12) .
Sb2 Ni20 3.7902(12) .
Sb3 Ni12 2.4969(12) .
Sb3 Ni23 2.5284(12) .
Sb3 Ni13 2.5670(13) .
Sb3 Ni16 2.5875(13) .
Sb3 Ni7 2.5891(12) .
Sb3 Ni22 2.6200(13) .
Sb3 Ni19 2.6798(11) .
Sb3 Ni18 2.7586(12) .
Sb3 Ni14 3.7576(12) .
Sb4 Ni19 2.5369(12) .
Sb4 Ni22 2.5743(12) .
Sb4 Ni27 2.5789(13) .
Sb4 Ni25 2.5874(12) .
Sb4 Ni28 2.6272(12) .
Sb4 Ni21 2.6320(13) .
Sb4 Ni26 2.6448(14) .
Sb4 Ni29 2.6621(13) .
Sb4 Ni24 2.6849(12) .
Sb4 Ni23 2.7692(12) .
Sb4 Ni20 3.8184(12) .
Ni1 C1 1.73(2) .
Ni1 C5 1.78(2) .
Ni1 C4 1.905(12) .
Ni1 Ni2 2.4598(18) .
Ni1 Ni3 2.5138(19) .
Ni1 Ni4 2.7496(16) .
Ni1 O5 2.788(18) .
Ni1 O4 2.825(9) .
Ni1 O1 2.83(2) .
Ni1 Ni5 2.8892(16) .
Ni1 Ni6 2.9437(16) .
Ni1 O1B 3.03(2) .
Ni1 Ni11 4.2719(15) .
Ni1 Ni8 4.2741(16) .
Ni2 C2 1.704(12) .
Ni2 C4 1.945(14) .
Ni2 C6 1.948(11) .
Ni2 Ni4 2.3729(18) .
Ni2 Ni5 2.6053(15) .
Ni2 O2 2.831(9) .
Ni2 Ni3 2.8352(17) .
Ni2 C7 2.835(12) .
Ni2 O6 2.881(8) .
Ni2 O4 2.906(10) .
Ni2 C5 3.184(18) .
Ni2 Ni9 4.3817(15) .
Ni2 Ni6 4.4132(16) .
Ni3 C3 1.717(14) .
Ni3 C5 1.93(2) .
Ni3 C8 2.094(10) .
Ni3 C7 2.104(12) .
Ni3 Ni5 2.4781(17) .
Ni3 Ni6 2.4974(17) .
Ni3 O3 2.866(10) .
Ni3 O5 2.915(18) .
Ni3 O8 2.934(7) .
Ni3 O7 2.980(10) .
Ni3 Ni4 4.1878(17) .
Ni3 Ni10 4.2766(16) .
Ni4 C6 1.845(11) .
Ni4 C9 1.863(10) .
Ni4 Ni8 2.4140(17) .
Ni4 C4 2.495(18) .
Ni4 Ni5 2.6425(16) .
Ni4 O9 2.867(7) .
Ni4 O6 2.881(8) .
Ni4 Ni9 2.9337(15) .
Ni4 C10 3.139(11) .
Ni4 Ni7 4.2156(17) .
Ni4 Ni14 4.2191(15) .
Ni4 Ni6 4.4376(16) .
Ni4 Ni12 4.4968(15) .
Ni5 C7 1.769(12) .
Ni5 C10 1.946(11) .
Ni5 Ni9 2.4490(15) .
Ni5 Ni6 2.7359(16) .
Ni5 Ni10 2.7803(14) .
Ni5 O7 2.863(9) .
Ni5 O10 2.919(7) .
Ni5 C6 3.147(10) .
Ni5 C11 3.153(10) .
Ni5 Ni8 4.0966(16) .
Ni5 Ni12 4.3044(15) .
Ni5 Ni11 4.3133(16) .
Ni6 C8 1.767(10) .
Ni6 C12 1.861(10) .
Ni6 Ni11 2.4292(16) .
Ni6 C11 2.504(10) .
Ni6 Ni10 2.5844(15) .
Ni6 O12 2.820(7) .
Ni6 O8 2.844(7) .
Ni6 C5 3.127(16) .
Ni6 Ni9 4.1589(15) .
Ni6 Ni12 4.1612(15) .
Ni7 C13 1.762(11) .
Ni7 C14 1.944(10) .
Ni7 Ni8 2.5700(16) .
Ni7 Ni13 2.5736(16) .
Ni7 Ni12 2.6217(14) .
Ni7 O14 2.884(7) .
Ni7 O13 2.903(8) .
Ni7 Ni16 3.3623(16) .
Ni7 Ni11 3.3648(16) .
Ni7 Ni14 3.9095(15) .
Ni7 Ni9 4.3780(16) .
Ni7 Ni18 4.4441(15) .
Ni8 C9 1.902(9) .
Ni8 C15 1.963(9) .
Ni8 C14 2.035(10) .
Ni8 Ni13 2.3580(16) .
Ni8 Ni14 2.5702(14) .
Ni8 O9 2.853(7) .
Ni8 Ni9 2.8672(15) .
Ni8 O15 2.914(6) .
Ni8 O14 2.951(7) .
Ni8 Ni12 3.0845(14) .
Ni8 Ni18 4.3495(14) .
Ni9 C16 1.842(9) .
Ni9 C10 1.843(10) .
Ni9 Ni14 2.3666(15) .
Ni9 C17 2.502(10) .
Ni9 Ni10 2.5659(14) .
Ni9 Ni15 2.7569(14) .
Ni9 O10 2.848(7) .
Ni9 Ni12 2.8686(15) .
Ni9 O16 2.883(7) .
Ni9 Ni13 4.3086(16) .
Ni9 Ni18 4.3792(15) .
Ni9 Ni11 4.4336(15) .
Ni10 C11 1.731(10) .
Ni10 C17 1.950(9) .
Ni10 Ni15 2.5111(14) .
Ni10 Ni12 2.6882(15) .
Ni10 Ni11 2.7792(15) .
Ni10 O17 2.871(7) .
Ni10 O11 2.892(7) .
Ni10 Ni17 4.0154(14) .
Ni10 Ni14 4.0468(14) .
Ni10 Ni16 4.2319(16) .
Ni10 Ni19 4.2514(15) .
Ni11 C12 1.862(9) .
Ni11 C18 1.864(10) .
Ni11 Ni16 2.3859(16) .
Ni11 Ni12 2.7628(14) .
Ni11 O12 2.850(7) .
Ni11 O18 2.879(7) .
Ni11 Ni19 4.2418(14) .
Ni11 Ni15 4.3506(15) .
Ni12 Ni15 2.4732(14) .
Ni12 Ni14 2.5203(14) .
Ni12 Ni19 2.6448(14) .
Ni12 Ni16 2.7746(15) .
Ni12 Ni18 2.9014(14) .
Ni12 Ni13 3.0890(15) .
Ni12 Ni20 3.9792(14) .
Ni12 Ni22 4.2047(15) .
Ni12 Ni23 4.2581(15) .
Ni12 Ni17 4.4136(14) .
Ni13 C19 1.769(11) .
Ni13 C15 2.034(10) .
Ni13 C14 2.059(10) .
Ni13 Ni14 2.5698(15) .
Ni13 O19 2.872(8) .
Ni13 Ni18 2.9346(14) .
Ni13 O15 2.959(7) .
Ni13 O14 2.963(6) .
Ni13 Ni23 4.0291(15) .
Ni13 Ni19 4.4484(14) .
Ni14 C16 1.922(9) .
Ni14 C20 1.925(9) .
Ni14 C15 1.962(9) .
Ni14 Ni18 2.3680(15) .
Ni14 Ni15 2.7655(14) .
Ni14 O15 2.847(6) .
Ni14 O16 2.877(7) .
Ni14 O20 2.885(6) .
Ni14 Ni20 3.9694(14) .
Ni14 Ni19 3.9761(14) .
Ni15 C17 1.817(10) .
Ni15 C21 1.837(9) .
Ni15 Ni20 2.3567(14) .
Ni15 O17 2.854(7) .
Ni15 Ni19 2.8872(15) .
Ni15 O21 2.892(6) .
Ni15 Ni17 2.9154(14) .
Ni15 Ni18 3.0829(15) .
Ni15 C16 3.157(9) .
Ni15 Ni25 4.3190(14) .
Ni15 Ni24 4.3526(15) .
Ni15 Ni21 4.4664(15) .
Ni15 Ni16 4.4982(15) .
Ni16 C18 1.882(9) .
Ni16 C23 1.893(10) .
Ni16 Ni22 2.3947(16) .
Ni16 Ni19 2.8102(14) .
Ni16 O18 2.858(7) .
Ni16 O23 2.868(7) .
Ni16 Ni21 3.4257(15) .
Ni16 Ni23 4.2639(16) .
Ni17 C22 1.753(11) .
Ni17 C29 2.015(9) .
Ni17 C30 2.065(9) .
Ni17 Ni25 2.3625(15) .
Ni17 Ni20 2.5772(15) .
Ni17 Ni21 2.5862(16) .
Ni17 O22 2.910(8) .
Ni17 O29 2.942(6) .
Ni17 O30 2.948(6) .
Ni17 Ni19 3.0594(15) .
Ni17 Ni24 4.2965(16) .
Ni18 C27 1.865(9) .
Ni18 C20 1.872(10) .
Ni18 Ni19 2.4802(14) .
Ni18 Ni23 2.5010(15) .
Ni18 Ni24 2.7360(14) .
Ni18 Ni20 2.7728(14) .
Ni18 O27 2.857(7) .
Ni18 O20 2.903(6) .
Ni18 C28 3.013(8) .
Ni18 Ni22 4.3292(15) .
Ni19 Ni20 2.5271(14) .
Ni19 Ni21 2.6333(14) .
Ni19 Ni23 2.7111(15) .
Ni19 Ni22 2.7478(15) .
Ni19 Ni24 2.8440(14) .
Ni19 Ni25 3.0447(14) .
Ni19 Ni26 4.1837(16) .
Ni19 Ni27 4.2789(15) .
Ni20 C21 1.904(9) .
Ni20 C29 1.937(8) .
Ni20 C28 1.940(9) .
Ni20 Ni24 2.3655(15) .
Ni20 Ni25 2.5600(14) .
Ni20 O21 2.863(6) .
Ni20 O29 2.866(6) .
Ni20 O28 2.879(6) .
Ni20 Ni21 3.9479(15) .
Ni20 Ni23 4.0700(15) .
Ni20 Ni28 4.1936(15) .
Ni21 C24 1.749(10) .
Ni21 C30 1.922(9) .
Ni21 Ni25 2.5684(15) .
Ni21 O24 2.868(8) .
Ni21 O30 2.879(6) .
Ni21 Ni22 3.3502(17) .
Ni21 Ni28 4.2328(16) .
Ni21 Ni24 4.3723(15) .
Ni22 C23 1.867(11) .
Ni22 C25 1.873(11) .
Ni22 Ni26 2.4476(17) .
Ni22 Ni23 2.7916(16) .
Ni22 O23 2.874(8) .
Ni22 O25 2.888(8) .
Ni22 Ni29 4.2460(17) .
Ni22 Ni27 4.2900(16) .
Ni22 Ni24 4.4126(15) .
Ni23 C26 1.793(11) .
Ni23 C27 1.968(9) .
Ni23 Ni24 2.5619(15) .
Ni23 Ni26 2.5861(17) .
Ni23 Ni27 2.7408(15) .
Ni23 O27 2.890(7) .
Ni23 O26 2.898(8) .
Ni23 Ni30 4.2289(17) .
Ni24 C33 1.850(10) .
Ni24 C28 1.866(9) .
Ni24 Ni27 2.4499(16) .
Ni24 C27 2.456(9) .
Ni24 Ni25 2.8382(15) .
Ni24 O33 2.854(7) .
Ni24 O28 2.875(6) .
Ni24 Ni28 2.8763(16) .
Ni24 Ni26 4.1874(16) .
Ni24 Ni31 4.3786(16) .
Ni25 C31 1.920(9) .
Ni25 C29 1.973(9) .
Ni25 C30 2.004(9) .
Ni25 Ni28 2.4268(16) .
Ni25 O31 2.856(7) .
Ni25 O30 2.929(6) .
Ni25 O29 2.947(6) .
Ni25 Ni27 4.0942(16) .
Ni25 Ni29 4.4088(17) .
Ni26 C32 1.770(11) .
Ni26 C25 1.885(11) .
Ni26 C26 2.497(12) .
Ni26 Ni30 2.5380(18) .
Ni26 Ni27 2.7449(17) .
Ni26 Ni29 2.8678(18) .
Ni26 O25 2.871(8) .
Ni26 O32 2.893(9) .
Ni26 Ni31 4.4291(17) .
Ni26 Ni28 4.4856(17) .
Ni27 C35 1.787(11) .
Ni27 C33 1.932(10) .
Ni27 Ni30 2.4640(17) .
Ni27 Ni31 2.6145(16) .
Ni27 Ni28 2.6229(16) .
Ni27 O35 2.832(8) .
Ni27 Ni29 2.8447(17) .
Ni27 O33 2.903(7) .
Ni27 C26 3.205(11) .
Ni28 C31 1.808(10) .
Ni28 C37 1.839(11) .
Ni28 Ni31 2.3740(17) .
Ni28 C38 2.711(13) .
Ni28 O31 2.861(7) .
Ni28 O37 2.878(7) .
Ni28 Ni29 2.9021(18) .
Ni28 C33 2.919(10) .
Ni28 Ni30 4.2735(18) .
Ni29 C34 1.750(12) .
Ni29 C39 1.912(13) .
Ni29 C38 1.931(13) .
Ni29 Ni31 2.4523(18) .
Ni29 Ni30 2.520(2) .
Ni29 O39 2.878(9) .
Ni29 O34 2.886(10) .
Ni29 O38 2.926(10) .
Ni30 C36 1.745(13) .
Ni30 C39 1.899(13) .
Ni30 C35 2.045(11) .
Ni30 C32 2.180(12) .
Ni30 O36 2.872(10) .
Ni30 O39 2.880(10) .
Ni30 Ni31 2.8933(19) .
Ni30 O35 2.935(9) .
Ni30 O32 2.999(9) .
Ni31 C40 1.758(13) .
Ni31 C38 1.894(13) .
Ni31 C37 1.911(11) .
Ni31 O38 2.866(10) .
Ni31 O37 2.901(8) .
Ni31 O40 2.903(9) .
Ni31 C35 2.915(11) .
Ni31 C39 3.051(13) .
O1 C1 1.25(3) .
O1 O1B 1.76(3) .
O1B C1 1.51(3) .
O2 C2 1.131(12) .
O3 C3 1.149(14) .
O4 C4 1.118(13) .
O5 C5 1.19(2) .
O6 C6 1.150(11) .
O7 C7 1.175(12) .
O8 C8 1.153(10) .
O9 C9 1.150(10) .
O10 C10 1.165(11) .
O11 C11 1.182(11) .
O12 C12 1.151(10) .
O13 C13 1.143(11) .
O14 C14 1.154(10) .
O15 C15 1.159(9) .
O16 C16 1.165(10) .
O17 C17 1.180(10) .
O18 C18 1.165(10) .
O19 C19 1.103(11) .
O20 C20 1.158(9) .
O21 C21 1.176(9) .
O22 C22 1.157(11) .
O23 C23 1.160(10) .
O24 C24 1.120(10) .
O25 C25 1.181(11) .
O26 C26 1.132(11) .
O27 C27 1.144(9) .
O28 C28 1.133(9) .
O29 C29 1.191(9) .
O30 C30 1.165(10) .
O31 C31 1.179(10) .
O32 C32 1.180(12) .
O33 C33 1.165(10) .
O34 C34 1.137(12) .
O35 C35 1.148(11) .
O36 C36 1.128(13) .
O37 C37 1.184(11) .
O38 C38 1.158(13) .
O39 C39 1.159(13) .
O40 C40 1.147(13) .
N1 C43 1.32(2) .
N1 C47 1.43(2) .
N1 C45 1.46(2) .
N1 C41 1.469(19) .
N2 C55 1.489(12) .
N2 C53 1.518(12) .
N2 C49 1.521(12) 3_675
N2 C51 1.546(12) .
N3 C59 1.39(3) .
N3 C57 1.500(2) .
N3 C61 1.501(2) .
N3 C63 1.501(2) .
N4 C67B 1.51(2) .
N4 C69 1.51(2) .
N4 C67 1.54(2) .
N4 C65 1.55(3) .
N4 C71B 1.56(2) .
N4 C71 1.57(3) .
N4 C65B 1.57(3) .
N4 C69B 1.59(2) .
N5 C73 1.44(2) .
N5 C77 1.499(2) .
N5 C79 1.500(2) .
N5 C75 1.51(3) .
N6 C81 1.498(2) .
N6 C87 1.500(2) .
N6 C85 1.500(2) .
N6 C83 1.500(2) .
C41 C42 1.74(2) .
C43 C44 1.62(2) .
C45 C46 1.63(2) .
C47 C48 1.82(3) .
C49 N2 1.521(12) 3_675
C49 C50 1.527(12) .
C51 C52 1.513(15) .
C53 C54 1.523(15) .
C55 C56 1.532(14) .
C57 C58 1.500(2) .
C59 C60 1.501(2) .
C61 C62 1.499(2) .
C63 C64 1.500(2) .
C65 C66 1.66(3) .
C65 C67 1.77(3) .
C65 C69 1.77(3) .
C65 C65B 1.95(3) .
C65B C67B 1.66(3) .
C65B C66 1.68(3) .
C65B C69B 1.77(3) .
C67 C68 1.59(2) .
C67 C67B 1.85(3) .
C67 C71 1.86(3) .
C67B C71B 1.61(3) .
C67B C68 1.66(2) .
C69 C71 1.56(3) .
C69 C70 1.67(2) .
C69 C69B 1.85(3) .
C69B C70 1.58(2) .
C69B C71B 1.86(3) .
C71 C72 1.65(3) .
C71 C71B 1.93(3) .
C71B C72 1.66(2) .
C73 C74 1.498(2) .
C75 C76 1.60(3) .
C77 C78 1.500(2) .
C79 C80 1.502(2) .
C81 C82 1.500(2) .
C83 C84 1.500(2) .
C85 C86 1.501(2) .
C87 C88 1.500(2) .
C89 C90 1.43(3) .
C90 O41 1.24(2) .
C90 C91 1.40(3) .
C92 C93 1.40(2) .
C93 C94 1.226(19) .
C93 O42 1.41(2) .
